data_7026720
loop_
_publ_author_name
'Heinz, Philipp'
'Puchberger, Michael'
'Bendova, Maria'
'Baumann, Stefan O.'
'Schubert, Ulrich'

_publ_section_title
;
 Clusters for alkyne-azide click reactions.
;
_journal_issue 33
_journal_name_full 'Dalton transactions (Cambridge, England : 2003)'
_journal_page_first 7640
_journal_page_last 7644
_journal_paper_doi 10.1039/c0dt00618a
_journal_volume 39
_journal_year 2010
_chemical_formula_moiety 'C144 H176 O64 Zr12, 6(C6 H8 O2)'
_chemical_formula_sum 'C180 H224 O76 Zr12'
_chemical_formula_weight 4698.23
_chemical_name_systematic
;
?
;
_space_group_IT_number 2
_symmetry_cell_setting triclinic
_symmetry_space_group_name_Hall '-P 1'
_symmetry_space_group_name_H-M 'P -1'
_atom_sites_solution_hydrogens geom
_atom_sites_solution_primary direct
_atom_sites_solution_secondary difmap
_audit_creation_method SHELXL-97
_cell_angle_alpha 75.274(2)
_cell_angle_beta 70.436(2)
_cell_angle_gamma 85.236(2)
_cell_formula_units_Z 1
_cell_length_a 15.8102(19)
_cell_length_b 15.9954(19)
_cell_length_c 21.113(3)
_cell_measurement_reflns_used 5484
_cell_measurement_temperature 100(2)
_cell_measurement_theta_max 28.2615
_cell_measurement_theta_min 2.2305
_cell_volume 4865.8(11)
_computing_cell_refinement 'Bruker-AXS SAINT Software'
_computing_data_collection 'Bruker-AXS SMART Software'
_computing_data_reduction 'Bruker-AXS SAINT Software'
_computing_molecular_graphics 'Bruker-AXS SHELXTL Software'
_computing_publication_material 'Bruker-AXS SHELXTL Software'
_computing_structure_refinement 'SHELXL-97 (Sheldrick, 1997)'
_computing_structure_solution 'SHELXS-97 (Sheldrick, 1990)'
_diffrn_ambient_temperature 100(2)
_diffrn_measured_fraction_theta_full 0.982
_diffrn_measured_fraction_theta_max 0.982
_diffrn_measurement_device_type 'Bruker-AXS APEX CCD Detector'
_diffrn_measurement_method omega-scans
_diffrn_radiation_monochromator graphite
_diffrn_radiation_source 'fine-focus sealed tube'
_diffrn_radiation_type MoK\a
_diffrn_radiation_wavelength 0.71073
_diffrn_reflns_av_R_equivalents 0.0222
_diffrn_reflns_av_sigmaI/netI 0.0472
_diffrn_reflns_limit_h_max 16
_diffrn_reflns_limit_h_min -20
_diffrn_reflns_limit_k_max 20
_diffrn_reflns_limit_k_min -20
_diffrn_reflns_limit_l_max 19
_diffrn_reflns_limit_l_min -27
_diffrn_reflns_number 31988
_diffrn_reflns_theta_full 27.50
_diffrn_reflns_theta_max 27.50
_diffrn_reflns_theta_min 2.11
_diffrn_standards_interval_time 15
_exptl_absorpt_coefficient_mu 0.705
_exptl_absorpt_correction_T_max 0.902
_exptl_absorpt_correction_T_min 0.799
_exptl_absorpt_correction_type multi-scan
_exptl_absorpt_process_details SADABS
_exptl_crystal_colour colorless
_exptl_crystal_density_diffrn 1.603
_exptl_crystal_density_method 'not measured'
_exptl_crystal_description block
_exptl_crystal_F_000 2392
_exptl_crystal_size_max 0.25
_exptl_crystal_size_mid 0.20
_exptl_crystal_size_min 0.15
_refine_diff_density_max 1.165
_refine_diff_density_min -0.607
_refine_diff_density_rms 0.098
_refine_ls_extinction_method none
_refine_ls_goodness_of_fit_ref 1.019
_refine_ls_hydrogen_treatment mixed
_refine_ls_matrix_type full
_refine_ls_number_parameters 1293
_refine_ls_number_reflns 21951
_refine_ls_number_restraints 688
_refine_ls_restrained_S_all 1.005
_refine_ls_R_factor_all 0.0560
_refine_ls_R_factor_gt 0.0378
_refine_ls_shift/su_max 0.003
_refine_ls_shift/su_mean 0.000
_refine_ls_structure_factor_coef Fsqd
_refine_ls_weighting_details 'calc w=1/[\s^2^(Fo^2^)+(0.0420P)^2^+3.6328P] where P=(Fo^2^+2Fc^2^)/3'
_refine_ls_weighting_scheme calc
_refine_ls_wR_factor_gt 0.0865
_refine_ls_wR_factor_ref 0.0949
_reflns_number_gt 16808
_reflns_number_total 21951
_reflns_threshold_expression I>2\s(I)
_cod_data_source_file c0dt00618a.txt
_cod_data_source_block mb080
_cod_original_cell_volume 4865.7(10)
_cod_database_code 7026720

loop_
_symmetry_equiv_pos_as_xyz
'x, y, z'
'-x, -y, -z'

loop_
_atom_site_label
_atom_site_type_symbol
_atom_site_fract_x
_atom_site_fract_y
_atom_site_fract_z
_atom_site_U_iso_or_equiv
_atom_site_adp_type
_atom_site_occupancy
_atom_site_symmetry_multiplicity
_atom_site_calc_flag
_atom_site_refinement_flags
_atom_site_disorder_assembly
_atom_site_disorder_group
Zr1 Zr 1.086753(18) 0.876466(16) 0.643467(13) 0.01071(6) Uani 1 1 d . . .
Zr2 Zr 0.890733(18) 0.859901(16) 0.598820(13) 0.01065(6) Uani 1 1 d . . .
Zr3 Zr 0.940672(18) 0.700035(16) 0.727578(13) 0.01030(6) Uani 1 1 d . . .
Zr4 Zr 0.760898(18) 0.844281(17) 0.770526(13) 0.01068(6) Uani 1 1 d . . .
Zr5 Zr 0.952764(18) 0.854072(17) 0.816812(13) 0.01108(6) Uani 1 1 d . . .
Zr6 Zr 0.907561(18) 1.019065(17) 0.686761(13) 0.01124(6) Uani 1 1 d . . .
O1 O 0.83495(13) 0.92195(12) 0.67838(9) 0.0125(4) Uani 1 1 d . . .
O2 O 0.86913(13) 0.77706(12) 0.79611(9) 0.0130(4) Uani 1 1 d . . .
O3 O 0.99522(13) 0.92920(12) 0.71816(9) 0.0125(4) Uani 1 1 d . . .
O4 O 0.98645(13) 0.80121(12) 0.64183(9) 0.0127(4) Uani 1 1 d . . .
O5 O 1.03540(14) 0.77050(12) 0.75034(10) 0.0135(4) Uani 1 1 d D . .
H5 H 1.0739(18) 0.7439(19) 0.7657(16) 0.016 Uiso 1 1 d D . .
O6 O 0.82120(13) 0.75794(12) 0.70091(10) 0.0127(4) Uani 1 1 d D . .
H6 H 0.7862(19) 0.7250(18) 0.6972(16) 0.015 Uiso 1 1 d D . .
O7 O 0.83404(14) 0.92878(13) 0.80071(10) 0.0147(4) Uani 1 1 d D . .
H7 H 0.804(2) 0.9551(19) 0.8291(14) 0.018 Uiso 1 1 d D . .
O8 O 0.98888(13) 0.96027(12) 0.59629(10) 0.0128(4) Uani 1 1 d D . .
H8 H 1.008(2) 0.9920(17) 0.5578(11) 0.015 Uiso 1 1 d D . .
O1A O 1.16798(13) 0.89909(12) 0.53489(10) 0.0143(4) Uani 1 1 d . . .
O2A O 1.13886(13) 1.02356(12) 0.47150(10) 0.0135(4) Uani 1 1 d . . .
C1A C 1.1910(2) 0.96157(18) 0.48194(14) 0.0139(6) Uani 1 1 d . . .
C2A C 1.2841(2) 0.96040(19) 0.43108(15) 0.0178(6) Uani 1 1 d . . .
H2AA H 1.3205 1.0059 0.4340 0.021 Uiso 1 1 calc R . .
H2AB H 1.2803 0.9749 0.3837 0.021 Uiso 1 1 calc R . .
C3A C 1.3319(2) 0.87440(19) 0.44274(17) 0.0232(7) Uani 1 1 d . . .
H3AA H 1.2978 0.8294 0.4369 0.028 Uiso 1 1 calc R . .
H3AB H 1.3331 0.8581 0.4909 0.028 Uiso 1 1 calc R . .
C4A C 1.4289(2) 0.8771(2) 0.39251(18) 0.0295(8) Uani 1 1 d . . .
H4AA H 1.4551 0.8185 0.4004 0.035 Uiso 1 1 calc R . .
H4AB H 1.4275 0.8931 0.3444 0.035 Uiso 1 1 calc R . .
C5A C 1.4867(2) 0.9383(2) 0.4002(2) 0.0356(9) Uani 1 1 d . . .
C6A C 1.5322(3) 0.9879(3) 0.4075(3) 0.0561(13) Uani 1 1 d . . .
H6A H 1.5687 1.0277 0.4134 0.067 Uiso 1 1 calc R . .
O1B O 0.88695(13) 1.11543(12) 0.60018(10) 0.0144(4) Uani 1 1 d . . .
O2B O 1.00328(13) 1.12698(12) 0.50380(10) 0.0148(4) Uani 1 1 d . . .
C1B C 0.93430(19) 1.15844(18) 0.54055(14) 0.0126(5) Uani 1 1 d . . .
C2B C 0.9039(2) 1.24906(18) 0.51770(15) 0.0170(6) Uani 1 1 d . . .
H2BA H 0.8401 1.2482 0.5208 0.020 Uiso 1 1 calc R . .
H2BB H 0.9395 1.2734 0.4687 0.020 Uiso 1 1 calc R . .
C3B C 0.9147(2) 1.3070(2) 0.56268(18) 0.0263(7) Uani 1 1 d . . .
H3BA H 0.9123 1.3682 0.5379 0.032 Uiso 1 1 calc R . .
H3BB H 0.9749 1.2968 0.5680 0.032 Uiso 1 1 calc R . .
C4B C 0.8435(3) 1.2925(2) 0.63536(18) 0.0318(8) Uani 1 1 d . . .
H4BA H 0.8481 1.2325 0.6616 0.038 Uiso 1 1 calc R . .
H4BB H 0.8559 1.3320 0.6605 0.038 Uiso 1 1 calc R . .
C5B C 0.7520(3) 1.3075(2) 0.63252(17) 0.0312(8) Uani 1 1 d . . .
C6B C 0.6786(3) 1.3191(3) 0.6288(2) 0.0404(10) Uani 1 1 d . . .
H6B H 0.6198 1.3283 0.6259 0.048 Uiso 1 1 calc R . .
O1C O 1.14417(13) 1.00905(12) 0.61292(10) 0.0152(4) Uani 1 1 d . . .
O2C O 1.02943(13) 1.09983(12) 0.64029(10) 0.0151(4) Uani 1 1 d . . .
C1C C 1.1120(2) 1.08243(18) 0.61919(14) 0.0145(6) Uani 1 1 d . . .
C2C C 1.1781(2) 1.15440(19) 0.60160(16) 0.0212(7) Uani 1 1 d . . .
H2CA H 1.1452 1.2065 0.6140 0.025 Uiso 1 1 calc R . .
H2CB H 1.2103 1.1691 0.5511 0.025 Uiso 1 1 calc R . .
C3C C 1.2456(3) 1.1285(2) 0.6400(3) 0.0459(11) Uani 1 1 d . . .
H3CA H 1.2819 1.0798 0.6241 0.055 Uiso 1 1 calc R . .
H3CB H 1.2125 1.1077 0.6901 0.055 Uiso 1 1 calc R . .
C4C C 1.3086(3) 1.2011(3) 0.6303(3) 0.0566(13) Uani 1 1 d . . .
H4CA H 1.3521 1.1784 0.6550 0.068 Uiso 1 1 calc R . .
H4CB H 1.3428 1.2213 0.5804 0.068 Uiso 1 1 calc R . .
C5C C 1.2613(3) 1.2743(2) 0.65592(19) 0.0328(8) Uani 1 1 d . . .
C6C C 1.2216(3) 1.3324(3) 0.6754(2) 0.0465(11) Uani 1 1 d . . .
H6C H 1.1893 1.3799 0.6914 0.056 Uiso 1 1 calc R . .
O1D O 0.91979(14) 1.07979(12) 0.76555(10) 0.0166(4) Uani 1 1 d . . .
O2D O 0.95508(14) 0.97680(12) 0.84732(10) 0.0165(4) Uani 1 1 d . . .
C1D C 0.9384(2) 1.05433(19) 0.82100(15) 0.0176(6) Uani 1 1 d D A .
C2D C 0.9406(3) 1.1205(2) 0.86020(18) 0.0295(8) Uani 1 1 d DU . .
H2D1 H 1.0033 1.1272 0.8578 0.035 Uiso 0.796(6) 1 calc PR A 1
H2D2 H 0.9048 1.0984 0.9095 0.035 Uiso 0.796(6) 1 calc PR A 1
H2D3 H 0.9874 1.1040 0.8826 0.035 Uiso 0.204(6) 1 calc PR A 2
H2D4 H 0.8821 1.1199 0.8972 0.035 Uiso 0.204(6) 1 calc PR A 2
C3D C 0.9043(3) 1.2099(3) 0.8332(2) 0.0245(10) Uani 0.796(6) 1 d PDU A 1
H3D1 H 0.8505 1.2027 0.8210 0.029 Uiso 0.796(6) 1 calc PR A 1
H3D2 H 0.8863 1.2420 0.8700 0.029 Uiso 0.796(6) 1 calc PR A 1
C4D C 0.9755(3) 1.2615(3) 0.7694(2) 0.0315(11) Uani 0.796(6) 1 d PDU A 1
H4D1 H 1.0318 1.2628 0.7800 0.038 Uiso 0.796(6) 1 calc PR A 1
H4D2 H 0.9882 1.2329 0.7307 0.038 Uiso 0.796(6) 1 calc PR A 1
C5D C 0.9447(4) 1.3505(3) 0.7485(2) 0.0329(12) Uani 0.796(6) 1 d PDU A 1
C6D C 0.9176(5) 1.4215(3) 0.7336(3) 0.0398(14) Uani 0.796(6) 1 d PDU A 1
H6D H 0.8959 1.4785 0.7217 0.048 Uiso 0.796(6) 1 calc PR A 1
C7D C 0.9609(11) 1.2176(8) 0.8115(9) 0.024(3) Uani 0.204(6) 1 d PDU A 2
H7D1 H 0.9900 1.2529 0.8307 0.029 Uiso 0.204(6) 1 calc PR A 2
H7D2 H 0.9997 1.2168 0.7638 0.029 Uiso 0.204(6) 1 calc PR A 2
C8D C 0.8669(11) 1.2522(9) 0.8125(9) 0.029(4) Uani 0.204(6) 1 d PDU A 2
H8D1 H 0.8430 1.2196 0.7881 0.035 Uiso 0.204(6) 1 calc PR A 2
H8D2 H 0.8268 1.2408 0.8612 0.035 Uiso 0.204(6) 1 calc PR A 2
C9D C 0.8638(15) 1.3445(9) 0.7808(9) 0.038(5) Uani 0.204(6) 1 d PDU A 2
C10D C 0.855(2) 1.4172(11) 0.7562(13) 0.061(7) Uani 0.204(6) 1 d PDU A 2
H10D H 0.8481 1.4766 0.7362 0.073 Uiso 0.204(6) 1 calc PR A 2
O1E O 1.17760(14) 0.87744(12) 0.70212(10) 0.0155(4) Uani 1 1 d . . .
O2E O 1.09257(14) 0.87129(13) 0.81248(10) 0.0166(4) Uani 1 1 d . . .
C1E C 1.1667(2) 0.88235(18) 0.76330(15) 0.0163(6) Uani 1 1 d . . .
C2E C 1.2495(2) 0.9026(2) 0.77762(16) 0.0213(7) Uani 1 1 d . . .
H2EA H 1.2827 0.9502 0.7392 0.026 Uiso 1 1 calc R . .
H2EB H 1.2890 0.8512 0.7775 0.026 Uiso 1 1 calc R . .
C3E C 1.2320(2) 0.9282(2) 0.84529(17) 0.0248(7) Uani 1 1 d . . .
H3EA H 1.2900 0.9329 0.8524 0.030 Uiso 1 1 calc R . .
H3EB H 1.1964 0.8821 0.8839 0.030 Uiso 1 1 calc R . .
C4E C 1.1815(3) 1.0142(2) 0.84739(18) 0.0321(8) Uani 1 1 d . . .
H4EA H 1.2194 1.0612 0.8115 0.039 Uiso 1 1 calc R . .
H4EB H 1.1259 1.0113 0.8363 0.039 Uiso 1 1 calc R . .
C5E C 1.1582(3) 1.0347(2) 0.91503(19) 0.0344(9) Uani 1 1 d . . .
C6E C 1.1412(3) 1.0486(3) 0.9698(2) 0.0477(11) Uani 1 1 d . . .
H6E H 1.1274 1.0598 1.0143 0.057 Uiso 1 1 calc R . .
O1F O 1.16511(13) 0.75762(12) 0.63012(10) 0.0144(4) Uani 1 1 d . . .
O2F O 1.07271(13) 0.64317(12) 0.68423(10) 0.0149(4) Uani 1 1 d . . .
C1F C 1.14944(19) 0.67707(18) 0.65040(14) 0.0137(6) Uani 1 1 d . . .
C2F C 1.2292(2) 0.61768(19) 0.63471(15) 0.0183(6) Uani 1 1 d . . .
H2FA H 1.2070 0.5586 0.6424 0.022 Uiso 1 1 calc R . .
H2FB H 1.2617 0.6155 0.6678 0.022 Uiso 1 1 calc R . .
C3F C 1.2954(2) 0.6444(2) 0.56077(16) 0.0209(7) Uani 1 1 d . . .
H3FA H 1.2653 0.6418 0.5270 0.025 Uiso 1 1 calc R . .
H3FB H 1.3158 0.7045 0.5513 0.025 Uiso 1 1 calc R . .
C4F C 1.3761(2) 0.5836(2) 0.55273(18) 0.0292(8) Uani 1 1 d . . .
H4FA H 1.3989 0.5796 0.5917 0.035 Uiso 1 1 calc R . .
H4FB H 1.3553 0.5252 0.5566 0.035 Uiso 1 1 calc R . .
C5F C 1.4509(2) 0.6086(2) 0.48759(18) 0.0304(8) Uani 1 1 d . . .
C6F C 1.5139(3) 0.6268(3) 0.4380(2) 0.0458(11) Uani 1 1 d . . .
H6F H 1.5651 0.6415 0.3977 0.055 Uiso 1 1 calc R . .
O1G O 0.88769(13) 0.73647(12) 0.57145(10) 0.0149(4) Uani 1 1 d . . .
O2G O 0.92483(14) 0.63252(12) 0.65101(10) 0.0157(4) Uani 1 1 d . . .
C1G C 0.89681(19) 0.65785(18) 0.59966(14) 0.0148(6) Uani 1 1 d . . .
C2G C 0.8737(2) 0.59054(18) 0.56901(15) 0.0175(6) Uani 1 1 d . . .
H2GA H 0.8514 0.5379 0.6063 0.021 Uiso 1 1 calc R . .
H2GB H 0.9290 0.5748 0.5349 0.021 Uiso 1 1 calc R . .
C3G C 0.8036(2) 0.6207(2) 0.53366(17) 0.0222(7) Uani 1 1 d . . .
H3GA H 0.8283 0.6699 0.4936 0.027 Uiso 1 1 calc R . .
H3GB H 0.7505 0.6417 0.5665 0.027 Uiso 1 1 calc R . .
C4G C 0.7740(2) 0.5500(2) 0.50848(18) 0.0287(8) Uani 1 1 d . . .
H4GA H 0.7487 0.5009 0.5485 0.034 Uiso 1 1 calc R . .
H4GB H 0.7258 0.5730 0.4886 0.034 Uiso 1 1 calc R . .
C5G C 0.8477(3) 0.5189(2) 0.45638(19) 0.0299(8) Uani 1 1 d . . .
C6G C 0.9072(3) 0.4939(3) 0.4151(2) 0.0407(10) Uani 1 1 d . . .
H6G H 0.9555 0.4736 0.3816 0.049 Uiso 1 1 calc R . .
O1H O 0.74832(13) 0.84404(12) 0.60640(10) 0.0144(4) Uani 1 1 d . . .
O2H O 0.66437(13) 0.84029(13) 0.71642(10) 0.0162(4) Uani 1 1 d . . .
C1H C 0.6749(2) 0.83311(18) 0.65564(15) 0.0166(6) Uani 1 1 d . . .
C2H C 0.5930(2) 0.8072(2) 0.64353(15) 0.0226(7) Uani 1 1 d . . .
H2HA H 0.5433 0.8466 0.6598 0.027 Uiso 1 1 calc R . .
H2HB H 0.5751 0.7482 0.6726 0.027 Uiso 1 1 calc R . .
C3H C 0.6033(2) 0.8079(2) 0.56965(17) 0.0288(8) Uani 1 1 d . . .
H3HA H 0.6626 0.7835 0.5484 0.035 Uiso 1 1 calc R . .
H3HB H 0.6021 0.8686 0.5433 0.035 Uiso 1 1 calc R . .
C4H C 0.5308(2) 0.7571(3) 0.5634(2) 0.0405(10) Uani 1 1 d . . .
H4HA H 0.5353 0.7695 0.5139 0.049 Uiso 1 1 calc R . .
H4HB H 0.5425 0.6947 0.5784 0.049 Uiso 1 1 calc R . .
C5H C 0.4389(2) 0.7756(2) 0.60364(18) 0.0310(8) Uani 1 1 d . . .
C6H C 0.3658(3) 0.7893(3) 0.6362(2) 0.0415(10) Uani 1 1 d . . .
H6H H 0.3062 0.8004 0.6627 0.050 Uiso 1 1 calc R . .
O1I O 0.77220(14) 1.07267(12) 0.72637(10) 0.0166(4) Uani 1 1 d . . .
O2I O 0.67594(14) 0.96137(13) 0.77925(10) 0.0168(4) Uani 1 1 d . . .
C1I C 0.6951(2) 1.04088(19) 0.76128(14) 0.0168(6) Uani 1 1 d . . .
C2I C 0.6211(2) 1.1037(2) 0.78392(16) 0.0235(7) Uani 1 1 d . . .
H2IA H 0.6191 1.1491 0.7427 0.028 Uiso 1 1 calc R . .
H2IB H 0.6359 1.1322 0.8154 0.028 Uiso 1 1 calc R . .
C3I C 0.5281(3) 1.0623(2) 0.8207(2) 0.0441(11) Uani 1 1 d . . .
H3IA H 0.5109 1.0385 0.7878 0.053 Uiso 1 1 calc R . .
H3IB H 0.5314 1.0134 0.8595 0.053 Uiso 1 1 calc R . .
C4I C 0.4554(3) 1.1242(3) 0.8490(2) 0.0519(12) Uani 1 1 d . . .
H4IA H 0.3989 1.0914 0.8754 0.062 Uiso 1 1 calc R . .
H4IB H 0.4728 1.1483 0.8817 0.062 Uiso 1 1 calc R . .
C5I C 0.4393(3) 1.1938(3) 0.7969(2) 0.0424(10) Uani 1 1 d . . .
C6I C 0.4279(4) 1.2510(4) 0.7540(3) 0.0758(18) Uani 1 1 d . . .
H6I H 0.4185 1.2977 0.7189 0.091 Uiso 1 1 calc R . .
O1J O 0.86387(15) 0.82145(13) 0.93077(10) 0.0203(5) Uani 1 1 d . . .
O2J O 0.97138(14) 0.73312(13) 0.89603(10) 0.0198(5) Uani 1 1 d . . .
C1J C 0.9032(2) 0.7504(2) 0.94379(15) 0.0193(6) Uani 1 1 d . . .
C2J C 0.8694(3) 0.6855(2) 1.01185(16) 0.0300(8) Uani 1 1 d DU B .
H2J1 H 0.9208 0.6512 1.0213 0.036 Uiso 1 1 calc R . .
H2J2 H 0.8278 0.6453 1.0082 0.036 Uiso 1 1 calc R . .
C3J C 0.8209(3) 0.7255(3) 1.07273(18) 0.0424(10) Uani 1 1 d DU . .
H3J1 H 0.8650 0.7597 1.0798 0.051 Uiso 0.793(7) 1 calc PR B 1
H3J2 H 0.7751 0.7662 1.0601 0.051 Uiso 0.793(7) 1 calc PR B 1
H3J3 H 0.8211 0.7888 1.0534 0.051 Uiso 0.207(7) 1 calc PR B 2
H3J4 H 0.7575 0.7066 1.0893 0.051 Uiso 0.207(7) 1 calc PR B 2
C4J C 0.7759(3) 0.6635(3) 1.1398(2) 0.0350(13) Uani 0.793(7) 1 d PDU B 1
H4J1 H 0.7479 0.6968 1.1751 0.042 Uiso 0.793(7) 1 calc PR B 1
H4J2 H 0.7271 0.6341 1.1342 0.042 Uiso 0.793(7) 1 calc PR B 1
C5J C 0.8336(3) 0.5974(3) 1.1660(2) 0.0263(11) Uani 0.793(7) 1 d PDU B 1
C6J C 0.8781(8) 0.5425(4) 1.1871(5) 0.0263(17) Uani 0.793(7) 1 d PDU B 1
H6J H 0.9142 0.4979 1.2043 0.032 Uiso 0.793(7) 1 calc PR B 1
C7J C 0.8462(14) 0.7132(11) 1.1302(8) 0.040(3) Uani 0.207(7) 1 d PDU B 2
H7J1 H 0.7966 0.7330 1.1664 0.048 Uiso 0.207(7) 1 calc PR B 2
H7J2 H 0.8984 0.7512 1.1184 0.048 Uiso 0.207(7) 1 calc PR B 2
C8J C 0.8702(15) 0.6253(13) 1.1605(10) 0.037(4) Uani 0.207(7) 1 d PDU B 2
C9J C 0.887(3) 0.5615(15) 1.195(2) 0.028(6) Uani 0.207(7) 1 d PDU B 2
H9J H 0.9008 0.5093 1.2231 0.034 Uiso 0.207(7) 1 calc PR B 2
O1K O 0.95535(14) 0.59595(13) 0.82078(11) 0.0202(5) Uani 1 1 d . . .
O2K O 0.83500(15) 0.59912(13) 0.79192(11) 0.0210(5) Uani 1 1 d . . .
C1K C 0.8779(2) 0.56661(19) 0.83329(15) 0.0191(6) Uani 1 1 d . . .
C2K C 0.8347(2) 0.4953(2) 0.89565(17) 0.0290(8) Uani 1 1 d . . .
H2KA H 0.7866 0.4690 0.8867 0.035 Uiso 1 1 calc R . .
H2KB H 0.8059 0.5212 0.9356 0.035 Uiso 1 1 calc R . .
C3K C 0.8967(2) 0.4245(2) 0.91557(18) 0.0294(8) Uani 1 1 d . . .
H3KA H 0.9352 0.4461 0.9365 0.035 Uiso 1 1 calc R . .
H3KB H 0.9360 0.4066 0.8737 0.035 Uiso 1 1 calc R . .
C4K C 0.8418(2) 0.3470(2) 0.96731(17) 0.0282(8) Uani 1 1 d . . .
H4KA H 0.8070 0.3649 1.0103 0.034 Uiso 1 1 calc R . .
H4KB H 0.7983 0.3311 0.9478 0.034 Uiso 1 1 calc R . .
C5K C 0.8940(2) 0.2706(2) 0.98534(17) 0.0293(8) Uani 1 1 d . . .
C6K C 0.9340(3) 0.2069(2) 0.99959(19) 0.0348(9) Uani 1 1 d . . .
H6K H 0.9662 0.1556 1.0111 0.042 Uiso 1 1 calc R . .
O1L O 0.67460(14) 0.72172(13) 0.83554(10) 0.0183(4) Uani 1 1 d . . .
O2L O 0.68034(14) 0.82243(13) 0.88638(10) 0.0196(5) Uani 1 1 d . . .
C1L C 0.6523(2) 0.74862(19) 0.89065(15) 0.0194(6) Uani 1 1 d . . .
C2L C 0.5939(2) 0.6950(2) 0.95819(16) 0.0286(8) Uani 1 1 d . . .
H2LA H 0.6077 0.6332 0.9595 0.034 Uiso 1 1 calc R . .
H2LB H 0.5304 0.7044 0.9605 0.034 Uiso 1 1 calc R . .
C3L C 0.6052(3) 0.7148(3) 1.02093(18) 0.0440(11) Uani 1 1 d . . .
H3LA H 0.5902 0.7763 1.0203 0.053 Uiso 1 1 calc R . .
H3LB H 0.6689 0.7064 1.0183 0.053 Uiso 1 1 calc R . .
C4L C 0.5461(3) 0.6580(3) 1.08969(19) 0.0431(10) Uani 1 1 d . . .
H4LA H 0.5537 0.5967 1.0871 0.052 Uiso 1 1 calc R . .
H4LB H 0.5672 0.6640 1.1275 0.052 Uiso 1 1 calc R . .
C5L C 0.4506(3) 0.6797(3) 1.1068(2) 0.0488(11) Uani 1 1 d . . .
C6L C 0.3738(4) 0.7003(4) 1.1231(3) 0.0785(18) Uani 1 1 d . . .
H6L H 0.3124 0.7168 1.1361 0.094 Uiso 1 1 calc R . .
O1M O 0.71147(16) 0.63497(15) 0.70045(12) 0.0266(5) Uani 1 1 d DU . .
O2M O 0.64262(17) 0.57025(16) 0.81202(12) 0.0321(6) Uani 1 1 d DU . .
H2M H 0.659(3) 0.6165(17) 0.8177(14) 0.048 Uiso 1 1 d D . .
C1M C 0.6783(2) 0.5716(2) 0.74533(18) 0.0309(8) Uani 1 1 d DU . .
C2M C 0.6757(3) 0.4829(3) 0.7315(2) 0.0421(10) Uani 1 1 d U . .
H2MA H 0.7128 0.4840 0.6831 0.051 Uiso 1 1 calc R . .
H2MB H 0.7013 0.4393 0.7626 0.051 Uiso 1 1 calc R . .
C3M C 0.5805(3) 0.4580(2) 0.7434(2) 0.0373(9) Uani 1 1 d U . .
H3MA H 0.5423 0.4625 0.7904 0.045 Uiso 1 1 calc R . .
H3MB H 0.5792 0.3971 0.7411 0.045 Uiso 1 1 calc R . .
C4M C 0.5421(3) 0.5159(3) 0.6898(2) 0.0474(10) Uani 1 1 d U . .
H4MA H 0.5473 0.5772 0.6895 0.057 Uiso 1 1 calc R . .
H4MB H 0.5770 0.5078 0.6431 0.057 Uiso 1 1 calc R . .
C5M C 0.4465(3) 0.4943(3) 0.7061(2) 0.0419(10) Uani 1 1 d U . .
C6M C 0.3719(3) 0.4741(3) 0.7213(2) 0.0473(10) Uani 1 1 d U . .
H6M H 0.3110 0.4577 0.7337 0.057 Uiso 1 1 calc R . .
O1N O 0.17188(15) 0.68223(15) 0.79264(12) 0.0268(5) Uani 1 1 d DU . .
O2N O 0.10182(18) 0.61601(18) 0.90349(13) 0.0384(6) Uani 1 1 d DU . .
H2N H 0.0583(16) 0.648(2) 0.8951(16) 0.058 Uiso 1 1 d D . .
C1N C 0.1732(2) 0.6338(2) 0.84654(17) 0.0273(7) Uani 1 1 d DU . .
C2N C 0.2571(3) 0.5907(2) 0.8572(2) 0.0325(8) Uani 1 1 d U . .
H2NA H 0.2768 0.5470 0.8293 0.039 Uiso 1 1 calc R . .
H2NB H 0.2443 0.5605 0.9065 0.039 Uiso 1 1 calc R . .
C3N C 0.3324(3) 0.6567(2) 0.8359(2) 0.0339(8) Uani 1 1 d U . .
H3NA H 0.3466 0.6848 0.7860 0.041 Uiso 1 1 calc R . .
H3NB H 0.3109 0.7020 0.8620 0.041 Uiso 1 1 calc R . .
C4N C 0.4181(3) 0.6167(3) 0.8490(2) 0.0407(9) Uani 1 1 d U . .
H4NA H 0.4372 0.5687 0.8256 0.049 Uiso 1 1 calc R . .
H4NB H 0.4663 0.6609 0.8280 0.049 Uiso 1 1 calc R . .
C5N C 0.4078(3) 0.5838(2) 0.9226(2) 0.0353(8) Uani 1 1 d U . .
C6N C 0.4002(3) 0.5586(3) 0.9816(2) 0.0416(10) Uani 1 1 d U . .
H6N H 0.3941 0.5382 1.0293 0.050 Uiso 1 1 calc R . .
O1O O 0.26196(15) 0.97883(14) 1.10148(11) 0.0243(5) Uani 1 1 d DU . .
O2O O 0.3840(2) 1.05914(18) 1.03714(15) 0.0522(9) Uani 1 1 d DU . .
H2O H 0.357(2) 1.0936(18) 1.0619(19) 0.063 Uiso 1 1 d D . .
C1O C 0.3326(2) 0.9904(2) 1.05445(17) 0.0297(8) Uani 1 1 d DU . .
C2O C 0.3747(3) 0.9245(3) 1.0123(2) 0.0393(9) Uani 1 1 d U . .
H2OA H 0.4158 0.9546 0.9667 0.047 Uiso 1 1 calc R . .
H2OB H 0.4108 0.8833 1.0364 0.047 Uiso 1 1 calc R . .
C3O C 0.3070(3) 0.8759(3) 1.0017(2) 0.0393(9) Uani 1 1 d U . .
H3OA H 0.2748 0.9169 0.9740 0.047 Uiso 1 1 calc R . .
H3OB H 0.2626 0.8509 1.0474 0.047 Uiso 1 1 calc R . .
C4O C 0.3455(3) 0.8030(2) 0.96521(18) 0.0333(8) Uani 1 1 d U . .
H4OA H 0.3684 0.7572 0.9968 0.040 Uiso 1 1 calc R . .
H4OB H 0.2960 0.7776 0.9574 0.040 Uiso 1 1 calc R . .
C5O C 0.4180(2) 0.8279(2) 0.89861(18) 0.0285(7) Uani 1 1 d U . .
C6O C 0.4759(2) 0.8451(2) 0.84514(19) 0.0328(8) Uani 1 1 d U . .
H6O H 0.5227 0.8590 0.8019 0.039 Uiso 1 1 calc R . .

loop_
_atom_site_aniso_label
_atom_site_aniso_U_11
_atom_site_aniso_U_22
_atom_site_aniso_U_33
_atom_site_aniso_U_23
_atom_site_aniso_U_13
_atom_site_aniso_U_12
Zr1 0.01156(13) 0.01133(12) 0.00951(12) -0.00388(10) -0.00284(10) 0.00034(10)
Zr2 0.01157(13) 0.01110(12) 0.00921(12) -0.00328(10) -0.00274(10) 0.00031(10)
Zr3 0.01164(13) 0.00974(12) 0.00946(12) -0.00297(10) -0.00300(10) 0.00054(10)
Zr4 0.01102(13) 0.01167(13) 0.00863(12) -0.00326(10) -0.00179(10) 0.00056(10)
Zr5 0.01320(14) 0.01186(13) 0.00847(12) -0.00389(10) -0.00307(10) 0.00110(10)
Zr6 0.01297(14) 0.01088(12) 0.00987(13) -0.00396(10) -0.00286(10) 0.00092(10)
O1 0.0143(10) 0.0134(9) 0.0105(9) -0.0039(7) -0.0047(8) 0.0009(8)
O2 0.0151(10) 0.0122(9) 0.0113(9) -0.0042(7) -0.0026(8) -0.0003(8)
O3 0.0152(10) 0.0123(9) 0.0104(9) -0.0055(7) -0.0029(8) 0.0009(8)
O4 0.0132(10) 0.0135(9) 0.0113(9) -0.0044(7) -0.0031(8) 0.0006(8)
O5 0.0156(11) 0.0134(10) 0.0128(10) -0.0044(8) -0.0060(8) 0.0028(8)
O6 0.0123(10) 0.0130(9) 0.0131(10) -0.0047(8) -0.0034(8) -0.0007(8)
O7 0.0179(11) 0.0155(10) 0.0109(10) -0.0062(8) -0.0032(8) 0.0017(8)
O8 0.0161(10) 0.0115(9) 0.0096(9) -0.0019(7) -0.0030(8) -0.0010(8)
O1A 0.0159(11) 0.0141(10) 0.0121(10) -0.0039(8) -0.0031(8) 0.0001(8)
O2A 0.0144(10) 0.0138(9) 0.0133(10) -0.0041(8) -0.0058(8) 0.0018(8)
C1A 0.0167(15) 0.0141(13) 0.0137(14) -0.0061(11) -0.0064(11) 0.0001(11)
C2A 0.0143(15) 0.0192(15) 0.0154(14) -0.0019(11) -0.0003(11) -0.0016(12)
C3A 0.0198(17) 0.0176(15) 0.0267(17) -0.0055(13) -0.0012(13) 0.0025(13)
C4A 0.0215(18) 0.0303(18) 0.0331(19) -0.0135(15) -0.0010(14) 0.0056(14)
C5A 0.0214(19) 0.0290(19) 0.048(2) -0.0108(17) -0.0016(16) 0.0066(15)
C6A 0.027(2) 0.048(3) 0.099(4) -0.031(3) -0.019(2) 0.002(2)
O1B 0.0163(11) 0.0149(10) 0.0116(10) -0.0047(8) -0.0030(8) 0.0016(8)
O2B 0.0157(11) 0.0149(10) 0.0133(10) -0.0048(8) -0.0031(8) -0.0005(8)
C1B 0.0131(14) 0.0145(13) 0.0131(13) -0.0059(11) -0.0062(11) -0.0001(11)
C2B 0.0184(15) 0.0151(14) 0.0148(14) -0.0027(11) -0.0029(12) 0.0014(12)
C3B 0.0292(19) 0.0189(15) 0.0365(19) -0.0119(14) -0.0147(15) 0.0026(14)
C4B 0.051(2) 0.0245(17) 0.0269(18) -0.0130(14) -0.0186(17) 0.0085(16)
C5B 0.045(2) 0.0234(17) 0.0196(17) -0.0092(14) -0.0008(15) 0.0034(16)
C6B 0.036(2) 0.041(2) 0.039(2) -0.0179(18) -0.0002(18) 0.0050(18)
O1C 0.0168(11) 0.0151(10) 0.0151(10) -0.0059(8) -0.0055(8) 0.0003(8)
O2C 0.0166(11) 0.0144(10) 0.0149(10) -0.0048(8) -0.0048(8) 0.0003(8)
C1C 0.0178(15) 0.0159(14) 0.0103(13) -0.0034(11) -0.0047(11) -0.0024(11)
C2C 0.0219(17) 0.0174(15) 0.0232(16) -0.0070(12) -0.0035(13) -0.0039(12)
C3C 0.033(2) 0.0264(19) 0.091(3) -0.022(2) -0.033(2) 0.0054(17)
C4C 0.030(2) 0.052(3) 0.102(4) -0.046(3) -0.021(2) 0.001(2)
C5C 0.032(2) 0.034(2) 0.038(2) -0.0141(17) -0.0126(16) -0.0062(16)
C6C 0.052(3) 0.041(2) 0.054(3) -0.024(2) -0.017(2) 0.000(2)
O1D 0.0202(11) 0.0153(10) 0.0158(10) -0.0066(8) -0.0060(8) 0.0016(8)
O2D 0.0201(11) 0.0149(10) 0.0159(10) -0.0069(8) -0.0060(8) 0.0016(8)
C1D 0.0169(15) 0.0194(15) 0.0167(15) -0.0068(12) -0.0041(12) 0.0003(12)
C2D 0.053(2) 0.0189(16) 0.0262(17) -0.0114(13) -0.0229(17) 0.0081(15)
C3D 0.033(3) 0.020(2) 0.023(2) -0.0109(17) -0.009(2) 0.0022(19)
C4D 0.038(3) 0.023(2) 0.034(3) -0.0050(19) -0.014(2) -0.0013(19)
C5D 0.053(3) 0.021(2) 0.030(2) -0.0076(18) -0.018(2) -0.006(2)
C6D 0.069(4) 0.025(2) 0.038(3) -0.009(2) -0.031(3) 0.000(3)
C7D 0.024(8) 0.028(7) 0.028(9) -0.017(6) -0.008(7) -0.006(6)
C8D 0.038(9) 0.024(6) 0.028(8) -0.012(6) -0.009(7) 0.007(6)
C9D 0.069(13) 0.028(7) 0.028(9) -0.021(7) -0.020(8) 0.008(8)
C10D 0.10(2) 0.034(8) 0.058(15) -0.020(10) -0.039(15) 0.029(14)
O1E 0.0171(11) 0.0167(10) 0.0152(10) -0.0067(8) -0.0062(8) 0.0006(8)
O2E 0.0201(11) 0.0182(10) 0.0146(10) -0.0072(8) -0.0078(8) 0.0017(8)
C1E 0.0195(16) 0.0142(13) 0.0165(14) -0.0037(11) -0.0079(12) 0.0014(12)
C2E 0.0189(16) 0.0266(16) 0.0209(16) -0.0090(13) -0.0073(13) -0.0004(13)
C3E 0.0236(17) 0.0331(18) 0.0230(17) -0.0108(14) -0.0111(13) -0.0010(14)
C4E 0.046(2) 0.0303(18) 0.0271(18) -0.0137(15) -0.0157(16) 0.0009(16)
C5E 0.047(2) 0.0315(19) 0.033(2) -0.0143(16) -0.0206(17) 0.0065(17)
C6E 0.075(3) 0.042(2) 0.036(2) -0.0228(19) -0.026(2) 0.020(2)
O1F 0.0153(10) 0.0139(10) 0.0138(10) -0.0043(8) -0.0042(8) 0.0014(8)
O2F 0.0148(10) 0.0142(10) 0.0161(10) -0.0059(8) -0.0038(8) -0.0001(8)
C1F 0.0166(15) 0.0165(14) 0.0113(13) -0.0070(11) -0.0066(11) 0.0031(11)
C2F 0.0165(15) 0.0168(14) 0.0203(15) -0.0061(12) -0.0039(12) 0.0039(12)
C3F 0.0205(16) 0.0216(15) 0.0191(15) -0.0085(12) -0.0033(12) 0.0057(13)
C4F 0.0206(18) 0.0316(18) 0.0294(18) -0.0101(15) 0.0006(14) 0.0046(14)
C5F 0.0272(19) 0.0287(18) 0.033(2) -0.0137(15) -0.0038(15) 0.0050(15)
C6F 0.038(2) 0.045(2) 0.042(2) -0.0141(19) 0.0054(19) 0.0028(19)
O1G 0.0171(11) 0.0134(10) 0.0144(10) -0.0049(8) -0.0039(8) -0.0014(8)
O2G 0.0170(11) 0.0143(10) 0.0172(10) -0.0047(8) -0.0070(8) 0.0007(8)
C1G 0.0122(14) 0.0169(14) 0.0147(14) -0.0071(11) -0.0008(11) -0.0007(11)
C2G 0.0199(16) 0.0153(14) 0.0191(15) -0.0085(12) -0.0059(12) 0.0008(12)
C3G 0.0254(17) 0.0218(16) 0.0254(17) -0.0108(13) -0.0123(14) 0.0013(13)
C4G 0.032(2) 0.0291(18) 0.0345(19) -0.0140(15) -0.0187(16) 0.0015(15)
C5G 0.041(2) 0.0289(18) 0.0337(19) -0.0165(15) -0.0254(17) 0.0070(16)
C6G 0.045(2) 0.047(2) 0.046(2) -0.030(2) -0.026(2) 0.017(2)
O1H 0.0137(10) 0.0152(10) 0.0142(10) -0.0027(8) -0.0048(8) -0.0011(8)
O2H 0.0146(11) 0.0194(10) 0.0146(10) -0.0052(8) -0.0043(8) 0.0018(8)
C1H 0.0157(15) 0.0161(14) 0.0181(15) -0.0040(11) -0.0063(12) 0.0018(11)
C2H 0.0151(16) 0.0346(18) 0.0174(15) -0.0061(13) -0.0036(12) -0.0041(13)
C3H 0.0184(17) 0.046(2) 0.0279(18) -0.0168(16) -0.0082(14) -0.0012(15)
C4H 0.024(2) 0.073(3) 0.031(2) -0.027(2) -0.0054(16) -0.0085(19)
C5H 0.0245(19) 0.044(2) 0.0301(19) -0.0144(16) -0.0113(15) -0.0049(16)
C6H 0.022(2) 0.064(3) 0.049(2) -0.034(2) -0.0112(17) -0.0006(18)
O1I 0.0183(11) 0.0161(10) 0.0130(10) -0.0037(8) -0.0027(8) 0.0045(8)
O2I 0.0164(11) 0.0163(10) 0.0152(10) -0.0031(8) -0.0029(8) 0.0008(8)
C1I 0.0209(16) 0.0183(14) 0.0112(13) -0.0046(11) -0.0056(12) 0.0049(12)
C2I 0.0238(17) 0.0243(16) 0.0203(16) -0.0084(13) -0.0040(13) 0.0078(13)
C3I 0.028(2) 0.033(2) 0.045(2) 0.0054(17) 0.0088(17) 0.0118(16)
C4I 0.033(2) 0.059(3) 0.045(3) -0.006(2) 0.0033(19) 0.018(2)
C5I 0.035(2) 0.046(2) 0.044(2) -0.016(2) -0.0105(19) 0.0159(19)
C6I 0.092(4) 0.086(4) 0.042(3) -0.014(3) -0.025(3) 0.050(3)
O1J 0.0252(12) 0.0201(11) 0.0143(10) -0.0060(8) -0.0044(9) 0.0046(9)
O2J 0.0207(12) 0.0227(11) 0.0136(10) -0.0042(8) -0.0036(8) 0.0047(9)
C1J 0.0218(16) 0.0243(16) 0.0134(14) -0.0049(12) -0.0073(12) -0.0016(13)
C2J 0.040(2) 0.0238(17) 0.0173(15) 0.0003(13) -0.0034(14) 0.0046(15)
C3J 0.055(3) 0.043(2) 0.0186(17) -0.0032(14) -0.0046(16) 0.0183(19)
C4J 0.032(3) 0.042(3) 0.020(2) -0.0010(18) -0.0013(17) 0.011(2)
C5J 0.022(3) 0.036(3) 0.015(2) -0.0034(18) -0.0003(19) 0.0005(19)
C6J 0.026(4) 0.029(3) 0.027(3) -0.011(3) -0.011(2) 0.002(3)
C7J 0.052(9) 0.039(7) 0.027(6) -0.012(5) -0.008(6) -0.001(7)
C8J 0.031(9) 0.050(8) 0.019(7) -0.001(6) 0.000(7) -0.002(7)
C9J 0.019(10) 0.050(11) 0.021(11) -0.011(10) -0.010(8) -0.001(12)
O1K 0.0196(12) 0.0187(11) 0.0205(11) -0.0016(9) -0.0072(9) 0.0027(9)
O2K 0.0215(12) 0.0173(10) 0.0231(11) -0.0010(9) -0.0077(9) -0.0037(9)
C1K 0.0184(16) 0.0157(14) 0.0184(15) -0.0033(12) -0.0005(12) -0.0010(12)
C2K 0.0274(19) 0.0277(18) 0.0243(17) 0.0061(14) -0.0067(14) -0.0061(15)
C3K 0.031(2) 0.0278(18) 0.0265(18) -0.0002(14) -0.0093(15) -0.0051(15)
C4K 0.035(2) 0.0253(17) 0.0198(16) -0.0002(13) -0.0070(14) -0.0030(15)
C5K 0.032(2) 0.0303(19) 0.0223(17) -0.0016(14) -0.0068(15) -0.0084(16)
C6K 0.044(2) 0.0240(18) 0.037(2) -0.0005(15) -0.0175(18) -0.0060(16)
O1L 0.0195(11) 0.0195(10) 0.0154(10) -0.0068(8) -0.0024(8) -0.0025(9)
O2L 0.0211(12) 0.0196(11) 0.0144(10) -0.0055(8) 0.0005(8) -0.0026(9)
C1L 0.0176(16) 0.0202(15) 0.0181(15) -0.0033(12) -0.0039(12) 0.0000(12)
C2L 0.032(2) 0.0295(18) 0.0182(16) -0.0021(14) -0.0010(14) -0.0100(15)
C3L 0.054(3) 0.053(3) 0.0203(18) -0.0038(17) -0.0041(17) -0.022(2)
C4L 0.053(3) 0.043(2) 0.0240(19) -0.0027(17) -0.0028(18) -0.011(2)
C5L 0.057(3) 0.059(3) 0.026(2) -0.0051(19) -0.010(2) -0.009(2)
C6L 0.062(4) 0.121(5) 0.042(3) -0.005(3) -0.016(3) 0.005(4)
O1M 0.0282(13) 0.0281(12) 0.0256(12) -0.0086(10) -0.0082(10) -0.0075(10)
O2M 0.0340(15) 0.0301(13) 0.0300(13) -0.0119(11) -0.0013(11) -0.0129(11)
C1M 0.0290(19) 0.037(2) 0.0265(18) -0.0120(15) -0.0035(15) -0.0070(16)
C2M 0.045(2) 0.037(2) 0.039(2) -0.0156(18) 0.0004(18) -0.0108(18)
C3M 0.038(2) 0.036(2) 0.036(2) -0.0099(17) -0.0083(17) -0.0021(17)
C4M 0.061(3) 0.045(2) 0.039(2) -0.0085(19) -0.019(2) -0.005(2)
C5M 0.047(2) 0.049(2) 0.035(2) -0.0081(18) -0.0202(19) -0.004(2)
C6M 0.042(2) 0.053(3) 0.051(3) -0.016(2) -0.016(2) -0.002(2)
O1N 0.0236(13) 0.0307(13) 0.0276(12) -0.0069(10) -0.0115(10) 0.0059(10)
O2N 0.0336(15) 0.0476(16) 0.0291(14) -0.0050(12) -0.0108(11) 0.0167(12)
C1N 0.0303(19) 0.0310(18) 0.0267(17) -0.0155(14) -0.0123(14) 0.0067(15)
C2N 0.035(2) 0.0309(19) 0.041(2) -0.0150(16) -0.0221(17) 0.0111(16)
C3N 0.033(2) 0.034(2) 0.036(2) -0.0111(16) -0.0139(16) 0.0090(16)
C4N 0.033(2) 0.048(2) 0.049(2) -0.0211(19) -0.0174(18) 0.0087(18)
C5N 0.029(2) 0.033(2) 0.052(2) -0.0178(18) -0.0195(18) 0.0043(16)
C6N 0.042(2) 0.034(2) 0.053(2) -0.0127(19) -0.019(2) 0.0009(18)
O1O 0.0229(12) 0.0293(12) 0.0201(11) -0.0130(9) -0.0015(9) 0.0015(10)
O2O 0.061(2) 0.0382(16) 0.0412(17) -0.0245(13) 0.0201(14) -0.0197(14)
C1O 0.036(2) 0.0281(17) 0.0198(16) -0.0085(13) 0.0002(14) -0.0058(15)
C2O 0.038(2) 0.040(2) 0.034(2) -0.0213(16) 0.0071(16) -0.0078(17)
C3O 0.039(2) 0.041(2) 0.035(2) -0.0183(17) -0.0010(16) -0.0040(17)
C4O 0.036(2) 0.0304(18) 0.0303(18) -0.0146(15) 0.0000(15) -0.0055(15)
C5O 0.0274(18) 0.0295(18) 0.0322(18) -0.0168(15) -0.0068(13) -0.0021(14)
C6O 0.0278(19) 0.042(2) 0.0299(18) -0.0179(16) -0.0046(14) 0.0021(16)

loop_
_atom_type_symbol
_atom_type_description
_atom_type_scat_dispersion_real
_atom_type_scat_dispersion_imag
_atom_type_scat_source
C C 0.0033 0.0016 'International Tables Vol C Tables 4.2.6.8 and 6.1.1.4'
H H 0.0000 0.0000 'International Tables Vol C Tables 4.2.6.8 and 6.1.1.4'
O O 0.0106 0.0060 'International Tables Vol C Tables 4.2.6.8 and 6.1.1.4'
Zr Zr -2.9673 0.5597 'International Tables Vol C Tables 4.2.6.8 and 6.1.1.4'

loop_
_geom_angle_atom_site_label_1
_geom_angle_atom_site_label_2
_geom_angle_atom_site_label_3
_geom_angle
_geom_angle_site_symmetry_1
_geom_angle_site_symmetry_3
O3 Zr1 O4 90.70(8) . .
O3 Zr1 O1A 145.36(7) . .
O4 Zr1 O1A 98.49(7) . .
O3 Zr1 O1E 84.70(8) . .
O4 Zr1 O1E 140.81(7) . .
O1A Zr1 O1E 107.22(8) . .
O3 Zr1 O1F 141.50(7) . .
O4 Zr1 O1F 81.27(7) . .
O1A Zr1 O1F 73.12(7) . .
O1E Zr1 O1F 78.62(7) . .
O3 Zr1 O1C 80.33(7) . .
O4 Zr1 O1C 145.55(7) . .
O1A Zr1 O1C 73.25(7) . .
O1E Zr1 O1C 71.83(7) . .
O1F Zr1 O1C 125.29(7) . .
O3 Zr1 O8 71.11(7) . .
O4 Zr1 O8 69.11(7) . .
O1A Zr1 O8 81.11(7) . .
O1E Zr1 O8 142.85(7) . .
O1F Zr1 O8 137.08(7) . .
O1C Zr1 O8 76.52(7) . .
O3 Zr1 O5 69.32(7) . .
O4 Zr1 O5 70.10(7) . .
O1A Zr1 O5 145.07(7) . .
O1E Zr1 O5 71.90(7) . .
O1F Zr1 O5 72.55(7) . .
O1C Zr1 O5 134.17(7) . .
O8 Zr1 O5 121.48(7) . .
O3 Zr1 Zr3 81.14(5) . .
O4 Zr1 Zr3 32.22(5) . .
O1A Zr1 Zr3 122.51(5) . .
O1E Zr1 Zr3 108.93(5) . .
O1F Zr1 Zr3 72.09(5) . .
O1C Zr1 Zr3 161.30(5) . .
O8 Zr1 Zr3 95.06(5) . .
O5 Zr1 Zr3 38.02(5) . .
O3 Zr1 Zr5 31.07(5) . .
O4 Zr1 Zr5 83.02(5) . .
O1A Zr1 Zr5 176.36(5) . .
O1E Zr1 Zr5 73.18(5) . .
O1F Zr1 Zr5 110.44(5) . .
O1C Zr1 Zr5 103.64(5) . .
O8 Zr1 Zr5 96.40(5) . .
O5 Zr1 Zr5 38.57(5) . .
Zr3 Zr1 Zr5 60.208(8) . .
O3 Zr1 Zr6 31.44(5) . .
O4 Zr1 Zr6 82.57(5) . .
O1A Zr1 Zr6 116.71(5) . .
O1E Zr1 Zr6 110.13(5) . .
O1F Zr1 Zr6 162.25(5) . .
O1C Zr1 Zr6 72.46(5) . .
O8 Zr1 Zr6 39.98(5) . .
O5 Zr1 Zr6 95.03(5) . .
Zr3 Zr1 Zr6 90.288(13) . .
Zr5 Zr1 Zr6 60.093(8) . .
O3 Zr1 Zr2 81.39(6) . .
O4 Zr1 Zr2 30.19(5) . .
O1A Zr1 Zr2 89.96(5) . .
O1E Zr1 Zr2 162.80(5) . .
O1F Zr1 Zr2 106.43(5) . .
O1C Zr1 Zr2 115.37(5) . .
O8 Zr1 Zr2 38.95(5) . .
O5 Zr1 Zr2 93.63(5) . .
Zr3 Zr1 Zr2 58.952(9) . .
Zr5 Zr1 Zr2 89.730(12) . .
Zr6 Zr1 Zr2 60.772(10) . .
O4 Zr2 O1 91.83(7) . .
O4 Zr2 O2A 143.75(7) . 2_776
O1 Zr2 O2A 87.60(7) . 2_776
O4 Zr2 O1G 85.12(7) . .
O1 Zr2 O1G 141.93(7) . .
O2A Zr2 O1G 116.37(7) 2_776 .
O4 Zr2 O2B 86.94(7) . 2_776
O1 Zr2 O2B 142.62(7) . 2_776
O2A Zr2 O2B 72.39(7) 2_776 2_776
O1G Zr2 O2B 75.22(7) . 2_776
O4 Zr2 O1H 141.04(7) . .
O1 Zr2 O1H 84.37(7) . .
O2A Zr2 O1H 74.98(7) 2_776 .
O1G Zr2 O1H 74.96(7) . .
O2B Zr2 O1H 118.58(7) 2_776 .
O4 Zr2 O8 68.99(7) . .
O1 Zr2 O8 69.05(7) . .
O2A Zr2 O8 77.08(7) 2_776 .
O1G Zr2 O8 141.76(7) . .
O2B Zr2 O8 75.74(7) 2_776 .
O1H Zr2 O8 141.92(7) . .
O4 Zr2 O6 70.90(7) . .
O1 Zr2 O6 70.76(7) . .
O2A Zr2 O6 141.21(7) 2_776 .
O1G Zr2 O6 72.43(7) . .
O2B Zr2 O6 141.91(7) 2_776 .
O1H Zr2 O6 71.28(7) . .
O8 Zr2 O6 120.86(7) . .
O4 Zr2 Zr4 83.27(5) . .
O1 Zr2 Zr4 32.29(5) . .
O2A Zr2 Zr4 112.63(5) 2_776 .
O1G Zr2 Zr4 109.95(5) . .
O2B Zr2 Zr4 168.42(5) 2_776 .
O1H Zr2 Zr4 73.00(5) . .
O8 Zr2 Zr4 94.90(5) . .
O6 Zr2 Zr4 38.67(5) . .
O4 Zr2 Zr3 32.37(5) . .
O1 Zr2 Zr3 83.48(5) . .
O2A Zr2 Zr3 169.80(5) 2_776 .
O1G Zr2 Zr3 73.83(5) . .
O2B Zr2 Zr3 112.32(5) 2_776 .
O1H Zr2 Zr3 108.90(5) . .
O8 Zr2 Zr3 95.06(5) . .
O6 Zr2 Zr3 38.77(5) . .
Zr4 Zr2 Zr3 61.042(10) . .
O4 Zr2 Zr1 30.55(5) . .
O1 Zr2 Zr1 80.96(6) . .
O2A Zr2 Zr1 114.31(5) 2_776 .
O1G Zr2 Zr1 111.25(5) . .
O2B Zr2 Zr1 79.25(5) 2_776 .
O1H Zr2 Zr1 162.14(5) . .
O8 Zr2 Zr1 38.46(5) . .
O6 Zr2 Zr1 94.17(5) . .
Zr4 Zr2 Zr1 89.177(12) . .
Zr3 Zr2 Zr1 59.424(8) . .
O4 Zr2 Zr6 80.93(5) . .
O1 Zr2 Zr6 30.45(5) . .
O2A Zr2 Zr6 80.46(5) 2_776 .
O1G Zr2 Zr6 163.14(5) . .
O2B Zr2 Zr6 113.19(5) 2_776 .
O1H Zr2 Zr6 110.70(5) . .
O8 Zr2 Zr6 38.63(5) . .
O6 Zr2 Zr6 93.96(5) . .
Zr4 Zr2 Zr6 59.142(9) . .
Zr3 Zr2 Zr6 89.343(12) . .
Zr1 Zr2 Zr6 58.706(8) . .
O4 Zr3 O2 96.03(7) . .
O4 Zr3 O5 74.63(7) . .
O2 Zr3 O5 70.47(7) . .
O4 Zr3 O2F 83.97(7) . .
O2 Zr3 O2F 144.07(8) . .
O5 Zr3 O2F 74.99(7) . .
O4 Zr3 O6 73.40(7) . .
O2 Zr3 O6 69.41(7) . .
O5 Zr3 O6 124.64(7) . .
O2F Zr3 O6 142.49(7) . .
O4 Zr3 O2G 83.91(7) . .
O2 Zr3 O2G 141.62(8) . .
O5 Zr3 O2G 143.98(7) . .
O2F Zr3 O2G 74.26(7) . .
O6 Zr3 O2G 73.92(7) . .
O4 Zr3 O2K 148.68(8) . .
O2 Zr3 O2K 85.72(8) . .
O5 Zr3 O2K 134.10(8) . .
O2F Zr3 O2K 112.48(8) . .
O6 Zr3 O2K 78.09(8) . .
O2G Zr3 O2K 75.91(8) . .
O4 Zr3 O1K 153.77(8) . .
O2 Zr3 O1K 89.00(7) . .
O5 Zr3 O1K 82.96(8) . .
O2F Zr3 O1K 77.11(7) . .
O6 Zr3 O1K 131.92(7) . .
O2G Zr3 O1K 107.76(7) . .
O2K Zr3 O1K 57.22(8) . .
O4 Zr3 Zr2 32.37(6) . .
O2 Zr3 Zr2 85.90(5) . .
O5 Zr3 Zr2 99.98(5) . .
O2F Zr3 Zr2 109.88(5) . .
O6 Zr3 Zr2 41.28(5) . .
O2G Zr3 Zr2 73.67(5) . .
O2K Zr3 Zr2 117.30(6) . .
O1K Zr3 Zr2 172.87(5) . .
O4 Zr3 Zr1 32.61(5) . .
O2 Zr3 Zr1 85.82(5) . .
O5 Zr3 Zr1 42.17(5) . .
O2F Zr3 Zr1 74.96(5) . .
O6 Zr3 Zr1 98.53(5) . .
O2G Zr3 Zr1 110.83(5) . .
O2K Zr3 Zr1 171.52(6) . .
O1K Zr3 Zr1 122.99(6) . .
Zr2 Zr3 Zr1 61.625(10) . .
O4 Zr3 Zr5 83.09(5) . .
O2 Zr3 Zr5 33.27(5) . .
O5 Zr3 Zr5 37.30(5) . .
O2F Zr3 Zr5 112.05(5) . .
O6 Zr3 Zr5 94.78(5) . .
O2G Zr3 Zr5 164.81(5) . .
O2K Zr3 Zr5 112.28(6) . .
O1K Zr3 Zr5 87.32(5) . .
Zr2 Zr3 Zr5 91.139(13) . .
Zr1 Zr3 Zr5 59.971(10) . .
O4 Zr3 Zr4 81.74(5) . .
O2 Zr3 Zr4 32.83(5) . .
O5 Zr3 Zr4 94.91(5) . .
O2F Zr3 Zr4 164.31(5) . .
O6 Zr3 Zr4 36.79(5) . .
O2G Zr3 Zr4 110.46(5) . .
O2K Zr3 Zr4 83.19(6) . .
O1K Zr3 Zr4 114.10(5) . .
Zr2 Zr3 Zr4 59.356(9) . .
Zr1 Zr3 Zr4 89.474(12) . .
Zr5 Zr3 Zr4 59.783(10) . .
O1 Zr4 O2 96.86(8) . .
O1 Zr4 O7 76.09(7) . .
O2 Zr4 O7 70.27(7) . .
O1 Zr4 O6 73.96(7) . .
O2 Zr4 O6 69.94(7) . .
O7 Zr4 O6 125.94(8) . .
O1 Zr4 O2H 84.79(7) . .
O2 Zr4 O2H 142.37(7) . .
O7 Zr4 O2H 144.74(7) . .
O6 Zr4 O2H 74.55(7) . .
O1 Zr4 O2I 83.45(7) . .
O2 Zr4 O2I 143.77(7) . .
O7 Zr4 O2I 74.74(8) . .
O6 Zr4 O2I 142.44(7) . .
O2H Zr4 O2I 73.85(8) . .
O1 Zr4 O2L 151.09(7) . .
O2 Zr4 O2L 89.57(8) . .
O7 Zr4 O2L 79.71(7) . .
O6 Zr4 O2L 134.20(7) . .
O2H Zr4 O2L 106.97(8) . .
O2I Zr4 O2L 75.06(7) . .
O1 Zr4 O1L 152.06(7) . .
O2 Zr4 O1L 87.02(7) . .
O7 Zr4 O1L 130.55(7) . .
O6 Zr4 O1L 81.57(7) . .
O2H Zr4 O1L 75.75(7) . .
O2I Zr4 O1L 109.43(7) . .
O2L Zr4 O1L 56.07(7) . .
O1 Zr4 Zr2 32.75(5) . .
O2 Zr4 Zr2 86.40(5) . .
O7 Zr4 Zr2 101.53(5) . .
O6 Zr4 Zr2 41.41(5) . .
O2H Zr4 Zr2 74.83(5) . .
O2I Zr4 Zr2 109.87(5) . .
O2L Zr4 Zr2 175.07(5) . .
O1L Zr4 Zr2 120.80(5) . .
O1 Zr4 Zr6 32.76(5) . .
O2 Zr4 Zr6 86.31(5) . .
O7 Zr4 Zr6 43.47(5) . .
O6 Zr4 Zr6 99.19(5) . .
O2H Zr4 Zr6 111.63(5) . .
O2I Zr4 Zr6 74.47(5) . .
O2L Zr4 Zr6 120.56(5) . .
O1L Zr4 Zr6 172.56(5) . .
Zr2 Zr4 Zr6 62.025(8) . .
O1 Zr4 Zr5 83.52(6) . .
O2 Zr4 Zr5 33.10(5) . .
O7 Zr4 Zr5 37.41(5) . .
O6 Zr4 Zr5 95.03(5) . .
O2H Zr4 Zr5 166.14(5) . .
O2I Zr4 Zr5 112.04(6) . .
O2L Zr4 Zr5 86.83(6) . .
O1L Zr4 Zr5 112.31(5) . .
Zr2 Zr4 Zr5 91.316(12) . .
Zr6 Zr4 Zr5 60.273(9) . .
O1 Zr4 Zr3 82.51(5) . .
O2 Zr4 Zr3 33.14(5) . .
O7 Zr4 Zr3 95.53(5) . .
O6 Zr4 Zr3 37.00(5) . .
O2H Zr4 Zr3 111.21(5) . .
O2I Zr4 Zr3 164.52(5) . .
O2L Zr4 Zr3 115.62(5) . .
O1L Zr4 Zr3 86.04(5) . .
Zr2 Zr4 Zr3 59.602(8) . .
Zr6 Zr4 Zr3 90.164(13) . .
Zr5 Zr4 Zr3 59.834(10) . .
O3 Zr5 O2 94.24(7) . .
O3 Zr5 O5 73.24(7) . .
O2 Zr5 O5 70.29(7) . .
O3 Zr5 O7 73.82(7) . .
O2 Zr5 O7 69.61(7) . .
O5 Zr5 O7 124.96(7) . .
O3 Zr5 O2E 83.59(8) . .
O2 Zr5 O2E 144.07(7) . .
O5 Zr5 O2E 74.81(7) . .
O7 Zr5 O2E 141.65(7) . .
O3 Zr5 O2D 84.53(7) . .
O2 Zr5 O2D 142.18(8) . .
O5 Zr5 O2D 142.94(8) . .
O7 Zr5 O2D 73.82(7) . .
O2E Zr5 O2D 73.52(7) . .
O3 Zr5 O2J 148.79(7) . .
O2 Zr5 O2J 85.77(8) . .
O5 Zr5 O2J 77.48(7) . .
O7 Zr5 O2J 133.91(7) . .
O2E Zr5 O2J 78.53(8) . .
O2D Zr5 O2J 114.01(7) . .
O3 Zr5 O1J 154.49(8) . .
O2 Zr5 O1J 88.86(8) . .
O5 Zr5 O1J 131.08(7) . .
O7 Zr5 O1J 83.65(7) . .
O2E Zr5 O1J 108.26(8) . .
O2D Zr5 O1J 77.71(7) . .
O2J Zr5 O1J 56.66(7) . .
O3 Zr5 Zr1 31.40(5) . .
O2 Zr5 Zr1 85.95(5) . .
O5 Zr5 Zr1 42.17(5) . .
O7 Zr5 Zr1 99.13(5) . .
O2E Zr5 Zr1 73.63(5) . .
O2D Zr5 Zr1 109.39(5) . .
O2J Zr5 Zr1 117.90(5) . .
O1J Zr5 Zr1 172.83(5) . .
O3 Zr5 Zr4 80.51(6) . .
O2 Zr5 Zr4 33.12(5) . .
O5 Zr5 Zr4 95.00(5) . .
O7 Zr5 Zr4 36.72(5) . .
O2E Zr5 Zr4 163.09(5) . .
O2D Zr5 Zr4 110.42(5) . .
O2J Zr5 Zr4 112.91(6) . .
O1J Zr5 Zr4 88.62(6) . .
Zr1 Zr5 Zr4 89.732(12) . .
O3 Zr5 Zr6 31.10(5) . .
O2 Zr5 Zr6 85.60(5) . .
O5 Zr5 Zr6 98.26(5) . .
O7 Zr5 Zr6 43.03(5) . .
O2E Zr5 Zr6 107.92(5) . .
O2D Zr5 Zr6 74.00(5) . .
O2J Zr5 Zr6 171.26(6) . .
O1J Zr5 Zr6 124.51(5) . .
Zr1 Zr5 Zr6 60.033(10) . .
Zr4 Zr5 Zr6 59.488(9) . .
O3 Zr5 Zr3 81.03(5) . .
O2 Zr5 Zr3 33.61(5) . .
O5 Zr5 Zr3 36.78(5) . .
O7 Zr5 Zr3 95.41(5) . .
O2E Zr5 Zr3 111.44(5) . .
O2D Zr5 Zr3 163.99(5) . .
O2J Zr5 Zr3 82.00(5) . .
O1J Zr5 Zr3 113.47(5) . .
Zr1 Zr5 Zr3 59.820(9) . .
Zr4 Zr5 Zr3 60.383(8) . .
Zr6 Zr5 Zr3 90.029(13) . .
O3 Zr6 O1 90.69(8) . .
O3 Zr6 O1B 145.05(7) . .
O1 Zr6 O1B 95.42(7) . .
O3 Zr6 O1D 84.47(7) . .
O1 Zr6 O1D 139.89(7) . .
O1B Zr6 O1D 111.02(7) . .
O3 Zr6 O2C 82.00(8) . .
O1 Zr6 O2C 146.56(7) . .
O1B Zr6 O2C 74.06(8) . .
O1D Zr6 O2C 72.10(7) . .
O3 Zr6 O1I 141.20(7) . .
O1 Zr6 O1I 82.40(8) . .
O1B Zr6 O1I 73.74(7) . .
O1D Zr6 O1I 77.09(8) . .
O2C Zr6 O1I 122.68(7) . .
O3 Zr6 O8 70.88(7) . .
O1 Zr6 O8 69.11(7) . .
O1B Zr6 O8 79.30(7) . .
O1D Zr6 O8 143.25(8) . .
O2C Zr6 O8 77.69(7) . .
O1I Zr6 O8 138.38(7) . .
O3 Zr6 O7 69.19(7) . .
O1 Zr6 O7 70.31(7) . .
O1B Zr6 O7 144.78(7) . .
O1D Zr6 O7 70.78(7) . .
O2C Zr6 O7 134.50(7) . .
O1I Zr6 O7 72.55(7) . .
O8 Zr6 O7 121.38(7) . .
O3 Zr6 Zr4 80.99(5) . .
O1 Zr6 Zr4 32.13(5) . .
O1B Zr6 Zr4 120.09(5) . .
O1D Zr6 Zr4 108.11(5) . .
O2C Zr6 Zr4 162.87(5) . .
O1I Zr6 Zr4 72.99(5) . .
O8 Zr6 Zr4 94.80(5) . .
O7 Zr6 Zr4 38.31(5) . .
O3 Zr6 Zr1 31.49(5) . .
O1 Zr6 Zr1 82.52(5) . .
O1B Zr6 Zr1 115.49(5) . .
O1D Zr6 Zr1 110.26(6) . .
O2C Zr6 Zr1 74.26(5) . .
O1I Zr6 Zr1 163.02(5) . .
O8 Zr6 Zr1 39.70(5) . .
O7 Zr6 Zr1 94.99(5) . .
Zr4 Zr6 Zr1 90.074(13) . .
O3 Zr6 Zr5 30.81(5) . .
O1 Zr6 Zr5 83.01(5) . .
O1B Zr6 Zr5 175.22(5) . .
O1D Zr6 Zr5 72.67(5) . .
O2C Zr6 Zr5 104.80(5) . .
O1I Zr6 Zr5 110.43(5) . .
O8 Zr6 Zr5 95.93(5) . .
O7 Zr6 Zr5 38.66(5) . .
Zr4 Zr6 Zr5 60.239(10) . .
Zr1 Zr6 Zr5 59.874(10) . .
O3 Zr6 Zr2 81.20(5) . .
O1 Zr6 Zr2 30.29(5) . .
O1B Zr6 Zr2 86.96(5) . .
O1D Zr6 Zr2 161.95(5) . .
O2C Zr6 Zr2 116.34(5) . .
O1I Zr6 Zr2 107.83(5) . .
O8 Zr6 Zr2 38.84(5) . .
O7 Zr6 Zr2 93.77(5) . .
Zr4 Zr6 Zr2 58.834(10) . .
Zr1 Zr6 Zr2 60.522(9) . .
Zr5 Zr6 Zr2 89.464(12) . .
Zr4 O1 Zr2 114.96(9) . .
Zr4 O1 Zr6 115.12(9) . .
Zr2 O1 Zr6 119.26(9) . .
Zr5 O2 Zr4 113.77(8) . .
Zr5 O2 Zr3 113.12(9) . .
Zr4 O2 Zr3 114.03(9) . .
Zr5 O3 Zr6 118.09(9) . .
Zr5 O3 Zr1 117.54(9) . .
Zr6 O3 Zr1 117.07(9) . .
Zr2 O4 Zr3 115.26(9) . .
Zr2 O4 Zr1 119.25(9) . .
Zr3 O4 Zr1 115.17(9) . .
Zr3 O5 Zr5 105.91(9) . .
Zr3 O5 Zr1 99.82(8) . .
Zr5 O5 Zr1 99.26(7) . .
Zr3 O5 H5 120(2) . .
Zr5 O5 H5 112(2) . .
Zr1 O5 H5 117(2) . .
Zr4 O6 Zr3 106.21(8) . .
Zr4 O6 Zr2 99.92(7) . .
Zr3 O6 Zr2 99.95(8) . .
Zr4 O6 H6 116(2) . .
Zr3 O6 H6 118(2) . .
Zr2 O6 H6 114(2) . .
Zr4 O7 Zr5 105.88(8) . .
Zr4 O7 Zr6 98.22(7) . .
Zr5 O7 Zr6 98.31(8) . .
Zr4 O7 H7 116(2) . .
Zr5 O7 H7 120(2) . .
Zr6 O7 H7 115(2) . .
Zr1 O8 Zr6 100.31(7) . .
Zr1 O8 Zr2 102.59(7) . .
Zr6 O8 Zr2 102.53(8) . .
Zr1 O8 H8 119(2) . .
Zr6 O8 H8 119(2) . .
Zr2 O8 H8 111(2) . .
C1A O1A Zr1 138.68(18) . .
C1A O2A Zr2 148.71(18) . 2_776
O2A C1A O1A 121.9(3) . .
O2A C1A C2A 120.2(2) . .
O1A C1A C2A 117.8(2) . .
C1A C2A C3A 114.0(2) . .
C1A C2A H2AA 108.8 . .
C3A C2A H2AA 108.8 . .
C1A C2A H2AB 108.8 . .
C3A C2A H2AB 108.8 . .
H2AA C2A H2AB 107.7 . .
C2A C3A C4A 112.6(3) . .
C2A C3A H3AA 109.1 . .
C4A C3A H3AA 109.1 . .
C2A C3A H3AB 109.1 . .
C4A C3A H3AB 109.1 . .
H3AA C3A H3AB 107.8 . .
C5A C4A C3A 113.3(3) . .
C5A C4A H4AA 108.9 . .
C3A C4A H4AA 108.9 . .
C5A C4A H4AB 108.9 . .
C3A C4A H4AB 108.9 . .
H4AA C4A H4AB 107.7 . .
C6A C5A C4A 178.8(4) . .
C5A C6A H6A 180.0 . .
C1B O1B Zr6 138.03(19) . .
C1B O2B Zr2 147.52(18) . 2_776
O2B C1B O1B 121.9(3) . .
O2B C1B C2B 122.1(2) . .
O1B C1B C2B 116.0(2) . .
C1B C2B C3B 111.4(3) . .
C1B C2B H2BA 109.3 . .
C3B C2B H2BA 109.3 . .
C1B C2B H2BB 109.3 . .
C3B C2B H2BB 109.3 . .
H2BA C2B H2BB 108.0 . .
C2B C3B C4B 114.7(3) . .
C2B C3B H3BA 108.6 . .
C4B C3B H3BA 108.6 . .
C2B C3B H3BB 108.6 . .
C4B C3B H3BB 108.6 . .
H3BA C3B H3BB 107.6 . .
C5B C4B C3B 112.5(3) . .
C5B C4B H4BA 109.1 . .
C3B C4B H4BA 109.1 . .
C5B C4B H4BB 109.1 . .
C3B C4B H4BB 109.1 . .
H4BA C4B H4BB 107.8 . .
C6B C5B C4B 178.5(4) . .
C5B C6B H6B 180.0 . .
C1C O1C Zr1 134.53(19) . .
C1C O2C Zr6 133.00(18) . .
O1C C1C O2C 125.3(3) . .
O1C C1C C2C 116.9(3) . .
O2C C1C C2C 117.8(3) . .
C1C C2C C3C 111.2(3) . .
C1C C2C H2CA 109.4 . .
C3C C2C H2CA 109.4 . .
C1C C2C H2CB 109.4 . .
C3C C2C H2CB 109.4 . .
H2CA C2C H2CB 108.0 . .
C2C C3C C4C 114.1(3) . .
C2C C3C H3CA 108.7 . .
C4C C3C H3CA 108.7 . .
C2C C3C H3CB 108.7 . .
C4C C3C H3CB 108.7 . .
H3CA C3C H3CB 107.6 . .
C5C C4C C3C 112.7(4) . .
C5C C4C H4CA 109.0 . .
C3C C4C H4CA 109.0 . .
C5C C4C H4CB 109.0 . .
C3C C4C H4CB 109.0 . .
H4CA C4C H4CB 107.8 . .
C6C C5C C4C 177.9(4) . .
C5C C6C H6C 180.0 . .
C1D O1D Zr6 135.74(18) . .
C1D O2D Zr5 132.07(19) . .
O1D C1D O2D 125.3(3) . .
O1D C1D C2D 118.1(3) . .
O2D C1D C2D 116.5(3) . .
C1D C2D C3D 114.3(3) . .
C1D C2D C7D 113.2(6) . .
C3D C2D C7D 31.5(5) . .
C1D C2D H2D1 108.7 . .
C3D C2D H2D1 108.7 . .
C7D C2D H2D1 80.2 . .
C1D C2D H2D2 108.7 . .
C3D C2D H2D2 108.7 . .
C7D C2D H2D2 132.0 . .
H2D1 C2D H2D2 107.6 . .
C1D C2D H2D3 108.9 . .
C3D C2D H2D3 130.7 . .
C7D C2D H2D3 108.9 . .
H2D1 C2D H2D3 32.4 . .
H2D2 C2D H2D3 77.3 . .
C1D C2D H2D4 108.9 . .
C3D C2D H2D4 79.6 . .
C7D C2D H2D4 108.9 . .
H2D1 C2D H2D4 133.1 . .
H2D2 C2D H2D4 32.8 . .
H2D3 C2D H2D4 107.8 . .
C4D C3D C2D 110.7(4) . .
C4D C3D H3D1 109.5 . .
C2D C3D H3D1 109.5 . .
C4D C3D H3D2 109.5 . .
C2D C3D H3D2 109.5 . .
H3D1 C3D H3D2 108.1 . .
C5D C4D C3D 110.6(4) . .
C5D C4D H4D1 109.5 . .
C3D C4D H4D1 109.5 . .
C5D C4D H4D2 109.5 . .
C3D C4D H4D2 109.5 . .
H4D1 C4D H4D2 108.1 . .
C6D C5D C4D 177.9(6) . .
C5D C6D H6D 180.0 . .
C8D C7D C2D 103.1(10) . .
C8D C7D H7D1 111.2 . .
C2D C7D H7D1 111.2 . .
C8D C7D H7D2 111.2 . .
C2D C7D H7D2 111.2 . .
H7D1 C7D H7D2 109.1 . .
C9D C8D C7D 114.6(14) . .
C9D C8D H8D1 108.6 . .
C7D C8D H8D1 108.6 . .
C9D C8D H8D2 108.6 . .
C7D C8D H8D2 108.6 . .
H8D1 C8D H8D2 107.6 . .
C10D C9D C8D 175(3) . .
C9D C10D H10D 180.0 . .
C1E O1E Zr1 134.40(19) . .
C1E O2E Zr5 132.80(19) . .
O1E C1E O2E 124.9(3) . .
O1E C1E C2E 116.5(3) . .
O2E C1E C2E 118.6(3) . .
C1E C2E C3E 115.4(3) . .
C1E C2E H2EA 108.4 . .
C3E C2E H2EA 108.4 . .
C1E C2E H2EB 108.4 . .
C3E C2E H2EB 108.4 . .
H2EA C2E H2EB 107.5 . .
C2E C3E C4E 113.0(3) . .
C2E C3E H3EA 109.0 . .
C4E C3E H3EA 109.0 . .
C2E C3E H3EB 109.0 . .
C4E C3E H3EB 109.0 . .
H3EA C3E H3EB 107.8 . .
C5E C4E C3E 112.5(3) . .
C5E C4E H4EA 109.1 . .
C3E C4E H4EA 109.1 . .
C5E C4E H4EB 109.1 . .
C3E C4E H4EB 109.1 . .
H4EA C4E H4EB 107.8 . .
C6E C5E C4E 177.6(4) . .
C5E C6E H6E 180.0 . .
C1F O1F Zr1 136.05(18) . .
C1F O2F Zr3 131.85(18) . .
O1F C1F O2F 124.9(3) . .
O1F C1F C2F 116.9(3) . .
O2F C1F C2F 118.1(2) . .
C1F C2F C3F 114.5(2) . .
C1F C2F H2FA 108.6 . .
C3F C2F H2FA 108.6 . .
C1F C2F H2FB 108.6 . .
C3F C2F H2FB 108.6 . .
H2FA C2F H2FB 107.6 . .
C4F C3F C2F 109.6(3) . .
C4F C3F H3FA 109.7 . .
C2F C3F H3FA 109.7 . .
C4F C3F H3FB 109.7 . .
C2F C3F H3FB 109.7 . .
H3FA C3F H3FB 108.2 . .
C5F C4F C3F 115.5(3) . .
C5F C4F H4FA 108.4 . .
C3F C4F H4FA 108.4 . .
C5F C4F H4FB 108.4 . .
C3F C4F H4FB 108.4 . .
H4FA C4F H4FB 107.5 . .
C6F C5F C4F 175.9(5) . .
C5F C6F H6F 180.0 . .
C1G O1G Zr2 134.71(19) . .
C1G O2G Zr3 132.42(18) . .
O1G C1G O2G 124.2(3) . .
O1G C1G C2G 117.4(3) . .
O2G C1G C2G 118.4(2) . .
C1G C2G C3G 113.3(2) . .
C1G C2G H2GA 108.9 . .
C3G C2G H2GA 108.9 . .
C1G C2G H2GB 108.9 . .
C3G C2G H2GB 108.9 . .
H2GA C2G H2GB 107.7 . .
C2G C3G C4G 113.4(3) . .
C2G C3G H3GA 108.9 . .
C4G C3G H3GA 108.9 . .
C2G C3G H3GB 108.9 . .
C4G C3G H3GB 108.9 . .
H3GA C3G H3GB 107.7 . .
C5G C4G C3G 112.6(3) . .
C5G C4G H4GA 109.1 . .
C3G C4G H4GA 109.1 . .
C5G C4G H4GB 109.1 . .
C3G C4G H4GB 109.1 . .
H4GA C4G H4GB 107.8 . .
C6G C5G C4G 179.3(4) . .
C5G C6G H6G 180.0 . .
C1H O1H Zr2 134.08(19) . .
C1H O2H Zr4 132.10(19) . .
O1H C1H O2H 124.8(3) . .
O1H C1H C2H 118.8(3) . .
O2H C1H C2H 116.3(3) . .
C1H C2H C3H 116.1(3) . .
C1H C2H H2HA 108.3 . .
C3H C2H H2HA 108.3 . .
C1H C2H H2HB 108.3 . .
C3H C2H H2HB 108.3 . .
H2HA C2H H2HB 107.4 . .
C2H C3H C4H 113.5(3) . .
C2H C3H H3HA 108.9 . .
C4H C3H H3HA 108.9 . .
C2H C3H H3HB 108.9 . .
C4H C3H H3HB 108.9 . .
H3HA C3H H3HB 107.7 . .
C5H C4H C3H 114.8(3) . .
C5H C4H H4HA 108.6 . .
C3H C4H H4HA 108.6 . .
C5H C4H H4HB 108.6 . .
C3H C4H H4HB 108.6 . .
H4HA C4H H4HB 107.5 . .
C6H C5H C4H 179.1(5) . .
C5H C6H H6H 180.0 . .
C1I O1I Zr6 135.04(18) . .
C1I O2I Zr4 132.00(19) . .
O2I C1I O1I 125.2(3) . .
O2I C1I C2I 118.1(3) . .
O1I C1I C2I 116.7(3) . .
C1I C2I C3I 114.1(3) . .
C1I C2I H2IA 108.7 . .
C3I C2I H2IA 108.7 . .
C1I C2I H2IB 108.7 . .
C3I C2I H2IB 108.7 . .
H2IA C2I H2IB 107.6 . .
C4I C3I C2I 113.9(3) . .
C4I C3I H3IA 108.8 . .
C2I C3I H3IA 108.8 . .
C4I C3I H3IB 108.8 . .
C2I C3I H3IB 108.8 . .
H3IA C3I H3IB 107.7 . .
C5I C4I C3I 113.8(4) . .
C5I C4I H4IA 108.8 . .
C3I C4I H4IA 108.8 . .
C5I C4I H4IB 108.8 . .
C3I C4I H4IB 108.8 . .
H4IA C4I H4IB 107.7 . .
C6I C5I C4I 178.8(6) . .
C5I C6I H6I 180.0 . .
C1J O1J Zr5 92.51(17) . .
C1J O2J Zr5 92.58(18) . .
O1J C1J O2J 118.0(3) . .
O1J C1J C2J 122.0(3) . .
O2J C1J C2J 120.0(3) . .
C1J C2J C3J 113.8(3) . .
C1J C2J H2J1 108.8 . .
C3J C2J H2J1 108.8 . .
C1J C2J H2J2 108.8 . .
C3J C2J H2J2 108.8 . .
H2J1 C2J H2J2 107.7 . .
C7J C3J C4J 56.2(9) . .
C7J C3J C2J 123.7(8) . .
C4J C3J C2J 115.8(3) . .
C7J C3J H3J1 52.5 . .
C4J C3J H3J1 108.3 . .
C2J C3J H3J1 108.3 . .
C7J C3J H3J2 127.5 . .
C4J C3J H3J2 108.3 . .
C2J C3J H3J2 108.3 . .
H3J1 C3J H3J2 107.4 . .
C7J C3J H3J3 106.4 . .
C4J C3J H3J3 137.0 . .
C2J C3J H3J3 106.4 . .
H3J1 C3J H3J3 63.3 . .
H3J2 C3J H3J3 47.2 . .
C7J C3J H3J4 106.4 . .
C4J C3J H3J4 54.7 . .
C2J C3J H3J4 106.4 . .
H3J1 C3J H3J4 145.3 . .
H3J2 C3J H3J4 60.5 . .
H3J3 C3J H3J4 106.5 . .
C5J C4J C3J 115.9(4) . .
C5J C4J H4J1 108.3 . .
C3J C4J H4J1 108.3 . .
C5J C4J H4J2 108.3 . .
C3J C4J H4J2 108.3 . .
H4J1 C4J H4J2 107.4 . .
C6J C5J C4J 177.9(7) . .
C5J C6J H6J 180.0 . .
C3J C7J C8J 117.6(14) . .
C3J C7J H7J1 107.9 . .
C8J C7J H7J1 107.9 . .
C3J C7J H7J2 107.9 . .
C8J C7J H7J2 107.9 . .
H7J1 C7J H7J2 107.2 . .
C9J C8J C7J 168(3) . .
C8J C9J H9J 180.0 . .
C1K O1K Zr3 90.86(18) . .
C1K O2K Zr3 93.16(18) . .
O2K C1K O1K 118.6(3) . .
O2K C1K C2K 118.8(3) . .
O1K C1K C2K 122.6(3) . .
C1K C2K C3K 115.7(3) . .
C1K C2K H2KA 108.3 . .
C3K C2K H2KA 108.3 . .
C1K C2K H2KB 108.3 . .
C3K C2K H2KB 108.3 . .
H2KA C2K H2KB 107.4 . .
C2K C3K C4K 109.9(3) . .
C2K C3K H3KA 109.7 . .
C4K C3K H3KA 109.7 . .
C2K C3K H3KB 109.7 . .
C4K C3K H3KB 109.7 . .
H3KA C3K H3KB 108.2 . .
C5K C4K C3K 115.3(3) . .
C5K C4K H4KA 108.5 . .
C3K C4K H4KA 108.5 . .
C5K C4K H4KB 108.5 . .
C3K C4K H4KB 108.5 . .
H4KA C4K H4KB 107.5 . .
C6K C5K C4K 177.6(4) . .
C5K C6K H6K 180.0 . .
C1L O1L Zr4 92.33(17) . .
C1L O2L Zr4 93.78(17) . .
O2L C1L O1L 117.8(3) . .
O2L C1L C2L 121.2(3) . .
O1L C1L C2L 121.0(3) . .
C1L C2L C3L 114.0(3) . .
C1L C2L H2LA 108.8 . .
C3L C2L H2LA 108.8 . .
C1L C2L H2LB 108.8 . .
C3L C2L H2LB 108.8 . .
H2LA C2L H2LB 107.7 . .
C2L C3L C4L 113.2(3) . .
C2L C3L H3LA 108.9 . .
C4L C3L H3LA 108.9 . .
C2L C3L H3LB 108.9 . .
C4L C3L H3LB 108.9 . .
H3LA C3L H3LB 107.7 . .
C5L C4L C3L 113.6(4) . .
C5L C4L H4LA 108.8 . .
C3L C4L H4LA 108.8 . .
C5L C4L H4LB 108.8 . .
C3L C4L H4LB 108.8 . .
H4LA C4L H4LB 107.7 . .
C6L C5L C4L 176.0(6) . .
C5L C6L H6L 180.0 . .
C1M O2M H2M 107.2(19) . .
O1M C1M O2M 124.4(3) . .
O1M C1M C2M 123.5(3) . .
O2M C1M C2M 112.1(3) . .
C3M C2M C1M 110.7(3) . .
C3M C2M H2MA 109.5 . .
C1M C2M H2MA 109.5 . .
C3M C2M H2MB 109.5 . .
C1M C2M H2MB 109.5 . .
H2MA C2M H2MB 108.1 . .
C2M C3M C4M 111.8(3) . .
C2M C3M H3MA 109.3 . .
C4M C3M H3MA 109.3 . .
C2M C3M H3MB 109.3 . .
C4M C3M H3MB 109.3 . .
H3MA C3M H3MB 107.9 . .
C5M C4M C3M 110.4(3) . .
C5M C4M H4MA 109.6 . .
C3M C4M H4MA 109.6 . .
C5M C4M H4MB 109.6 . .
C3M C4M H4MB 109.6 . .
H4MA C4M H4MB 108.1 . .
C6M C5M C4M 176.9(5) . .
C5M C6M H6M 180.0 . .
C1N O2N H2N 107.6(19) . .
O1N C1N O2N 123.9(3) . .
O1N C1N C2N 123.2(3) . .
O2N C1N C2N 112.9(3) . .
C1N C2N C3N 111.1(3) . .
C1N C2N H2NA 109.4 . .
C3N C2N H2NA 109.4 . .
C1N C2N H2NB 109.4 . .
C3N C2N H2NB 109.4 . .
H2NA C2N H2NB 108.0 . .
C4N C3N C2N 113.2(3) . .
C4N C3N H3NA 108.9 . .
C2N C3N H3NA 108.9 . .
C4N C3N H3NB 108.9 . .
C2N C3N H3NB 108.9 . .
H3NA C3N H3NB 107.7 . .
C5N C4N C3N 113.6(3) . .
C5N C4N H4NA 108.9 . .
C3N C4N H4NA 108.9 . .
C5N C4N H4NB 108.9 . .
C3N C4N H4NB 108.9 . .
H4NA C4N H4NB 107.7 . .
C6N C5N C4N 178.9(4) . .
C5N C6N H6N 180.0 . .
C1O O2O H2O 108(2) . .
O1O C1O O2O 123.7(3) . .
O1O C1O C2O 123.4(3) . .
O2O C1O C2O 112.8(3) . .
C3O C2O C1O 112.5(3) . .
C3O C2O H2OA 109.1 . .
C1O C2O H2OA 109.1 . .
C3O C2O H2OB 109.1 . .
C1O C2O H2OB 109.1 . .
H2OA C2O H2OB 107.8 . .
C2O C3O C4O 114.5(3) . .
C2O C3O H3OA 108.6 . .
C4O C3O H3OA 108.6 . .
C2O C3O H3OB 108.6 . .
C4O C3O H3OB 108.6 . .
H3OA C3O H3OB 107.6 . .
C5O C4O C3O 115.8(3) . .
C5O C4O H4OA 108.3 . .
C3O C4O H4OA 108.3 . .
C5O C4O H4OB 108.3 . .
C3O C4O H4OB 108.3 . .
H4OA C4O H4OB 107.4 . .
C6O C5O C4O 177.8(4) . .
C5O C6O H6O 180.0 . .

loop_
_geom_bond_atom_site_label_1
_geom_bond_atom_site_label_2
_geom_bond_distance
_geom_bond_site_symmetry_2
Zr1 O3 2.0587(18) .
Zr1 O4 2.0832(19) .
Zr1 O1A 2.1724(19) .
Zr1 O1E 2.191(2) .
Zr1 O1F 2.2080(19) .
Zr1 O1C 2.2294(19) .
Zr1 O8 2.279(2) .
Zr1 O5 2.383(2) .
Zr1 Zr3 3.4986(5) .
Zr1 Zr5 3.5039(5) .
Zr1 Zr6 3.5095(5) .
Zr1 Zr2 3.5754(5) .
Zr2 O4 2.061(2) .
Zr2 O1 2.0723(18) .
Zr2 O2A 2.1935(19) 2_776
Zr2 O1G 2.2019(19) .
Zr2 O2B 2.2231(19) 2_776
Zr2 O1H 2.234(2) .
Zr2 O8 2.303(2) .
Zr2 O6 2.3320(19) .
Zr2 Zr4 3.4726(5) .
Zr2 Zr3 3.4814(5) .
Zr2 Zr6 3.5841(5) .
Zr3 O4 2.0610(19) .
Zr3 O2 2.1140(18) .
Zr3 O5 2.187(2) .
Zr3 O2F 2.203(2) .
Zr3 O6 2.213(2) .
Zr3 O2G 2.246(2) .
Zr3 O2K 2.248(2) .
Zr3 O1K 2.296(2) .
Zr3 Zr5 3.5123(5) .
Zr3 Zr4 3.5316(5) .
Zr4 O1 2.0461(19) .
Zr4 O2 2.096(2) .
Zr4 O7 2.182(2) .
Zr4 O6 2.2025(19) .
Zr4 O2H 2.204(2) .
Zr4 O2I 2.222(2) .
Zr4 O2L 2.298(2) .
Zr4 O1L 2.326(2) .
Zr4 Zr6 3.4839(5) .
Zr4 Zr5 3.5104(5) .
Zr5 O3 2.0391(19) .
Zr5 O2 2.0949(19) .
Zr5 O5 2.2134(19) .
Zr5 O7 2.217(2) .
Zr5 O2E 2.219(2) .
Zr5 O2D 2.2228(19) .
Zr5 O2J 2.284(2) .
Zr5 O1J 2.292(2) .
Zr5 Zr6 3.5117(5) .
Zr6 O3 2.056(2) .
Zr6 O1 2.0819(19) .
Zr6 O1B 2.1695(19) .
Zr6 O1D 2.195(2) .
Zr6 O2C 2.202(2) .
Zr6 O1I 2.208(2) .
Zr6 O8 2.2921(19) .
Zr6 O7 2.4216(19) .
O5 H5 0.822(18) .
O6 H6 0.829(17) .
O7 H7 0.817(17) .
O8 H8 0.813(17) .
O1A C1A 1.265(3) .
O2A C1A 1.260(3) .
O2A Zr2 2.1935(19) 2_776
C1A C2A 1.506(4) .
C2A C3A 1.518(4) .
C2A H2AA 0.9900 .
C2A H2AB 0.9900 .
C3A C4A 1.541(4) .
C3A H3AA 0.9900 .
C3A H3AB 0.9900 .
C4A C5A 1.467(5) .
C4A H4AA 0.9900 .
C4A H4AB 0.9900 .
C5A C6A 1.184(6) .
C6A H6A 0.9500 .
O1B C1B 1.278(3) .
O2B C1B 1.259(3) .
O2B Zr2 2.2231(19) 2_776
C1B C2B 1.500(4) .
C2B C3B 1.540(4) .
C2B H2BA 0.9900 .
C2B H2BB 0.9900 .
C3B C4B 1.544(5) .
C3B H3BA 0.9900 .
C3B H3BB 0.9900 .
C4B C5B 1.464(6) .
C4B H4BA 0.9900 .
C4B H4BB 0.9900 .
C5B C6B 1.185(6) .
C6B H6B 0.9500 .
O1C C1C 1.260(3) .
O2C C1C 1.263(4) .
C1C C2C 1.509(4) .
C2C C3C 1.518(5) .
C2C H2CA 0.9900 .
C2C H2CB 0.9900 .
C3C C4C 1.523(5) .
C3C H3CA 0.9900 .
C3C H3CB 0.9900 .
C4C C5C 1.458(5) .
C4C H4CA 0.9900 .
C4C H4CB 0.9900 .
C5C C6C 1.162(5) .
C6C H6C 0.9500 .
O1D C1D 1.261(4) .
O2D C1D 1.269(4) .
C1D C2D 1.509(4) .
C2D C3D 1.539(5) .
C2D C7D 1.620(13) .
C2D H2D1 0.9900 .
C2D H2D2 0.9900 .
C2D H2D3 0.9900 .
C2D H2D4 0.9900 .
C3D C4D 1.528(6) .
C3D H3D1 0.9900 .
C3D H3D2 0.9900 .
C4D C5D 1.472(6) .
C4D H4D1 0.9900 .
C4D H4D2 0.9900 .
C5D C6D 1.184(7) .
C6D H6D 0.9500 .
C7D C8D 1.537(15) .
C7D H7D1 0.9900 .
C7D H7D2 0.9900 .
C8D C9D 1.463(15) .
C8D H8D1 0.9900 .
C8D H8D2 0.9900 .
C9D C10D 1.163(16) .
C10D H10D 0.9500 .
O1E C1E 1.267(3) .
O2E C1E 1.268(3) .
C1E C2E 1.516(4) .
C2E C3E 1.516(4) .
C2E H2EA 0.9900 .
C2E H2EB 0.9900 .
C3E C4E 1.535(5) .
C3E H3EA 0.9900 .
C3E H3EB 0.9900 .
C4E C5E 1.466(5) .
C4E H4EA 0.9900 .
C4E H4EB 0.9900 .
C5E C6E 1.171(5) .
C6E H6E 0.9500 .
O1F C1F 1.267(3) .
O2F C1F 1.268(3) .
C1F C2F 1.511(4) .
C2F C3F 1.535(4) .
C2F H2FA 0.9900 .
C2F H2FB 0.9900 .
C3F C4F 1.527(4) .
C3F H3FA 0.9900 .
C3F H3FB 0.9900 .
C4F C5F 1.470(5) .
C4F H4FA 0.9900 .
C4F H4FB 0.9900 .
C5F C6F 1.170(5) .
C6F H6F 0.9500 .
O1G C1G 1.266(3) .
O2G C1G 1.267(3) .
C1G C2G 1.513(4) .
C2G C3G 1.517(4) .
C2G H2GA 0.9900 .
C2G H2GB 0.9900 .
C3G C4G 1.530(4) .
C3G H3GA 0.9900 .
C3G H3GB 0.9900 .
C4G C5G 1.463(5) .
C4G H4GA 0.9900 .
C4G H4GB 0.9900 .
C5G C6G 1.171(5) .
C6G H6G 0.9500 .
O1H C1H 1.262(3) .
O2H C1H 1.271(3) .
C1H C2H 1.509(4) .
C2H C3H 1.510(4) .
C2H H2HA 0.9900 .
C2H H2HB 0.9900 .
C3H C4H 1.518(5) .
C3H H3HA 0.9900 .
C3H H3HB 0.9900 .
C4H C5H 1.467(5) .
C4H H4HA 0.9900 .
C4H H4HB 0.9900 .
C5H C6H 1.165(5) .
C6H H6H 0.9500 .
O1I C1I 1.264(4) .
O2I C1I 1.263(3) .
C1I C2I 1.511(4) .
C2I C3I 1.530(5) .
C2I H2IA 0.9900 .
C2I H2IB 0.9900 .
C3I C4I 1.520(5) .
C3I H3IA 0.9900 .
C3I H3IB 0.9900 .
C4I C5I 1.426(6) .
C4I H4IA 0.9900 .
C4I H4IB 0.9900 .
C5I C6I 1.163(6) .
C6I H6I 0.9500 .
O1J C1J 1.261(4) .
O2J C1J 1.273(4) .
C1J C2J 1.500(4) .
C2J C3J 1.525(5) .
C2J H2J1 0.9900 .
C2J H2J2 0.9900 .
C3J C7J 1.364(13) .
C3J C4J 1.491(5) .
C3J H3J1 0.9900 .
C3J H3J2 0.9900 .
C3J H3J3 0.9900 .
C3J H3J4 0.9900 .
C4J C5J 1.462(6) .
C4J H4J1 0.9900 .
C4J H4J2 0.9900 .
C5J C6J 1.172(8) .
C6J H6J 0.9500 .
C7J C8J 1.465(16) .
C7J H7J1 0.9900 .
C7J H7J2 0.9900 .
C8J C9J 1.160(16) .
C9J H9J 0.9500 .
O1K C1K 1.267(4) .
O2K C1K 1.265(4) .
C1K C2K 1.505(4) .
C2K C3K 1.506(5) .
C2K H2KA 0.9900 .
C2K H2KB 0.9900 .
C3K C4K 1.528(4) .
C3K H3KA 0.9900 .
C3K H3KB 0.9900 .
C4K C5K 1.458(5) .
C4K H4KA 0.9900 .
C4K H4KB 0.9900 .
C5K C6K 1.180(5) .
C6K H6K 0.9500 .
O1L C1L 1.272(4) .
O2L C1L 1.267(4) .
C1L C2L 1.499(4) .
C2L C3L 1.506(5) .
C2L H2LA 0.9900 .
C2L H2LB 0.9900 .
C3L C4L 1.539(5) .
C3L H3LA 0.9900 .
C3L H3LB 0.9900 .
C4L C5L 1.463(7) .
C4L H4LA 0.9900 .
C4L H4LB 0.9900 .
C5L C6L 1.189(7) .
C6L H6L 0.9500 .
O1M C1M 1.211(4) .
O2M C1M 1.325(4) .
O2M H2M 0.854(17) .
C1M C2M 1.526(5) .
C2M C3M 1.512(6) .
C2M H2MA 0.9900 .
C2M H2MB 0.9900 .
C3M C4M 1.531(6) .
C3M H3MA 0.9900 .
C3M H3MB 0.9900 .
C4M C5M 1.483(6) .
C4M H4MA 0.9900 .
C4M H4MB 0.9900 .
C5M C6M 1.165(6) .
C6M H6M 0.9500 .
O1N C1N 1.209(4) .
O2N C1N 1.330(4) .
O2N H2N 0.859(17) .
C1N C2N 1.502(5) .
C2N C3N 1.530(5) .
C2N H2NA 0.9900 .
C2N H2NB 0.9900 .
C3N C4N 1.530(5) .
C3N H3NA 0.9900 .
C3N H3NB 0.9900 .
C4N C5N 1.464(6) .
C4N H4NA 0.9900 .
C4N H4NB 0.9900 .
C5N C6N 1.176(6) .
C6N H6N 0.9500 .
O1O C1O 1.211(4) .
O2O C1O 1.322(4) .
O2O H2O 0.847(17) .
C1O C2O 1.520(5) .
C2O C3O 1.479(5) .
C2O H2OA 0.9900 .
C2O H2OB 0.9900 .
C3O C4O 1.533(5) .
C3O H3OA 0.9900 .
C3O H3OB 0.9900 .
C4O C5O 1.470(5) .
C4O H4OA 0.9900 .
C4O H4OB 0.9900 .
C5O C6O 1.175(5) .
C6O H6O 0.9500 .

loop_
_geom_hbond_atom_site_label_D
_geom_hbond_atom_site_label_H
_geom_hbond_atom_site_label_A
_geom_hbond_distance_DH
_geom_hbond_distance_HA
_geom_hbond_distance_DA
_geom_hbond_angle_DHA
_geom_hbond_site_symmetry_A
O5 H5 O1N 0.822(18) 1.936(18) 2.755(3) 174(3) 1_655
O6 H6 O1M 0.829(17) 1.911(18) 2.733(3) 170(3) .
O7 H7 O1O 0.817(17) 1.983(18) 2.799(3) 176(3) 2_677
O8 H8 O2B 0.813(17) 2.18(2) 2.851(3) 140(3) .
O8 H8 O2A 0.813(17) 2.24(3) 2.906(3) 139(3) .
O2M H2M O1L 0.854(17) 1.867(18) 2.712(3) 170(4) .
O2N H2N O2J 0.859(17) 1.86(2) 2.686(3) 162(4) 1_455
O2O H2O O2L 0.847(17) 1.878(18) 2.714(3) 169(3) 2_677
C6D H6D O2G 0.95 2.52 3.375(5) 149.2 1_565
C6D H6D O2K 0.95 2.65 3.373(6) 133.0 1_565
C10D H10D O2K 0.95 2.49 3.15(2) 126.6 1_565
C6E H6E O2D 0.95 2.70 3.572(5) 152.9 2_777
C6E H6E O1J 0.95 2.50 3.288(4) 140.5 2_777
C6G H6G O2G 0.95 2.47 3.339(4) 151.3 2_766
C6G H6G O2F 0.95 2.74 3.329(4) 121.1 2_766
C6H H6H O1E 0.95 2.31 3.210(4) 158.9 1_455
C6J H6J O2F 0.95 2.87 3.705(7) 147.5 2_767
C6J H6J O1K 0.95 2.44 3.284(10) 148.1 2_767
C9J H9J O2F 0.95 2.81 3.76(2) 174.9 2_767
C9J H9J O1K 0.95 2.76 3.39(3) 124.6 2_767
C6O H6O O2H 0.95 2.41 3.304(4) 156.2 .
C6O H6O O2I 0.95 2.87 3.480(4) 122.7 .
C6A H6A C5H 0.95 3.07 3.787(6) 133.3 2_776
C6A H6A C6H 0.95 2.99 3.801(6) 143.7 2_776
C6B H6B C5F 0.95 2.89 3.619(6) 134.0 2_776
C6B H6B C6F 0.95 2.82 3.718(7) 157.5 2_776
C6C H6C C5J 0.95 3.02 3.608(6) 121.3 2_777
C6C H6C C6J 0.95 2.97 3.778(11) 143.7 2_777
C6C H6C C8J 0.95 2.93 3.50(2) 119.5 2_777
C6C H6C C9J 0.95 2.67 3.47(4) 142.8 2_777
C6F H6F C5C 0.95 2.90 3.699(6) 143.1 2_876
C6F H6F C6C 0.95 3.22 4.073(6) 151.0 2_876
C6I H6I C5M 0.95 3.14 3.774(7) 125.5 1_565
C6I H6I C6M 0.95 2.87 3.554(7) 130.3 1_565
C6K H6K C6E 0.95 3.11 3.948(6) 147.4 1_545
C6M H6M C5J 0.95 2.58 3.404(7) 145.8 2_667
C6M H6M C6J 0.95 2.90 3.772(14) 153.8 2_667

loop_
_geom_torsion_atom_site_label_1
_geom_torsion_atom_site_label_2
_geom_torsion_atom_site_label_3
_geom_torsion_atom_site_label_4
_geom_torsion
_geom_torsion_site_symmetry_1
_geom_torsion_site_symmetry_4
O3 Zr1 Zr2 O4 -106.53(11) . .
O1A Zr1 Zr2 O4 107.15(11) . .
O1E Zr1 Zr2 O4 -70.1(2) . .
O1F Zr1 Zr2 O4 34.78(11) . .
O1C Zr1 Zr2 O4 178.52(11) . .
O8 Zr1 Zr2 O4 -177.03(12) . .
O5 Zr1 Zr2 O4 -38.09(11) . .
Zr3 Zr1 Zr2 O4 -21.73(10) . .
Zr5 Zr1 Zr2 O4 -76.48(10) . .
Zr6 Zr1 Zr2 O4 -131.83(10) . .
O3 Zr1 Zr2 O1 2.94(7) . .
O4 Zr1 Zr2 O1 109.47(11) . .
O1A Zr1 Zr2 O1 -143.39(7) . .
O1E Zr1 Zr2 O1 39.37(18) . .
O1F Zr1 Zr2 O1 144.25(7) . .
O1C Zr1 Zr2 O1 -72.01(8) . .
O8 Zr1 Zr2 O1 -67.57(9) . .
O5 Zr1 Zr2 O1 71.38(7) . .
Zr3 Zr1 Zr2 O1 87.73(5) . .
Zr5 Zr1 Zr2 O1 32.98(5) . .
Zr6 Zr1 Zr2 O1 -22.36(5) . .
O3 Zr1 Zr2 O2A 86.13(8) . 2_776
O4 Zr1 Zr2 O2A -167.34(11) . 2_776
O1A Zr1 Zr2 O2A -60.19(7) . 2_776
O1E Zr1 Zr2 O2A 122.56(18) . 2_776
O1F Zr1 Zr2 O2A -132.56(7) . 2_776
O1C Zr1 Zr2 O2A 11.18(8) . 2_776
O8 Zr1 Zr2 O2A 15.63(9) . 2_776
O5 Zr1 Zr2 O2A 154.57(7) . 2_776
Zr3 Zr1 Zr2 O2A 170.93(5) . 2_776
Zr5 Zr1 Zr2 O2A 116.18(5) . 2_776
Zr6 Zr1 Zr2 O2A 60.84(5) . 2_776
O3 Zr1 Zr2 O1G -139.57(7) . .
O4 Zr1 Zr2 O1G -33.04(11) . .
O1A Zr1 Zr2 O1G 74.11(7) . .
O1E Zr1 Zr2 O1G -103.14(18) . .
O1F Zr1 Zr2 O1G 1.74(7) . .
O1C Zr1 Zr2 O1G 145.48(8) . .
O8 Zr1 Zr2 O1G 149.93(9) . .
O5 Zr1 Zr2 O1G -71.13(7) . .
Zr3 Zr1 Zr2 O1G -54.77(5) . .
Zr5 Zr1 Zr2 O1G -109.52(5) . .
Zr6 Zr1 Zr2 O1G -164.86(5) . .
O3 Zr1 Zr2 O2B 151.06(7) . 2_776
O4 Zr1 Zr2 O2B -102.41(11) . 2_776
O1A Zr1 Zr2 O2B 4.74(7) . 2_776
O1E Zr1 Zr2 O2B -172.51(18) . 2_776
O1F Zr1 Zr2 O2B -67.63(7) . 2_776
O1C Zr1 Zr2 O2B 76.11(7) . 2_776
O8 Zr1 Zr2 O2B 80.56(9) . 2_776
O5 Zr1 Zr2 O2B -140.50(7) . 2_776
Zr3 Zr1 Zr2 O2B -124.14(5) . 2_776
Zr5 Zr1 Zr2 O2B -178.89(5) . 2_776
Zr6 Zr1 Zr2 O2B 125.77(5) . 2_776
O3 Zr1 Zr2 O1H -32.18(17) . .
O4 Zr1 Zr2 O1H 74.35(19) . .
O1A Zr1 Zr2 O1H -178.51(17) . .
O1E Zr1 Zr2 O1H 4.2(2) . .
O1F Zr1 Zr2 O1H 109.13(17) . .
O1C Zr1 Zr2 O1H -107.13(17) . .
O8 Zr1 Zr2 O1H -102.69(18) . .
O5 Zr1 Zr2 O1H 36.26(17) . .
Zr3 Zr1 Zr2 O1H 52.61(16) . .
Zr5 Zr1 Zr2 O1H -2.14(16) . .
Zr6 Zr1 Zr2 O1H -57.48(16) . .
O3 Zr1 Zr2 O8 70.50(9) . .
O4 Zr1 Zr2 O8 177.03(12) . .
O1A Zr1 Zr2 O8 -75.82(9) . .
O1E Zr1 Zr2 O8 106.93(19) . .
O1F Zr1 Zr2 O8 -148.19(9) . .
O1C Zr1 Zr2 O8 -4.45(9) . .
O5 Zr1 Zr2 O8 138.94(9) . .
Zr3 Zr1 Zr2 O8 155.30(8) . .
Zr5 Zr1 Zr2 O8 100.55(8) . .
Zr6 Zr1 Zr2 O8 45.21(8) . .
O3 Zr1 Zr2 O6 -66.81(7) . .
O4 Zr1 Zr2 O6 39.72(11) . .
O1A Zr1 Zr2 O6 146.87(7) . .
O1E Zr1 Zr2 O6 -30.37(18) . .
O1F Zr1 Zr2 O6 74.50(7) . .
O1C Zr1 Zr2 O6 -141.75(7) . .
O8 Zr1 Zr2 O6 -137.31(9) . .
O5 Zr1 Zr2 O6 1.64(6) . .
Zr3 Zr1 Zr2 O6 17.99(5) . .
Zr5 Zr1 Zr2 O6 -36.76(5) . .
Zr6 Zr1 Zr2 O6 -92.10(5) . .
O3 Zr1 Zr2 Zr4 -28.44(5) . .
O4 Zr1 Zr2 Zr4 78.09(10) . .
O1A Zr1 Zr2 Zr4 -174.76(5) . .
O1E Zr1 Zr2 Zr4 8.00(17) . .
O1F Zr1 Zr2 Zr4 112.87(5) . .
O1C Zr1 Zr2 Zr4 -103.38(6) . .
O8 Zr1 Zr2 Zr4 -98.94(8) . .
O5 Zr1 Zr2 Zr4 40.01(5) . .
Zr3 Zr1 Zr2 Zr4 56.363(9) . .
Zr5 Zr1 Zr2 Zr4 1.609(9) . .
Zr6 Zr1 Zr2 Zr4 -53.731(9) . .
O3 Zr1 Zr2 Zr3 -84.80(5) . .
O4 Zr1 Zr2 Zr3 21.73(10) . .
O1A Zr1 Zr2 Zr3 128.88(5) . .
O1E Zr1 Zr2 Zr3 -48.37(17) . .
O1F Zr1 Zr2 Zr3 56.51(5) . .
O1C Zr1 Zr2 Zr3 -159.75(6) . .
O8 Zr1 Zr2 Zr3 -155.30(8) . .
O5 Zr1 Zr2 Zr3 -16.36(5) . .
Zr5 Zr1 Zr2 Zr3 -54.753(9) . .
Zr6 Zr1 Zr2 Zr3 -110.094(12) . .
O3 Zr1 Zr2 Zr6 25.30(5) . .
O4 Zr1 Zr2 Zr6 131.83(10) . .
O1A Zr1 Zr2 Zr6 -121.03(5) . .
O1E Zr1 Zr2 Zr6 61.73(17) . .
O1F Zr1 Zr2 Zr6 166.61(5) . .
O1C Zr1 Zr2 Zr6 -49.65(6) . .
O8 Zr1 Zr2 Zr6 -45.21(8) . .
O5 Zr1 Zr2 Zr6 93.74(5) . .
Zr3 Zr1 Zr2 Zr6 110.094(12) . .
Zr5 Zr1 Zr2 Zr6 55.341(9) . .
O1 Zr2 Zr3 O4 -103.91(11) . .
O2A Zr2 Zr3 O4 -74.8(3) 2_776 .
O1G Zr2 Zr3 O4 106.98(11) . .
O2B Zr2 Zr3 O4 40.94(11) 2_776 .
O1H Zr2 Zr3 O4 174.34(11) . .
O8 Zr2 Zr3 O4 -35.71(11) . .
O6 Zr2 Zr3 O4 -171.11(12) . .
Zr4 Zr2 Zr3 O4 -128.51(10) . .
Zr1 Zr2 Zr3 O4 -20.58(10) . .
Zr6 Zr2 Zr3 O4 -73.96(10) . .
O4 Zr2 Zr3 O2 108.03(11) . .
O1 Zr2 Zr3 O2 4.13(7) . .
O2A Zr2 Zr3 O2 33.2(3) 2_776 .
O1G Zr2 Zr3 O2 -144.99(8) . .
O2B Zr2 Zr3 O2 148.98(8) 2_776 .
O1H Zr2 Zr3 O2 -77.62(7) . .
O8 Zr2 Zr3 O2 72.33(7) . .
O6 Zr2 Zr3 O2 -63.08(9) . .
Zr4 Zr2 Zr3 O2 -20.48(5) . .
Zr1 Zr2 Zr3 O2 87.45(5) . .
Zr6 Zr2 Zr3 O2 34.08(5) . .
O4 Zr2 Zr3 O5 38.70(11) . .
O1 Zr2 Zr3 O5 -65.21(8) . .
O2A Zr2 Zr3 O5 -36.1(3) 2_776 .
O1G Zr2 Zr3 O5 145.68(8) . .
O2B Zr2 Zr3 O5 79.64(8) 2_776 .
O1H Zr2 Zr3 O5 -146.95(7) . .
O8 Zr2 Zr3 O5 2.99(7) . .
O6 Zr2 Zr3 O5 -132.41(9) . .
Zr4 Zr2 Zr3 O5 -89.81(5) . .
Zr1 Zr2 Zr3 O5 18.12(5) . .
Zr6 Zr2 Zr3 O5 -35.25(5) . .
O4 Zr2 Zr3 O2F -38.82(11) . .
O1 Zr2 Zr3 O2F -142.73(8) . .
O2A Zr2 Zr3 O2F -113.7(3) 2_776 .
O1G Zr2 Zr3 O2F 68.15(8) . .
O2B Zr2 Zr3 O2F 2.12(8) 2_776 .
O1H Zr2 Zr3 O2F 135.52(8) . .
O8 Zr2 Zr3 O2F -74.53(7) . .
O6 Zr2 Zr3 O2F 150.06(9) . .
Zr4 Zr2 Zr3 O2F -167.34(5) . .
Zr1 Zr2 Zr3 O2F -59.41(5) . .
Zr6 Zr2 Zr3 O2F -112.78(5) . .
O4 Zr2 Zr3 O6 171.11(12) . .
O1 Zr2 Zr3 O6 67.20(9) . .
O2A Zr2 Zr3 O6 96.3(3) 2_776 .
O1G Zr2 Zr3 O6 -81.91(9) . .
O2B Zr2 Zr3 O6 -147.94(9) 2_776 .
O1H Zr2 Zr3 O6 -14.54(9) . .
O8 Zr2 Zr3 O6 135.41(9) . .
Zr4 Zr2 Zr3 O6 42.60(7) . .
Zr1 Zr2 Zr3 O6 150.53(7) . .
Zr6 Zr2 Zr3 O6 97.16(7) . .
O4 Zr2 Zr3 O2G -104.83(11) . .
O1 Zr2 Zr3 O2G 151.26(8) . .
O2A Zr2 Zr3 O2G -179.7(3) 2_776 .
O1G Zr2 Zr3 O2G 2.15(8) . .
O2B Zr2 Zr3 O2G -63.89(8) 2_776 .
O1H Zr2 Zr3 O2G 69.51(8) . .
O8 Zr2 Zr3 O2G -140.54(7) . .
O6 Zr2 Zr3 O2G 84.06(9) . .
Zr4 Zr2 Zr3 O2G 126.66(6) . .
Zr1 Zr2 Zr3 O2G -125.41(5) . .
Zr6 Zr2 Zr3 O2G -178.79(5) . .
O4 Zr2 Zr3 O2K -168.93(11) . .
O1 Zr2 Zr3 O2K 87.16(8) . .
O2A Zr2 Zr3 O2K 116.2(3) 2_776 .
O1G Zr2 Zr3 O2K -61.95(8) . .
O2B Zr2 Zr3 O2K -127.99(8) 2_776 .
O1H Zr2 Zr3 O2K 5.41(8) . .
O8 Zr2 Zr3 O2K 155.36(8) . .
O6 Zr2 Zr3 O2K 19.96(10) . .
Zr4 Zr2 Zr3 O2K 62.56(6) . .
Zr1 Zr2 Zr3 O2K 170.49(6) . .
Zr6 Zr2 Zr3 O2K 117.11(6) . .
O4 Zr2 Zr3 O1K 152.5(5) . .
O1 Zr2 Zr3 O1K 48.6(4) . .
O2A Zr2 Zr3 O1K 77.7(5) 2_776 .
O1G Zr2 Zr3 O1K -100.5(4) . .
O2B Zr2 Zr3 O1K -166.5(4) 2_776 .
O1H Zr2 Zr3 O1K -33.1(4) . .
O8 Zr2 Zr3 O1K 116.8(4) . .
O6 Zr2 Zr3 O1K -18.6(4) . .
Zr4 Zr2 Zr3 O1K 24.0(4) . .
Zr1 Zr2 Zr3 O1K 132.0(4) . .
Zr6 Zr2 Zr3 O1K 78.6(4) . .
O4 Zr2 Zr3 Zr1 20.58(10) . .
O1 Zr2 Zr3 Zr1 -83.33(5) . .
O2A Zr2 Zr3 Zr1 -54.2(3) 2_776 .
O1G Zr2 Zr3 Zr1 127.56(5) . .
O2B Zr2 Zr3 Zr1 61.53(6) 2_776 .
O1H Zr2 Zr3 Zr1 -165.07(5) . .
O8 Zr2 Zr3 Zr1 -15.13(5) . .
O6 Zr2 Zr3 Zr1 -150.53(7) . .
Zr4 Zr2 Zr3 Zr1 -107.931(11) . .
Zr6 Zr2 Zr3 Zr1 -53.374(8) . .
O4 Zr2 Zr3 Zr5 75.16(10) . .
O1 Zr2 Zr3 Zr5 -28.75(5) . .
O2A Zr2 Zr3 Zr5 0.3(3) 2_776 .
O1G Zr2 Zr3 Zr5 -177.86(5) . .
O2B Zr2 Zr3 Zr5 116.10(6) 2_776 .
O1H Zr2 Zr3 Zr5 -110.50(5) . .
O8 Zr2 Zr3 Zr5 39.45(5) . .
O6 Zr2 Zr3 Zr5 -95.96(7) . .
Zr4 Zr2 Zr3 Zr5 -53.355(10) . .
Zr1 Zr2 Zr3 Zr5 54.576(8) . .
Zr6 Zr2 Zr3 Zr5 1.201(9) . .
O4 Zr2 Zr3 Zr4 128.51(10) . .
O1 Zr2 Zr3 Zr4 24.60(5) . .
O2A Zr2 Zr3 Zr4 53.7(3) 2_776 .
O1G Zr2 Zr3 Zr4 -124.51(5) . .
O2B Zr2 Zr3 Zr4 169.46(6) 2_776 .
O1H Zr2 Zr3 Zr4 -57.14(5) . .
O8 Zr2 Zr3 Zr4 92.80(5) . .
O6 Zr2 Zr3 Zr4 -42.60(7) . .
Zr1 Zr2 Zr3 Zr4 107.931(11) . .
Zr6 Zr2 Zr3 Zr4 54.556(10) . .
O3 Zr1 Zr3 O4 105.68(11) . .
O1A Zr1 Zr3 O4 -46.94(12) . .
O1E Zr1 Zr3 O4 -173.07(11) . .
O1F Zr1 Zr3 O4 -102.34(11) . .
O1C Zr1 Zr3 O4 97.80(19) . .
O8 Zr1 Zr3 O4 35.73(11) . .
O5 Zr1 Zr3 O4 173.29(12) . .
Zr5 Zr1 Zr3 O4 130.22(10) . .
Zr6 Zr1 Zr3 O4 75.48(10) . .
Zr2 Zr1 Zr3 O4 20.44(10) . .
O3 Zr1 Zr3 O2 -2.36(8) . .
O4 Zr1 Zr3 O2 -108.04(11) . .
O1A Zr1 Zr3 O2 -154.99(8) . .
O1E Zr1 Zr3 O2 78.89(8) . .
O1F Zr1 Zr3 O2 149.62(8) . .
O1C Zr1 Zr3 O2 -10.24(17) . .
O8 Zr1 Zr3 O2 -72.31(7) . .
O5 Zr1 Zr3 O2 65.25(9) . .
Zr5 Zr1 Zr3 O2 22.17(5) . .
Zr6 Zr1 Zr3 O2 -32.56(5) . .
Zr2 Zr1 Zr3 O2 -87.60(5) . .
O3 Zr1 Zr3 O5 -67.61(10) . .
O4 Zr1 Zr3 O5 -173.29(12) . .
O1A Zr1 Zr3 O5 139.76(10) . .
O1E Zr1 Zr3 O5 13.63(9) . .
O1F Zr1 Zr3 O5 84.36(9) . .
O1C Zr1 Zr3 O5 -75.49(18) . .
O8 Zr1 Zr3 O5 -137.56(9) . .
Zr5 Zr1 Zr3 O5 -43.08(8) . .
Zr6 Zr1 Zr3 O5 -97.81(8) . .
Zr2 Zr1 Zr3 O5 -152.85(8) . .
O3 Zr1 Zr3 O2F -151.71(8) . .
O4 Zr1 Zr3 O2F 102.61(11) . .
O1A Zr1 Zr3 O2F 55.66(8) . .
O1E Zr1 Zr3 O2F -70.47(8) . .
O1F Zr1 Zr3 O2F 0.26(8) . .
O1C Zr1 Zr3 O2F -159.59(17) . .
O8 Zr1 Zr3 O2F 138.34(7) . .
O5 Zr1 Zr3 O2F -84.10(9) . .
Zr5 Zr1 Zr3 O2F -127.18(5) . .
Zr6 Zr1 Zr3 O2F 178.09(5) . .
Zr2 Zr1 Zr3 O2F 123.05(5) . .
O3 Zr1 Zr3 O6 66.08(7) . .
O4 Zr1 Zr3 O6 -39.60(11) . .
O1A Zr1 Zr3 O6 -86.55(8) . .
O1E Zr1 Zr3 O6 147.33(7) . .
O1F Zr1 Zr3 O6 -141.94(7) . .
O1C Zr1 Zr3 O6 58.20(17) . .
O8 Zr1 Zr3 O6 -3.87(7) . .
O5 Zr1 Zr3 O6 133.69(9) . .
Zr5 Zr1 Zr3 O6 90.61(5) . .
Zr6 Zr1 Zr3 O6 35.88(5) . .
Zr2 Zr1 Zr3 O6 -19.16(5) . .
O3 Zr1 Zr3 O2G 142.04(8) . .
O4 Zr1 Zr3 O2G 36.36(11) . .
O1A Zr1 Zr3 O2G -10.58(9) . .
O1E Zr1 Zr3 O2G -136.71(8) . .
O1F Zr1 Zr3 O2G -65.98(8) . .
O1C Zr1 Zr3 O2G 134.17(17) . .
O8 Zr1 Zr3 O2G 72.09(7) . .
O5 Zr1 Zr3 O2G -150.35(10) . .
Zr5 Zr1 Zr3 O2G 166.58(6) . .
Zr6 Zr1 Zr3 O2G 111.85(6) . .
Zr2 Zr1 Zr3 O2G 56.80(6) . .
O3 Zr1 Zr3 O2K 0.3(4) . .
O4 Zr1 Zr3 O2K -105.4(4) . .
O1A Zr1 Zr3 O2K -152.4(4) . .
O1E Zr1 Zr3 O2K 81.5(4) . .
O1F Zr1 Zr3 O2K 152.3(4) . .
O1C Zr1 Zr3 O2K -7.6(4) . .
O8 Zr1 Zr3 O2K -69.7(4) . .
O5 Zr1 Zr3 O2K 67.9(4) . .
Zr5 Zr1 Zr3 O2K 24.8(4) . .
Zr6 Zr1 Zr3 O2K -29.9(4) . .
Zr2 Zr1 Zr3 O2K -85.0(4) . .
O3 Zr1 Zr3 O1K -88.44(8) . .
O4 Zr1 Zr3 O1K 165.87(12) . .
O1A Zr1 Zr3 O1K 118.93(9) . .
O1E Zr1 Zr3 O1K -7.20(8) . .
O1F Zr1 Zr3 O1K 63.53(8) . .
O1C Zr1 Zr3 O1K -96.32(17) . .
O8 Zr1 Zr3 O1K -158.40(8) . .
O5 Zr1 Zr3 O1K -20.83(10) . .
Zr5 Zr1 Zr3 O1K -63.91(6) . .
Zr6 Zr1 Zr3 O1K -118.64(6) . .
Zr2 Zr1 Zr3 O1K -173.68(6) . .
O3 Zr1 Zr3 Zr2 85.24(6) . .
O4 Zr1 Zr3 Zr2 -20.44(10) . .
O1A Zr1 Zr3 Zr2 -67.39(6) . .
O1E Zr1 Zr3 Zr2 166.49(5) . .
O1F Zr1 Zr3 Zr2 -122.78(5) . .
O1C Zr1 Zr3 Zr2 77.36(16) . .
O8 Zr1 Zr3 Zr2 15.29(5) . .
O5 Zr1 Zr3 Zr2 152.85(8) . .
Zr5 Zr1 Zr3 Zr2 109.774(11) . .
Zr6 Zr1 Zr3 Zr2 55.042(10) . .
O3 Zr1 Zr3 Zr5 -24.53(6) . .
O4 Zr1 Zr3 Zr5 -130.22(10) . .
O1A Zr1 Zr3 Zr5 -177.16(6) . .
O1E Zr1 Zr3 Zr5 56.71(5) . .
O1F Zr1 Zr3 Zr5 127.44(5) . .
O1C Zr1 Zr3 Zr5 -32.41(16) . .
O8 Zr1 Zr3 Zr5 -94.48(5) . .
O5 Zr1 Zr3 Zr5 43.08(8) . .
Zr6 Zr1 Zr3 Zr5 -54.732(9) . .
Zr2 Zr1 Zr3 Zr5 -109.774(11) . .
O3 Zr1 Zr3 Zr4 30.30(6) . .
O4 Zr1 Zr3 Zr4 -75.39(10) . .
O1A Zr1 Zr3 Zr4 -122.33(6) . .
O1E Zr1 Zr3 Zr4 111.54(5) . .
O1F Zr1 Zr3 Zr4 -177.73(5) . .
O1C Zr1 Zr3 Zr4 22.42(16) . .
O8 Zr1 Zr3 Zr4 -39.66(5) . .
O5 Zr1 Zr3 Zr4 97.91(8) . .
Zr5 Zr1 Zr3 Zr4 54.829(8) . .
Zr6 Zr1 Zr3 Zr4 0.097(9) . .
Zr2 Zr1 Zr3 Zr4 -54.945(10) . .
O4 Zr2 Zr4 O1 104.30(11) . .
O2A Zr2 Zr4 O1 -41.86(12) 2_776 .
O1G Zr2 Zr4 O1 -173.40(12) . .
O2B Zr2 Zr4 O1 71.8(3) 2_776 .
O1H Zr2 Zr4 O1 -106.96(11) . .
O8 Zr2 Zr4 O1 36.17(11) . .
O6 Zr2 Zr4 O1 171.97(13) . .
Zr3 Zr2 Zr4 O1 129.25(10) . .
Zr1 Zr2 Zr4 O1 74.24(10) . .
Zr6 Zr2 Zr4 O1 20.87(10) . .
O4 Zr2 Zr4 O2 -4.30(7) . .
O1 Zr2 Zr4 O2 -108.60(11) . .
O2A Zr2 Zr4 O2 -150.46(8) 2_776 .
O1G Zr2 Zr4 O2 78.00(8) . .
O2B Zr2 Zr4 O2 -36.8(3) 2_776 .
O1H Zr2 Zr4 O2 144.44(7) . .
O8 Zr2 Zr4 O2 -72.44(7) . .
O6 Zr2 Zr4 O2 63.37(9) . .
Zr3 Zr2 Zr4 O2 20.65(5) . .
Zr1 Zr2 Zr4 O2 -34.36(5) . .
Zr6 Zr2 Zr4 O2 -87.73(5) . .
O4 Zr2 Zr4 O7 64.72(8) . .
O1 Zr2 Zr4 O7 -39.58(11) . .
O2A Zr2 Zr4 O7 -81.44(8) 2_776 .
O1G Zr2 Zr4 O7 147.02(8) . .
O2B Zr2 Zr4 O7 32.2(3) 2_776 .
O1H Zr2 Zr4 O7 -146.54(7) . .
O8 Zr2 Zr4 O7 -3.42(7) . .
O6 Zr2 Zr4 O7 132.39(10) . .
Zr3 Zr2 Zr4 O7 89.67(6) . .
Zr1 Zr2 Zr4 O7 34.66(6) . .
Zr6 Zr2 Zr4 O7 -18.71(5) . .
O4 Zr2 Zr4 O6 -67.67(10) . .
O1 Zr2 Zr4 O6 -171.97(13) . .
O2A Zr2 Zr4 O6 146.17(10) 2_776 .
O1G Zr2 Zr4 O6 14.62(10) . .
O2B Zr2 Zr4 O6 -100.2(3) 2_776 .
O1H Zr2 Zr4 O6 81.07(9) . .
O8 Zr2 Zr4 O6 -135.81(9) . .
Zr3 Zr2 Zr4 O6 -42.72(8) . .
Zr1 Zr2 Zr4 O6 -97.73(8) . .
Zr6 Zr2 Zr4 O6 -151.11(8) . .
O4 Zr2 Zr4 O2H -151.37(7) . .
O1 Zr2 Zr4 O2H 104.33(11) . .
O2A Zr2 Zr4 O2H 62.47(8) 2_776 .
O1G Zr2 Zr4 O2H -69.07(8) . .
O2B Zr2 Zr4 O2H 176.1(3) 2_776 .
O1H Zr2 Zr4 O2H -2.63(7) . .
O8 Zr2 Zr4 O2H 140.50(7) . .
O6 Zr2 Zr4 O2H -83.70(10) . .
Zr3 Zr2 Zr4 O2H -126.42(5) . .
Zr1 Zr2 Zr4 O2H 178.57(5) . .
Zr6 Zr2 Zr4 O2H 125.20(5) . .
O4 Zr2 Zr4 O2I 142.49(8) . .
O1 Zr2 Zr4 O2I 38.19(12) . .
O2A Zr2 Zr4 O2I -3.67(8) 2_776 .
O1G Zr2 Zr4 O2I -135.21(8) . .
O2B Zr2 Zr4 O2I 110.0(3) 2_776 .
O1H Zr2 Zr4 O2I -68.77(8) . .
O8 Zr2 Zr4 O2I 74.35(8) . .
O6 Zr2 Zr4 O2I -149.84(10) . .
Zr3 Zr2 Zr4 O2I 167.44(6) . .
Zr1 Zr2 Zr4 O2I 112.43(6) . .
Zr6 Zr2 Zr4 O2I 59.06(6) . .
O4 Zr2 Zr4 O2L -39.4(6) . .
O1 Zr2 Zr4 O2L -143.7(7) . .
O2A Zr2 Zr4 O2L 174.5(6) 2_776 .
O1G Zr2 Zr4 O2L 42.9(7) . .
O2B Zr2 Zr4 O2L -71.9(7) 2_776 .
O1H Zr2 Zr4 O2L 109.4(6) . .
O8 Zr2 Zr4 O2L -107.5(6) . .
O6 Zr2 Zr4 O2L 28.3(7) . .
Zr3 Zr2 Zr4 O2L -14.4(6) . .
Zr1 Zr2 Zr4 O2L -69.4(6) . .
Zr6 Zr2 Zr4 O2L -122.8(6) . .
O4 Zr2 Zr4 O1L -88.67(8) . .
O1 Zr2 Zr4 O1L 167.03(12) . .
O2A Zr2 Zr4 O1L 125.17(8) 2_776 .
O1G Zr2 Zr4 O1L -6.37(9) . .
O2B Zr2 Zr4 O1L -121.2(3) 2_776 .
O1H Zr2 Zr4 O1L 60.07(8) . .
O8 Zr2 Zr4 O1L -156.80(8) . .
O6 Zr2 Zr4 O1L -21.00(10) . .
Zr3 Zr2 Zr4 O1L -63.72(6) . .
Zr1 Zr2 Zr4 O1L -118.72(6) . .
Zr6 Zr2 Zr4 O1L -172.10(6) . .
O4 Zr2 Zr4 Zr6 83.43(5) . .
O1 Zr2 Zr4 Zr6 -20.87(10) . .
O2A Zr2 Zr4 Zr6 -62.73(6) 2_776 .
O1G Zr2 Zr4 Zr6 165.73(6) . .
O2B Zr2 Zr4 Zr6 50.9(3) 2_776 .
O1H Zr2 Zr4 Zr6 -127.83(5) . .
O8 Zr2 Zr4 Zr6 15.30(5) . .
O6 Zr2 Zr4 Zr6 151.11(8) . .
Zr3 Zr2 Zr4 Zr6 108.383(12) . .
Zr1 Zr2 Zr4 Zr6 53.376(9) . .
O4 Zr2 Zr4 Zr5 28.45(5) . .
O1 Zr2 Zr4 Zr5 -75.85(10) . .
O2A Zr2 Zr4 Zr5 -117.71(6) 2_776 .
O1G Zr2 Zr4 Zr5 110.75(6) . .
O2B Zr2 Zr4 Zr5 -4.1(3) 2_776 .
O1H Zr2 Zr4 Zr5 177.19(5) . .
O8 Zr2 Zr4 Zr5 -39.68(5) . .
O6 Zr2 Zr4 Zr5 96.12(8) . .
Zr3 Zr2 Zr4 Zr5 53.400(10) . .
Zr1 Zr2 Zr4 Zr5 -1.607(8) . .
Zr6 Zr2 Zr4 Zr5 -54.983(8) . .
O4 Zr2 Zr4 Zr3 -24.95(5) . .
O1 Zr2 Zr4 Zr3 -129.25(10) . .
O2A Zr2 Zr4 Zr3 -171.11(6) 2_776 .
O1G Zr2 Zr4 Zr3 57.35(6) . .
O2B Zr2 Zr4 Zr3 -57.5(2) 2_776 .
O1H Zr2 Zr4 Zr3 123.79(5) . .
O8 Zr2 Zr4 Zr3 -93.08(5) . .
O6 Zr2 Zr4 Zr3 42.72(8) . .
Zr1 Zr2 Zr4 Zr3 -55.007(9) . .
Zr6 Zr2 Zr4 Zr3 -108.383(12) . .
O4 Zr3 Zr4 O1 0.05(8) . .
O2 Zr3 Zr4 O1 114.93(11) . .
O5 Zr3 Zr4 O1 73.71(8) . .
O2F Zr3 Zr4 O1 24.7(2) . .
O6 Zr3 Zr4 O1 -73.22(10) . .
O2G Zr3 Zr4 O1 -80.25(8) . .
O2K Zr3 Zr4 O1 -152.41(8) . .
O1K Zr3 Zr4 O1 158.18(8) . .
Zr2 Zr3 Zr4 O1 -25.00(5) . .
Zr1 Zr3 Zr4 O1 31.84(5) . .
Zr5 Zr3 Zr4 O1 86.83(5) . .
O4 Zr3 Zr4 O2 -114.89(11) . .
O5 Zr3 Zr4 O2 -41.22(11) . .
O2F Zr3 Zr4 O2 -90.3(2) . .
O6 Zr3 Zr4 O2 171.85(12) . .
O2G Zr3 Zr4 O2 164.82(11) . .
O2K Zr3 Zr4 O2 92.65(11) . .
O1K Zr3 Zr4 O2 43.24(11) . .
Zr2 Zr3 Zr4 O2 -139.93(9) . .
Zr1 Zr3 Zr4 O2 -83.09(9) . .
Zr5 Zr3 Zr4 O2 -28.10(9) . .
O4 Zr3 Zr4 O7 -75.10(7) . .
O2 Zr3 Zr4 O7 39.78(11) . .
O5 Zr3 Zr4 O7 -1.44(7) . .
O2F Zr3 Zr4 O7 -50.5(2) . .
O6 Zr3 Zr4 O7 -148.37(10) . .
O2G Zr3 Zr4 O7 -155.40(7) . .
O2K Zr3 Zr4 O7 132.44(8) . .
O1K Zr3 Zr4 O7 83.03(8) . .
Zr2 Zr3 Zr4 O7 -100.15(5) . .
Zr1 Zr3 Zr4 O7 -43.30(5) . .
Zr5 Zr3 Zr4 O7 11.68(5) . .
O4 Zr3 Zr4 O6 73.26(10) . .
O2 Zr3 Zr4 O6 -171.85(12) . .
O5 Zr3 Zr4 O6 146.92(10) . .
O2F Zr3 Zr4 O6 97.9(2) . .
O2G Zr3 Zr4 O6 -7.03(10) . .
O2K Zr3 Zr4 O6 -79.20(10) . .
O1K Zr3 Zr4 O6 -128.61(10) . .
Zr2 Zr3 Zr4 O6 48.22(8) . .
Zr1 Zr3 Zr4 O6 105.06(8) . .
Zr5 Zr3 Zr4 O6 160.05(8) . .
O4 Zr3 Zr4 O2H 81.46(8) . .
O2 Zr3 Zr4 O2H -163.66(11) . .
O5 Zr3 Zr4 O2H 155.12(8) . .
O2F Zr3 Zr4 O2H 106.1(2) . .
O6 Zr3 Zr4 O2H 8.19(10) . .
O2G Zr3 Zr4 O2H 1.16(8) . .
O2K Zr3 Zr4 O2H -71.00(8) . .
O1K Zr3 Zr4 O2H -120.41(8) . .
Zr2 Zr3 Zr4 O2H 56.42(6) . .
Zr1 Zr3 Zr4 O2H 113.26(6) . .
Zr5 Zr3 Zr4 O2H 168.24(6) . .
O4 Zr3 Zr4 O2I -25.0(2) . .
O2 Zr3 Zr4 O2I 89.9(2) . .
O5 Zr3 Zr4 O2I 48.7(2) . .
O2F Zr3 Zr4 O2I -0.4(3) . .
O6 Zr3 Zr4 O2I -98.3(2) . .
O2G Zr3 Zr4 O2I -105.3(2) . .
O2K Zr3 Zr4 O2I -177.5(2) . .
O1K Zr3 Zr4 O2I 133.1(2) . .
Zr2 Zr3 Zr4 O2I -50.0(2) . .
Zr1 Zr3 Zr4 O2I 6.8(2) . .
Zr5 Zr3 Zr4 O2I 61.8(2) . .
O4 Zr3 Zr4 O2L -156.32(8) . .
O2 Zr3 Zr4 O2L -41.43(11) . .
O5 Zr3 Zr4 O2L -82.66(8) . .
O2F Zr3 Zr4 O2L -131.7(2) . .
O6 Zr3 Zr4 O2L 130.42(10) . .
O2G Zr3 Zr4 O2L 123.38(8) . .
O2K Zr3 Zr4 O2L 51.22(8) . .
O1K Zr3 Zr4 O2L 1.81(8) . .
Zr2 Zr3 Zr4 O2L 178.64(6) . .
Zr1 Zr3 Zr4 O2L -124.52(6) . .
Zr5 Zr3 Zr4 O2L -69.54(6) . .
O4 Zr3 Zr4 O1L 154.50(7) . .
O2 Zr3 Zr4 O1L -90.61(11) . .
O5 Zr3 Zr4 O1L -131.84(7) . .
O2F Zr3 Zr4 O1L 179.1(2) . .
O6 Zr3 Zr4 O1L 81.24(10) . .
O2G Zr3 Zr4 O1L 74.21(7) . .
O2K Zr3 Zr4 O1L 2.04(7) . .
O1K Zr3 Zr4 O1L -47.37(8) . .
Zr2 Zr3 Zr4 O1L 129.46(5) . .
Zr1 Zr3 Zr4 O1L -173.70(5) . .
Zr5 Zr3 Zr4 O1L -118.71(5) . .
O4 Zr3 Zr4 Zr2 25.04(5) . .
O2 Zr3 Zr4 Zr2 139.93(9) . .
O5 Zr3 Zr4 Zr2 98.70(5) . .
O2F Zr3 Zr4 Zr2 49.66(19) . .
O6 Zr3 Zr4 Zr2 -48.22(8) . .
O2G Zr3 Zr4 Zr2 -55.26(5) . .
O2K Zr3 Zr4 Zr2 -127.42(6) . .
O1K Zr3 Zr4 Zr2 -176.83(6) . .
Zr1 Zr3 Zr4 Zr2 56.841(8) . .
Zr5 Zr3 Zr4 Zr2 111.825(11) . .
O4 Zr3 Zr4 Zr6 -31.90(5) . .
O2 Zr3 Zr4 Zr6 82.99(9) . .
O5 Zr3 Zr4 Zr6 41.76(5) . .
O2F Zr3 Zr4 Zr6 -7.3(2) . .
O6 Zr3 Zr4 Zr6 -105.16(8) . .
O2G Zr3 Zr4 Zr6 -112.19(5) . .
O2K Zr3 Zr4 Zr6 175.64(6) . .
O1K Zr3 Zr4 Zr6 126.23(6) . .
Zr2 Zr3 Zr4 Zr6 -56.939(8) . .
Zr1 Zr3 Zr4 Zr6 -0.098(9) . .
Zr5 Zr3 Zr4 Zr6 54.886(10) . .
O4 Zr3 Zr4 Zr5 -86.78(5) . .
O2 Zr3 Zr4 Zr5 28.10(9) . .
O5 Zr3 Zr4 Zr5 -13.12(5) . .
O2F Zr3 Zr4 Zr5 -62.17(19) . .
O6 Zr3 Zr4 Zr5 -160.05(8) . .
O2G Zr3 Zr4 Zr5 -167.08(5) . .
O2K Zr3 Zr4 Zr5 120.76(6) . .
O1K Zr3 Zr4 Zr5 71.35(6) . .
Zr2 Zr3 Zr4 Zr5 -111.825(11) . .
Zr1 Zr3 Zr4 Zr5 -54.984(10) . .
O4 Zr1 Zr5 O3 -103.12(12) . .
O1A Zr1 Zr5 O3 11.5(9) . .
O1E Zr1 Zr5 O3 108.36(12) . .
O1F Zr1 Zr5 O3 178.93(12) . .
O1C Zr1 Zr5 O3 42.48(12) . .
O8 Zr1 Zr5 O3 -35.16(12) . .
O5 Zr1 Zr5 O3 -169.77(13) . .
Zr3 Zr1 Zr5 O3 -127.34(11) . .
Zr6 Zr1 Zr5 O3 -17.71(11) . .
Zr2 Zr1 Zr5 O3 -73.61(11) . .
O3 Zr1 Zr5 O2 104.96(12) . .
O4 Zr1 Zr5 O2 1.83(7) . .
O1A Zr1 Zr5 O2 116.5(9) . .
O1E Zr1 Zr5 O2 -146.68(8) . .
O1F Zr1 Zr5 O2 -76.11(8) . .
O1C Zr1 Zr5 O2 147.43(8) . .
O8 Zr1 Zr5 O2 69.80(7) . .
O5 Zr1 Zr5 O2 -64.82(10) . .
Zr3 Zr1 Zr5 O2 -22.38(5) . .
Zr6 Zr1 Zr5 O2 87.25(5) . .
Zr2 Zr1 Zr5 O2 31.35(5) . .
O3 Zr1 Zr5 O5 169.77(13) . .
O4 Zr1 Zr5 O5 66.65(10) . .
O1A Zr1 Zr5 O5 -179(100) . .
O1E Zr1 Zr5 O5 -81.87(10) . .
O1F Zr1 Zr5 O5 -11.30(10) . .
O1C Zr1 Zr5 O5 -147.75(10) . .
O8 Zr1 Zr5 O5 134.61(9) . .
Zr3 Zr1 Zr5 O5 42.43(8) . .
Zr6 Zr1 Zr5 O5 152.07(8) . .
Zr2 Zr1 Zr5 O5 96.16(8) . .
O3 Zr1 Zr5 O7 36.37(12) . .
O4 Zr1 Zr5 O7 -66.75(8) . .
O1A Zr1 Zr5 O7 47.9(9) . .
O1E Zr1 Zr5 O7 144.73(7) . .
O1F Zr1 Zr5 O7 -144.70(8) . .
O1C Zr1 Zr5 O7 78.85(8) . .
O8 Zr1 Zr5 O7 1.21(7) . .
O5 Zr1 Zr5 O7 -133.40(10) . .
Zr3 Zr1 Zr5 O7 -90.97(5) . .
Zr6 Zr1 Zr5 O7 18.67(5) . .
Zr2 Zr1 Zr5 O7 -37.24(5) . .
O3 Zr1 Zr5 O2E -104.95(12) . .
O4 Zr1 Zr5 O2E 151.92(8) . .
O1A Zr1 Zr5 O2E -93.4(9) . .
O1E Zr1 Zr5 O2E 3.41(7) . .
O1F Zr1 Zr5 O2E 73.98(8) . .
O1C Zr1 Zr5 O2E -62.47(8) . .
O8 Zr1 Zr5 O2E -140.11(7) . .
O5 Zr1 Zr5 O2E 85.28(10) . .
Zr3 Zr1 Zr5 O2E 127.71(5) . .
Zr6 Zr1 Zr5 O2E -122.66(5) . .
Zr2 Zr1 Zr5 O2E -178.56(5) . .
O3 Zr1 Zr5 O2D -39.59(12) . .
O4 Zr1 Zr5 O2D -142.71(8) . .
O1A Zr1 Zr5 O2D -28.0(9) . .
O1E Zr1 Zr5 O2D 68.77(8) . .
O1F Zr1 Zr5 O2D 139.34(8) . .
O1C Zr1 Zr5 O2D 2.89(8) . .
O8 Zr1 Zr5 O2D -74.75(8) . .
O5 Zr1 Zr5 O2D 150.64(10) . .
Zr3 Zr1 Zr5 O2D -166.93(6) . .
Zr6 Zr1 Zr5 O2D -57.30(6) . .
Zr2 Zr1 Zr5 O2D -113.20(6) . .
O3 Zr1 Zr5 O2J -172.00(12) . .
O4 Zr1 Zr5 O2J 84.88(8) . .
O1A Zr1 Zr5 O2J -160.5(9) . .
O1E Zr1 Zr5 O2J -63.64(8) . .
O1F Zr1 Zr5 O2J 6.93(9) . .
O1C Zr1 Zr5 O2J -129.52(8) . .
O8 Zr1 Zr5 O2J 152.84(8) . .
O5 Zr1 Zr5 O2J 18.23(10) . .
Zr3 Zr1 Zr5 O2J 60.66(6) . .
Zr6 Zr1 Zr5 O2J 170.29(6) . .
Zr2 Zr1 Zr5 O2J 114.39(6) . .
O3 Zr1 Zr5 O1J 148.7(5) . .
O4 Zr1 Zr5 O1J 45.6(5) . .
O1A Zr1 Zr5 O1J 160.3(10) . .
O1E Zr1 Zr5 O1J -102.9(5) . .
O1F Zr1 Zr5 O1J -32.3(5) . .
O1C Zr1 Zr5 O1J -168.8(5) . .
O8 Zr1 Zr5 O1J 113.6(5) . .
O5 Zr1 Zr5 O1J -21.0(5) . .
Zr3 Zr1 Zr5 O1J 21.4(5) . .
Zr6 Zr1 Zr5 O1J 131.0(5) . .
Zr2 Zr1 Zr5 O1J 75.1(5) . .
O3 Zr1 Zr5 Zr4 72.02(11) . .
O4 Zr1 Zr5 Zr4 -31.11(5) . .
O1A Zr1 Zr5 Zr4 83.6(9) . .
O1E Zr1 Zr5 Zr4 -179.62(5) . .
O1F Zr1 Zr5 Zr4 -109.05(6) . .
O1C Zr1 Zr5 Zr4 114.50(5) . .
O8 Zr1 Zr5 Zr4 36.86(5) . .
O5 Zr1 Zr5 Zr4 -97.75(8) . .
Zr3 Zr1 Zr5 Zr4 -55.321(8) . .
Zr6 Zr1 Zr5 Zr4 54.312(10) . .
Zr2 Zr1 Zr5 Zr4 -1.592(8) . .
O3 Zr1 Zr5 Zr6 17.71(11) . .
O4 Zr1 Zr5 Zr6 -85.42(5) . .
O1A Zr1 Zr5 Zr6 29.3(9) . .
O1E Zr1 Zr5 Zr6 126.07(5) . .
O1F Zr1 Zr5 Zr6 -163.36(6) . .
O1C Zr1 Zr5 Zr6 60.18(5) . .
O8 Zr1 Zr5 Zr6 -17.45(5) . .
O5 Zr1 Zr5 Zr6 -152.07(8) . .
Zr3 Zr1 Zr5 Zr6 -109.632(13) . .
Zr2 Zr1 Zr5 Zr6 -55.904(10) . .
O3 Zr1 Zr5 Zr3 127.34(11) . .
O4 Zr1 Zr5 Zr3 24.22(5) . .
O1A Zr1 Zr5 Zr3 138.9(9) . .
O1E Zr1 Zr5 Zr3 -124.30(5) . .
O1F Zr1 Zr5 Zr3 -53.73(6) . .
O1C Zr1 Zr5 Zr3 169.82(5) . .
O8 Zr1 Zr5 Zr3 92.18(5) . .
O5 Zr1 Zr5 Zr3 -42.43(8) . .
Zr6 Zr1 Zr5 Zr3 109.632(13) . .
Zr2 Zr1 Zr5 Zr3 53.729(9) . .
O1 Zr4 Zr5 O3 -0.07(7) . .
O2 Zr4 Zr5 O3 113.15(11) . .
O7 Zr4 Zr5 O3 -75.61(10) . .
O6 Zr4 Zr5 O3 73.12(7) . .
O2H Zr4 Zr5 O3 32.5(2) . .
O2I Zr4 Zr5 O3 -80.29(8) . .
O2L Zr4 Zr5 O3 -152.77(7) . .
O1L Zr4 Zr5 O3 156.06(7) . .
Zr2 Zr4 Zr5 O3 31.80(5) . .
Zr6 Zr4 Zr5 O3 -24.60(5) . .
Zr3 Zr4 Zr5 O3 85.02(5) . .
O1 Zr4 Zr5 O2 -113.22(11) . .
O7 Zr4 Zr5 O2 171.24(12) . .
O6 Zr4 Zr5 O2 -40.03(11) . .
O2H Zr4 Zr5 O2 -80.6(2) . .
O2I Zr4 Zr5 O2 166.56(11) . .
O2L Zr4 Zr5 O2 94.08(11) . .
O1L Zr4 Zr5 O2 42.91(11) . .
Zr2 Zr4 Zr5 O2 -81.35(9) . .
Zr6 Zr4 Zr5 O2 -137.75(9) . .
Zr3 Zr4 Zr5 O2 -28.14(9) . .
O1 Zr4 Zr5 O5 -72.12(7) . .
O2 Zr4 Zr5 O5 41.10(11) . .
O7 Zr4 Zr5 O5 -147.66(10) . .
O6 Zr4 Zr5 O5 1.07(7) . .
O2H Zr4 Zr5 O5 -39.5(2) . .
O2I Zr4 Zr5 O5 -152.34(7) . .
O2L Zr4 Zr5 O5 135.18(7) . .
O1L Zr4 Zr5 O5 84.01(7) . .
Zr2 Zr4 Zr5 O5 -40.25(5) . .
Zr6 Zr4 Zr5 O5 -96.65(5) . .
Zr3 Zr4 Zr5 O5 12.96(5) . .
O1 Zr4 Zr5 O7 75.54(10) . .
O2 Zr4 Zr5 O7 -171.24(12) . .
O6 Zr4 Zr5 O7 148.73(10) . .
O2H Zr4 Zr5 O7 108.1(2) . .
O2I Zr4 Zr5 O7 -4.68(10) . .
O2L Zr4 Zr5 O7 -77.16(10) . .
O1L Zr4 Zr5 O7 -128.33(10) . .
Zr2 Zr4 Zr5 O7 107.41(8) . .
Zr6 Zr4 Zr5 O7 51.01(8) . .
Zr3 Zr4 Zr5 O7 160.63(8) . .
O1 Zr4 Zr5 O2E -20.19(18) . .
O2 Zr4 Zr5 O2E 93.0(2) . .
O7 Zr4 Zr5 O2E -95.7(2) . .
O6 Zr4 Zr5 O2E 53.00(18) . .
O2H Zr4 Zr5 O2E 12.4(3) . .
O2I Zr4 Zr5 O2E -100.40(18) . .
O2L Zr4 Zr5 O2E -172.89(18) . .
O1L Zr4 Zr5 O2E 135.95(18) . .
Zr2 Zr4 Zr5 O2E 11.68(18) . .
Zr6 Zr4 Zr5 O2E -44.71(18) . .
Zr3 Zr4 Zr5 O2E 64.90(18) . .
O1 Zr4 Zr5 O2D 80.41(8) . .
O2 Zr4 Zr5 O2D -166.36(11) . .
O7 Zr4 Zr5 O2D 4.87(10) . .
O6 Zr4 Zr5 O2D 153.60(7) . .
O2H Zr4 Zr5 O2D 113.0(2) . .
O2I Zr4 Zr5 O2D 0.20(8) . .
O2L Zr4 Zr5 O2D -72.28(7) . .
O1L Zr4 Zr5 O2D -123.45(8) . .
Zr2 Zr4 Zr5 O2D 112.28(6) . .
Zr6 Zr4 Zr5 O2D 55.89(6) . .
Zr3 Zr4 Zr5 O2D 165.50(6) . .
O1 Zr4 Zr5 O2J -150.63(8) . .
O2 Zr4 Zr5 O2J -37.40(11) . .
O7 Zr4 Zr5 O2J 133.83(10) . .
O6 Zr4 Zr5 O2J -77.44(7) . .
O2H Zr4 Zr5 O2J -118.0(2) . .
O2I Zr4 Zr5 O2J 129.16(8) . .
O2L Zr4 Zr5 O2J 56.68(8) . .
O1L Zr4 Zr5 O2J 5.51(8) . .
Zr2 Zr4 Zr5 O2J -118.76(6) . .
Zr6 Zr4 Zr5 O2J -175.15(6) . .
Zr3 Zr4 Zr5 O2J -65.54(6) . .
O1 Zr4 Zr5 O1J 156.75(7) . .
O2 Zr4 Zr5 O1J -90.03(11) . .
O7 Zr4 Zr5 O1J 81.21(10) . .
O6 Zr4 Zr5 O1J -130.06(7) . .
O2H Zr4 Zr5 O1J -170.6(2) . .
O2I Zr4 Zr5 O1J 76.53(7) . .
O2L Zr4 Zr5 O1J 4.05(7) . .
O1L Zr4 Zr5 O1J -47.12(7) . .
Zr2 Zr4 Zr5 O1J -171.38(5) . .
Zr6 Zr4 Zr5 O1J 132.22(5) . .
Zr3 Zr4 Zr5 O1J -118.16(5) . .
O1 Zr4 Zr5 Zr1 -30.23(5) . .
O2 Zr4 Zr5 Zr1 82.99(9) . .
O7 Zr4 Zr5 Zr1 -105.77(8) . .
O6 Zr4 Zr5 Zr1 42.96(5) . .
O2H Zr4 Zr5 Zr1 2.4(2) . .
O2I Zr4 Zr5 Zr1 -110.45(5) . .
O2L Zr4 Zr5 Zr1 177.07(5) . .
O1L Zr4 Zr5 Zr1 125.90(5) . .
Zr2 Zr4 Zr5 Zr1 1.639(9) . .
Zr6 Zr4 Zr5 Zr1 -54.757(9) . .
Zr3 Zr4 Zr5 Zr1 54.857(9) . .
O1 Zr4 Zr5 Zr6 24.53(5) . .
O2 Zr4 Zr5 Zr6 137.75(9) . .
O7 Zr4 Zr5 Zr6 -51.01(8) . .
O6 Zr4 Zr5 Zr6 97.72(5) . .
O2H Zr4 Zr5 Zr6 57.1(2) . .
O2I Zr4 Zr5 Zr6 -55.69(5) . .
O2L Zr4 Zr5 Zr6 -128.17(5) . .
O1L Zr4 Zr5 Zr6 -179.34(5) . .
Zr2 Zr4 Zr5 Zr6 56.397(9) . .
Zr3 Zr4 Zr5 Zr6 109.615(12) . .
O1 Zr4 Zr5 Zr3 -85.09(5) . .
O2 Zr4 Zr5 Zr3 28.14(9) . .
O7 Zr4 Zr5 Zr3 -160.63(8) . .
O6 Zr4 Zr5 Zr3 -11.90(5) . .
O2H Zr4 Zr5 Zr3 -52.5(2) . .
O2I Zr4 Zr5 Zr3 -165.31(5) . .
O2L Zr4 Zr5 Zr3 122.21(5) . .
O1L Zr4 Zr5 Zr3 71.05(5) . .
Zr2 Zr4 Zr5 Zr3 -53.218(9) . .
Zr6 Zr4 Zr5 Zr3 -109.615(12) . .
O4 Zr3 Zr5 O3 0.30(8) . .
O2 Zr3 Zr5 O3 -111.88(11) . .
O5 Zr3 Zr5 O3 73.95(10) . .
O2F Zr3 Zr5 O3 80.91(8) . .
O6 Zr3 Zr5 O3 -72.30(8) . .
O2G Zr3 Zr5 O3 -31.1(2) . .
O2K Zr3 Zr5 O3 -151.37(8) . .
O1K Zr3 Zr5 O3 155.85(8) . .
Zr2 Zr3 Zr5 O3 -31.11(6) . .
Zr1 Zr3 Zr5 O3 24.79(6) . .
Zr4 Zr3 Zr5 O3 -84.13(6) . .
O4 Zr3 Zr5 O2 112.18(11) . .
O5 Zr3 Zr5 O2 -174.17(13) . .
O2F Zr3 Zr5 O2 -167.21(11) . .
O6 Zr3 Zr5 O2 39.58(11) . .
O2G Zr3 Zr5 O2 80.8(2) . .
O2K Zr3 Zr5 O2 -39.50(11) . .
O1K Zr3 Zr5 O2 -92.28(11) . .
Zr2 Zr3 Zr5 O2 80.76(9) . .
Zr1 Zr3 Zr5 O2 136.67(9) . .
Zr4 Zr3 Zr5 O2 27.74(9) . .
O4 Zr3 Zr5 O5 -73.65(10) . .
O2 Zr3 Zr5 O5 174.17(13) . .
O2F Zr3 Zr5 O5 6.96(10) . .
O6 Zr3 Zr5 O5 -146.25(10) . .
O2G Zr3 Zr5 O5 -105.0(2) . .
O2K Zr3 Zr5 O5 134.68(10) . .
O1K Zr3 Zr5 O5 81.90(10) . .
Zr2 Zr3 Zr5 O5 -105.06(8) . .
Zr1 Zr3 Zr5 O5 -49.16(8) . .
Zr4 Zr3 Zr5 O5 -158.08(8) . .
O4 Zr3 Zr5 O7 72.95(8) . .
O2 Zr3 Zr5 O7 -39.23(11) . .
O5 Zr3 Zr5 O7 146.59(10) . .
O2F Zr3 Zr5 O7 153.56(7) . .
O6 Zr3 Zr5 O7 0.34(7) . .
O2G Zr3 Zr5 O7 41.6(2) . .
O2K Zr3 Zr5 O7 -78.73(8) . .
O1K Zr3 Zr5 O7 -131.51(7) . .
Zr2 Zr3 Zr5 O7 41.53(5) . .
Zr1 Zr3 Zr5 O7 97.44(5) . .
Zr4 Zr3 Zr5 O7 -11.49(5) . .
O4 Zr3 Zr5 O2E -79.13(8) . .
O2 Zr3 Zr5 O2E 168.69(11) . .
O5 Zr3 Zr5 O2E -5.48(10) . .
O2F Zr3 Zr5 O2E 1.48(8) . .
O6 Zr3 Zr5 O2E -151.73(7) . .
O2G Zr3 Zr5 O2E -110.5(2) . .
O2K Zr3 Zr5 O2E 129.20(8) . .
O1K Zr3 Zr5 O2E 76.42(8) . .
Zr2 Zr3 Zr5 O2E -110.54(6) . .
Zr1 Zr3 Zr5 O2E -54.64(6) . .
Zr4 Zr3 Zr5 O2E -163.56(6) . .
O4 Zr3 Zr5 O2D 26.2(2) . .
O2 Zr3 Zr5 O2D -86.0(2) . .
O5 Zr3 Zr5 O2D 99.8(2) . .
O2F Zr3 Zr5 O2D 106.8(2) . .
O6 Zr3 Zr5 O2D -46.4(2) . .
O2G Zr3 Zr5 O2D -5.2(3) . .
O2K Zr3 Zr5 O2D -125.5(2) . .
O1K Zr3 Zr5 O2D -178.3(2) . .
Zr2 Zr3 Zr5 O2D -5.3(2) . .
Zr1 Zr3 Zr5 O2D 50.7(2) . .
Zr4 Zr3 Zr5 O2D -58.3(2) . .
O4 Zr3 Zr5 O2J -153.41(8) . .
O2 Zr3 Zr5 O2J 94.41(11) . .
O5 Zr3 Zr5 O2J -79.77(10) . .
O2F Zr3 Zr5 O2J -72.80(8) . .
O6 Zr3 Zr5 O2J 133.99(7) . .
O2G Zr3 Zr5 O2J 175.2(2) . .
O2K Zr3 Zr5 O2J 54.91(8) . .
O1K Zr3 Zr5 O2J 2.13(8) . .
Zr2 Zr3 Zr5 O2J 175.17(5) . .
Zr1 Zr3 Zr5 O2J -128.92(6) . .
Zr4 Zr3 Zr5 O2J 122.15(5) . .
O4 Zr3 Zr5 O1J 158.36(8) . .
O2 Zr3 Zr5 O1J 46.18(11) . .
O5 Zr3 Zr5 O1J -128.00(10) . .
O2F Zr3 Zr5 O1J -121.03(8) . .
O6 Zr3 Zr5 O1J 85.75(8) . .
O2G Zr3 Zr5 O1J 127.0(2) . .
O2K Zr3 Zr5 O1J 6.68(9) . .
O1K Zr3 Zr5 O1J -46.10(8) . .
Zr2 Zr3 Zr5 O1J 126.94(6) . .
Zr1 Zr3 Zr5 O1J -177.15(6) . .
Zr4 Zr3 Zr5 O1J 73.92(6) . .
O4 Zr3 Zr5 Zr1 -24.49(6) . .
O2 Zr3 Zr5 Zr1 -136.67(9) . .
O5 Zr3 Zr5 Zr1 49.16(8) . .
O2F Zr3 Zr5 Zr1 56.12(6) . .
O6 Zr3 Zr5 Zr1 -97.09(5) . .
O2G Zr3 Zr5 Zr1 -55.9(2) . .
O2K Zr3 Zr5 Zr1 -176.17(6) . .
O1K Zr3 Zr5 Zr1 131.05(5) . .
Zr2 Zr3 Zr5 Zr1 -55.908(11) . .
Zr4 Zr3 Zr5 Zr1 -108.927(11) . .
O4 Zr3 Zr5 Zr4 84.44(6) . .
O2 Zr3 Zr5 Zr4 -27.74(9) . .
O5 Zr3 Zr5 Zr4 158.08(8) . .
O2F Zr3 Zr5 Zr4 165.05(6) . .
O6 Zr3 Zr5 Zr4 11.83(5) . .
O2G Zr3 Zr5 Zr4 53.1(2) . .
O2K Zr3 Zr5 Zr4 -67.24(6) . .
O1K Zr3 Zr5 Zr4 -120.02(5) . .
Zr2 Zr3 Zr5 Zr4 53.020(8) . .
Zr1 Zr3 Zr5 Zr4 108.927(11) . .
O4 Zr3 Zr5 Zr6 30.19(6) . .
O2 Zr3 Zr5 Zr6 -81.99(9) . .
O5 Zr3 Zr5 Zr6 103.84(8) . .
O2F Zr3 Zr5 Zr6 110.80(6) . .
O6 Zr3 Zr5 Zr6 -42.41(5) . .
O2G Zr3 Zr5 Zr6 -1.2(2) . .
O2K Zr3 Zr5 Zr6 -121.49(6) . .
O1K Zr3 Zr5 Zr6 -174.27(5) . .
Zr2 Zr3 Zr5 Zr6 -1.226(9) . .
Zr1 Zr3 Zr5 Zr6 54.682(11) . .
Zr4 Zr3 Zr5 Zr6 -54.246(8) . .
O1 Zr4 Zr6 O3 -105.98(11) . .
O2 Zr4 Zr6 O3 2.76(7) . .
O7 Zr4 Zr6 O3 67.69(9) . .
O6 Zr4 Zr6 O3 -66.22(7) . .
O2H Zr4 Zr6 O3 -143.15(7) . .
O2I Zr4 Zr6 O3 151.73(7) . .
O2L Zr4 Zr6 O3 90.08(8) . .
O1L Zr4 Zr6 O3 29.1(4) . .
Zr2 Zr4 Zr6 O3 -85.12(5) . .
Zr5 Zr4 Zr6 O3 24.35(5) . .
Zr3 Zr4 Zr6 O3 -30.18(5) . .
O2 Zr4 Zr6 O1 108.74(11) . .
O7 Zr4 Zr6 O1 173.67(13) . .
O6 Zr4 Zr6 O1 39.76(11) . .
O2H Zr4 Zr6 O1 -37.17(11) . .
O2I Zr4 Zr6 O1 -102.29(11) . .
O2L Zr4 Zr6 O1 -163.94(12) . .
O1L Zr4 Zr6 O1 135.1(4) . .
Zr2 Zr4 Zr6 O1 20.86(10) . .
Zr5 Zr4 Zr6 O1 130.33(10) . .
Zr3 Zr4 Zr6 O1 75.80(10) . .
O1 Zr4 Zr6 O1B 44.17(11) . .
O2 Zr4 Zr6 O1B 152.91(8) . .
O7 Zr4 Zr6 O1B -142.16(10) . .
O6 Zr4 Zr6 O1B 83.93(8) . .
O2H Zr4 Zr6 O1B 7.00(8) . .
O2I Zr4 Zr6 O1B -58.12(8) . .
O2L Zr4 Zr6 O1B -119.77(9) . .
O1L Zr4 Zr6 O1B 179.2(4) . .
Zr2 Zr4 Zr6 O1B 65.03(6) . .
Zr5 Zr4 Zr6 O1B 174.50(6) . .
Zr3 Zr4 Zr6 O1B 119.97(6) . .
O1 Zr4 Zr6 O1D 172.90(11) . .
O2 Zr4 Zr6 O1D -78.36(8) . .
O7 Zr4 Zr6 O1D -13.43(10) . .
O6 Zr4 Zr6 O1D -147.34(8) . .
O2H Zr4 Zr6 O1D 135.73(8) . .
O2I Zr4 Zr6 O1D 70.61(8) . .
O2L Zr4 Zr6 O1D 8.96(9) . .
O1L Zr4 Zr6 O1D -52.0(4) . .
Zr2 Zr4 Zr6 O1D -166.23(6) . .
Zr5 Zr4 Zr6 O1D -56.77(6) . .
Zr3 Zr4 Zr6 O1D -111.30(6) . .
O1 Zr4 Zr6 O2C -99.2(2) . .
O2 Zr4 Zr6 O2C 9.52(18) . .
O7 Zr4 Zr6 O2C 74.45(19) . .
O6 Zr4 Zr6 O2C -59.46(18) . .
O2H Zr4 Zr6 O2C -136.39(18) . .
O2I Zr4 Zr6 O2C 158.49(18) . .
O2L Zr4 Zr6 O2C 96.84(18) . .
O1L Zr4 Zr6 O2C 35.8(4) . .
Zr2 Zr4 Zr6 O2C -78.35(17) . .
Zr5 Zr4 Zr6 O2C 31.11(17) . .
Zr3 Zr4 Zr6 O2C -23.42(17) . .
O1 Zr4 Zr6 O1I 103.13(11) . .
O2 Zr4 Zr6 O1I -148.13(7) . .
O7 Zr4 Zr6 O1I -83.19(9) . .
O6 Zr4 Zr6 O1I 142.89(8) . .
O2H Zr4 Zr6 O1I 65.96(8) . .
O2I Zr4 Zr6 O1I 0.84(8) . .
O2L Zr4 Zr6 O1I -60.81(8) . .
O1L Zr4 Zr6 O1I -121.8(4) . .
Zr2 Zr4 Zr6 O1I 124.00(6) . .
Zr5 Zr4 Zr6 O1I -126.54(6) . .
Zr3 Zr4 Zr6 O1I 178.93(6) . .
O1 Zr4 Zr6 O8 -36.23(11) . .
O2 Zr4 Zr6 O8 72.51(7) . .
O7 Zr4 Zr6 O8 137.44(9) . .
O6 Zr4 Zr6 O8 3.52(7) . .
O2H Zr4 Zr6 O8 -73.41(8) . .
O2I Zr4 Zr6 O8 -138.53(7) . .
O2L Zr4 Zr6 O8 159.82(8) . .
O1L Zr4 Zr6 O8 98.8(4) . .
Zr2 Zr4 Zr6 O8 -15.37(5) . .
Zr5 Zr4 Zr6 O8 94.10(5) . .
Zr3 Zr4 Zr6 O8 39.57(5) . .
O1 Zr4 Zr6 O7 -173.67(13) . .
O2 Zr4 Zr6 O7 -64.93(9) . .
O6 Zr4 Zr6 O7 -133.92(10) . .
O2H Zr4 Zr6 O7 149.16(10) . .
O2I Zr4 Zr6 O7 84.04(9) . .
O2L Zr4 Zr6 O7 22.38(10) . .
O1L Zr4 Zr6 O7 -38.6(4) . .
Zr2 Zr4 Zr6 O7 -152.81(8) . .
Zr5 Zr4 Zr6 O7 -43.34(8) . .
Zr3 Zr4 Zr6 O7 -97.87(8) . .
O1 Zr4 Zr6 Zr1 -75.70(10) . .
O2 Zr4 Zr6 Zr1 33.04(5) . .
O7 Zr4 Zr6 Zr1 97.97(8) . .
O6 Zr4 Zr6 Zr1 -35.95(5) . .
O2H Zr4 Zr6 Zr1 -112.88(6) . .
O2I Zr4 Zr6 Zr1 -178.00(5) . .
O2L Zr4 Zr6 Zr1 120.35(6) . .
O1L Zr4 Zr6 Zr1 59.3(4) . .
Zr2 Zr4 Zr6 Zr1 -54.839(8) . .
Zr5 Zr4 Zr6 Zr1 54.627(10) . .
Zr3 Zr4 Zr6 Zr1 0.098(9) . .
O1 Zr4 Zr6 Zr5 -130.33(10) . .
O2 Zr4 Zr6 Zr5 -21.59(5) . .
O7 Zr4 Zr6 Zr5 43.34(8) . .
O6 Zr4 Zr6 Zr5 -90.57(5) . .
O2H Zr4 Zr6 Zr5 -167.50(6) . .
O2I Zr4 Zr6 Zr5 127.38(6) . .
O2L Zr4 Zr6 Zr5 65.73(7) . .
O1L Zr4 Zr6 Zr5 4.7(4) . .
Zr2 Zr4 Zr6 Zr5 -109.466(12) . .
Zr3 Zr4 Zr6 Zr5 -54.529(10) . .
O1 Zr4 Zr6 Zr2 -20.86(10) . .
O2 Zr4 Zr6 Zr2 87.88(5) . .
O7 Zr4 Zr6 Zr2 152.81(8) . .
O6 Zr4 Zr6 Zr2 18.89(5) . .
O2H Zr4 Zr6 Zr2 -58.04(6) . .
O2I Zr4 Zr6 Zr2 -123.16(5) . .
O2L Zr4 Zr6 Zr2 175.19(7) . .
O1L Zr4 Zr6 Zr2 114.2(4) . .
Zr5 Zr4 Zr6 Zr2 109.466(12) . .
Zr3 Zr4 Zr6 Zr2 54.937(8) . .
O4 Zr1 Zr6 O3 103.70(11) . .
O1A Zr1 Zr6 O3 -160.50(12) . .
O1E Zr1 Zr6 O3 -37.99(12) . .
O1F Zr1 Zr6 O3 79.1(2) . .
O1C Zr1 Zr6 O3 -100.33(11) . .
O8 Zr1 Zr6 O3 169.87(13) . .
O5 Zr1 Zr6 O3 34.56(11) . .
Zr3 Zr1 Zr6 O3 72.34(10) . .
Zr5 Zr1 Zr6 O3 17.51(10) . .
Zr2 Zr1 Zr6 O3 125.91(10) . .
O3 Zr1 Zr6 O1 -103.75(11) . .
O4 Zr1 Zr6 O1 -0.05(7) . .
O1A Zr1 Zr6 O1 95.75(8) . .
O1E Zr1 Zr6 O1 -141.74(7) . .
O1F Zr1 Zr6 O1 -24.62(18) . .
O1C Zr1 Zr6 O1 155.92(7) . .
O8 Zr1 Zr6 O1 66.12(9) . .
O5 Zr1 Zr6 O1 -69.19(7) . .
Zr3 Zr1 Zr6 O1 -31.41(5) . .
Zr5 Zr1 Zr6 O1 -86.24(5) . .
Zr2 Zr1 Zr6 O1 22.16(5) . .
O3 Zr1 Zr6 O1B 163.78(12) . .
O4 Zr1 Zr6 O1B -92.51(8) . .
O1A Zr1 Zr6 O1B 3.29(8) . .
O1E Zr1 Zr6 O1B 125.80(8) . .
O1F Zr1 Zr6 O1B -117.08(18) . .
O1C Zr1 Zr6 O1B 63.46(8) . .
O8 Zr1 Zr6 O1B -26.34(9) . .
O5 Zr1 Zr6 O1B -161.65(8) . .
Zr3 Zr1 Zr6 O1B -123.88(6) . .
Zr5 Zr1 Zr6 O1B -178.70(6) . .
Zr2 Zr1 Zr6 O1B -70.31(6) . .
O3 Zr1 Zr6 O1D 36.94(12) . .
O4 Zr1 Zr6 O1D 140.65(8) . .
O1A Zr1 Zr6 O1D -123.55(8) . .
O1E Zr1 Zr6 O1D -1.04(8) . .
O1F Zr1 Zr6 O1D 116.08(18) . .
O1C Zr1 Zr6 O1D -63.38(8) . .
O8 Zr1 Zr6 O1D -153.18(9) . .
O5 Zr1 Zr6 O1D 71.50(7) . .
Zr3 Zr1 Zr6 O1D 109.28(6) . .
Zr5 Zr1 Zr6 O1D 54.46(6) . .
Zr2 Zr1 Zr6 O1D 162.85(6) . .
O3 Zr1 Zr6 O2C 100.55(11) . .
O4 Zr1 Zr6 O2C -155.74(7) . .
O1A Zr1 Zr6 O2C -59.94(8) . .
O1E Zr1 Zr6 O2C 62.57(8) . .
O1F Zr1 Zr6 O2C 179.69(18) . .
O1C Zr1 Zr6 O2C 0.22(7) . .
O8 Zr1 Zr6 O2C -89.57(9) . .
O5 Zr1 Zr6 O2C 135.11(7) . .
Zr3 Zr1 Zr6 O2C 172.89(5) . .
Zr5 Zr1 Zr6 O2C 118.06(5) . .
Zr2 Zr1 Zr6 O2C -133.54(5) . .
O3 Zr1 Zr6 O1I -76.3(2) . .
O4 Zr1 Zr6 O1I 27.45(19) . .
O1A Zr1 Zr6 O1I 123.25(19) . .
O1E Zr1 Zr6 O1I -114.24(19) . .
O1F Zr1 Zr6 O1I 2.9(3) . .
O1C Zr1 Zr6 O1I -176.58(19) . .
O8 Zr1 Zr6 O1I 93.6(2) . .
O5 Zr1 Zr6 O1I -41.69(19) . .
Zr3 Zr1 Zr6 O1I -3.91(18) . .
Zr5 Zr1 Zr6 O1I -58.74(18) . .
Zr2 Zr1 Zr6 O1I 49.66(18) . .
O3 Zr1 Zr6 O8 -169.87(13) . .
O4 Zr1 Zr6 O8 -66.17(9) . .
O1A Zr1 Zr6 O8 29.63(10) . .
O1E Zr1 Zr6 O8 152.14(9) . .
O1F Zr1 Zr6 O8 -90.74(18) . .
O1C Zr1 Zr6 O8 89.80(9) . .
O5 Zr1 Zr6 O8 -135.31(9) . .
Zr3 Zr1 Zr6 O8 -97.54(8) . .
Zr5 Zr1 Zr6 O8 -152.36(8) . .
Zr2 Zr1 Zr6 O8 -43.97(8) . .
O3 Zr1 Zr6 O7 -34.39(11) . .
O4 Zr1 Zr6 O7 69.31(7) . .
O1A Zr1 Zr6 O7 165.11(8) . .
O1E Zr1 Zr6 O7 -72.38(7) . .
O1F Zr1 Zr6 O7 44.74(17) . .
O1C Zr1 Zr6 O7 -134.72(7) . .
O8 Zr1 Zr6 O7 135.48(9) . .
O5 Zr1 Zr6 O7 0.17(7) . .
Zr3 Zr1 Zr6 O7 37.94(5) . .
Zr5 Zr1 Zr6 O7 -16.88(5) . .
Zr2 Zr1 Zr6 O7 91.51(5) . .
O3 Zr1 Zr6 Zr4 -72.44(10) . .
O4 Zr1 Zr6 Zr4 31.27(5) . .
O1A Zr1 Zr6 Zr4 127.07(6) . .
O1E Zr1 Zr6 Zr4 -110.42(6) . .
O1F Zr1 Zr6 Zr4 6.70(17) . .
O1C Zr1 Zr6 Zr4 -172.76(5) . .
O8 Zr1 Zr6 Zr4 97.44(8) . .
O5 Zr1 Zr6 Zr4 -37.87(5) . .
Zr3 Zr1 Zr6 Zr4 -0.099(9) . .
Zr5 Zr1 Zr6 Zr4 -54.924(8) . .
Zr2 Zr1 Zr6 Zr4 53.472(10) . .
O3 Zr1 Zr6 Zr5 -17.51(10) . .
O4 Zr1 Zr6 Zr5 86.19(5) . .
O1A Zr1 Zr6 Zr5 -178.01(6) . .
O1E Zr1 Zr6 Zr5 -55.50(6) . .
O1F Zr1 Zr6 Zr5 61.62(17) . .
O1C Zr1 Zr6 Zr5 -117.84(5) . .
O8 Zr1 Zr6 Zr5 152.36(8) . .
O5 Zr1 Zr6 Zr5 17.05(5) . .
Zr3 Zr1 Zr6 Zr5 54.825(8) . .
Zr2 Zr1 Zr6 Zr5 108.396(11) . .
O3 Zr1 Zr6 Zr2 -125.91(10) . .
O4 Zr1 Zr6 Zr2 -22.21(5) . .
O1A Zr1 Zr6 Zr2 73.60(6) . .
O1E Zr1 Zr6 Zr2 -163.89(6) . .
O1F Zr1 Zr6 Zr2 -46.77(17) . .
O1C Zr1 Zr6 Zr2 133.76(5) . .
O8 Zr1 Zr6 Zr2 43.97(7) . .
O5 Zr1 Zr6 Zr2 -91.35(5) . .
Zr3 Zr1 Zr6 Zr2 -53.571(10) . .
Zr5 Zr1 Zr6 Zr2 -108.396(11) . .
O2 Zr5 Zr6 O3 -105.73(11) . .
O5 Zr5 Zr6 O3 -36.40(11) . .
O7 Zr5 Zr6 O3 -170.28(13) . .
O2E Zr5 Zr6 O3 40.23(11) . .
O2D Zr5 Zr6 O3 106.47(12) . .
O2J Zr5 Zr6 O3 -96.5(4) . .
O1J Zr5 Zr6 O3 168.70(12) . .
Zr1 Zr5 Zr6 O3 -17.87(10) . .
Zr4 Zr5 Zr6 O3 -127.35(10) . .
Zr3 Zr5 Zr6 O3 -72.38(10) . .
O3 Zr5 Zr6 O1 103.25(11) . .
O2 Zr5 Zr6 O1 -2.48(7) . .
O5 Zr5 Zr6 O1 66.85(8) . .
O7 Zr5 Zr6 O1 -67.03(9) . .
O2E Zr5 Zr6 O1 143.48(7) . .
O2D Zr5 Zr6 O1 -150.29(8) . .
O2J Zr5 Zr6 O1 6.7(4) . .
O1J Zr5 Zr6 O1 -88.06(9) . .
Zr1 Zr5 Zr6 O1 85.38(5) . .
Zr4 Zr5 Zr6 O1 -24.11(5) . .
Zr3 Zr5 Zr6 O1 30.87(5) . .
O3 Zr5 Zr6 O1B 32.1(7) . .
O2 Zr5 Zr6 O1B -73.7(7) . .
O5 Zr5 Zr6 O1B -4.3(7) . .
O7 Zr5 Zr6 O1B -138.2(7) . .
O2E Zr5 Zr6 O1B 72.3(7) . .
O2D Zr5 Zr6 O1B 138.5(7) . .
O2J Zr5 Zr6 O1B -64.5(7) . .
O1J Zr5 Zr6 O1B -159.2(7) . .
Zr1 Zr5 Zr6 O1B 14.2(7) . .
Zr4 Zr5 Zr6 O1B -95.3(7) . .
Zr3 Zr5 Zr6 O1B -40.3(7) . .
O3 Zr5 Zr6 O1D -109.04(12) . .
O2 Zr5 Zr6 O1D 145.23(8) . .
O5 Zr5 Zr6 O1D -145.44(8) . .
O7 Zr5 Zr6 O1D 80.68(9) . .
O2E Zr5 Zr6 O1D -68.81(8) . .
O2D Zr5 Zr6 O1D -2.57(8) . .
O2J Zr5 Zr6 O1D 154.4(4) . .
O1J Zr5 Zr6 O1D 59.66(9) . .
Zr1 Zr5 Zr6 O1D -126.91(6) . .
Zr4 Zr5 Zr6 O1D 123.61(6) . .
Zr3 Zr5 Zr6 O1D 178.58(6) . .
O3 Zr5 Zr6 O2C -43.59(11) . .
O2 Zr5 Zr6 O2C -149.32(7) . .
O5 Zr5 Zr6 O2C -79.99(7) . .
O7 Zr5 Zr6 O2C 146.13(9) . .
O2E Zr5 Zr6 O2C -3.36(7) . .
O2D Zr5 Zr6 O2C 62.88(8) . .
O2J Zr5 Zr6 O2C -140.1(3) . .
O1J Zr5 Zr6 O2C 125.10(8) . .
Zr1 Zr5 Zr6 O2C -61.46(5) . .
Zr4 Zr5 Zr6 O2C -170.95(5) . .
Zr3 Zr5 Zr6 O2C -115.97(5) . .
O3 Zr5 Zr6 O1I -177.58(12) . .
O2 Zr5 Zr6 O1I 76.69(8) . .
O5 Zr5 Zr6 O1I 146.03(8) . .
O7 Zr5 Zr6 O1I 12.14(9) . .
O2E Zr5 Zr6 O1I -137.35(8) . .
O2D Zr5 Zr6 O1I -71.11(8) . .
O2J Zr5 Zr6 O1I 85.9(4) . .
O1J Zr5 Zr6 O1I -8.88(9) . .
Zr1 Zr5 Zr6 O1I 164.55(6) . .
Zr4 Zr5 Zr6 O1I 55.07(6) . .
Zr3 Zr5 Zr6 O1I 110.05(6) . .
O3 Zr5 Zr6 O8 35.20(11) . .
O2 Zr5 Zr6 O8 -70.53(7) . .
O5 Zr5 Zr6 O8 -1.20(7) . .
O7 Zr5 Zr6 O8 -135.08(9) . .
O2E Zr5 Zr6 O8 75.43(7) . .
O2D Zr5 Zr6 O8 141.67(7) . .
O2J Zr5 Zr6 O8 -61.3(3) . .
O1J Zr5 Zr6 O8 -156.10(8) . .
Zr1 Zr5 Zr6 O8 17.33(5) . .
Zr4 Zr5 Zr6 O8 -92.15(5) . .
Zr3 Zr5 Zr6 O8 -37.18(5) . .
O3 Zr5 Zr6 O7 170.28(13) . .
O2 Zr5 Zr6 O7 64.55(9) . .
O5 Zr5 Zr6 O7 133.88(9) . .
O2E Zr5 Zr6 O7 -149.49(9) . .
O2D Zr5 Zr6 O7 -83.25(9) . .
O2J Zr5 Zr6 O7 73.7(4) . .
O1J Zr5 Zr6 O7 -21.02(10) . .
Zr1 Zr5 Zr6 O7 152.41(7) . .
Zr4 Zr5 Zr6 O7 42.93(7) . .
Zr3 Zr5 Zr6 O7 97.90(7) . .
O3 Zr5 Zr6 Zr4 127.35(10) . .
O2 Zr5 Zr6 Zr4 21.62(5) . .
O5 Zr5 Zr6 Zr4 90.95(5) . .
O7 Zr5 Zr6 Zr4 -42.93(7) . .
O2E Zr5 Zr6 Zr4 167.58(5) . .
O2D Zr5 Zr6 Zr4 -126.18(6) . .
O2J Zr5 Zr6 Zr4 30.8(3) . .
O1J Zr5 Zr6 Zr4 -63.95(7) . .
Zr1 Zr5 Zr6 Zr4 109.483(12) . .
Zr3 Zr5 Zr6 Zr4 54.975(8) . .
O3 Zr5 Zr6 Zr1 17.87(10) . .
O2 Zr5 Zr6 Zr1 -87.86(5) . .
O5 Zr5 Zr6 Zr1 -18.53(5) . .
O7 Zr5 Zr6 Zr1 -152.41(7) . .
O2E Zr5 Zr6 Zr1 58.10(5) . .
O2D Zr5 Zr6 Zr1 124.34(6) . .
O2J Zr5 Zr6 Zr1 -78.7(3) . .
O1J Zr5 Zr6 Zr1 -173.44(7) . .
Zr4 Zr5 Zr6 Zr1 -109.483(12) . .
Zr3 Zr5 Zr6 Zr1 -54.509(10) . .
O3 Zr5 Zr6 Zr2 73.57(10) . .
O2 Zr5 Zr6 Zr2 -32.16(5) . .
O5 Zr5 Zr6 Zr2 37.17(5) . .
O7 Zr5 Zr6 Zr2 -96.71(7) . .
O2E Zr5 Zr6 Zr2 113.80(5) . .
O2D Zr5 Zr6 Zr2 -179.96(6) . .
O2J Zr5 Zr6 Zr2 -23.0(3) . .
O1J Zr5 Zr6 Zr2 -117.74(7) . .
Zr1 Zr5 Zr6 Zr2 55.699(10) . .
Zr4 Zr5 Zr6 Zr2 -53.784(8) . .
Zr3 Zr5 Zr6 Zr2 1.191(9) . .
O4 Zr2 Zr6 O3 -2.79(7) . .
O1 Zr2 Zr6 O3 106.80(12) . .
O2A Zr2 Zr6 O3 -151.54(7) 2_776 .
O1G Zr2 Zr6 O3 31.71(19) . .
O2B Zr2 Zr6 O3 -85.49(8) 2_776 .
O1H Zr2 Zr6 O3 138.60(7) . .
O8 Zr2 Zr6 O3 -70.35(9) . .
O6 Zr2 Zr6 O3 67.14(7) . .
Zr4 Zr2 Zr6 O3 84.75(5) . .
Zr3 Zr2 Zr6 O3 28.61(5) . .
Zr1 Zr2 Zr6 O3 -25.35(5) . .
O4 Zr2 Zr6 O1 -109.59(12) . .
O2A Zr2 Zr6 O1 101.65(12) 2_776 .
O1G Zr2 Zr6 O1 -75.1(2) . .
O2B Zr2 Zr6 O1 167.71(12) 2_776 .
O1H Zr2 Zr6 O1 31.80(12) . .
O8 Zr2 Zr6 O1 -177.15(13) . .
O6 Zr2 Zr6 O1 -39.67(11) . .
Zr4 Zr2 Zr6 O1 -22.05(10) . .
Zr3 Zr2 Zr6 O1 -78.19(10) . .
Zr1 Zr2 Zr6 O1 -132.15(10) . .
O4 Zr2 Zr6 O1B 144.23(7) . .
O1 Zr2 Zr6 O1B -106.18(12) . .
O2A Zr2 Zr6 O1B -4.53(7) 2_776 .
O1G Zr2 Zr6 O1B 178.73(19) . .
O2B Zr2 Zr6 O1B 61.53(8) 2_776 .
O1H Zr2 Zr6 O1B -74.38(7) . .
O8 Zr2 Zr6 O1B 76.67(9) . .
O6 Zr2 Zr6 O1B -145.85(7) . .
Zr4 Zr2 Zr6 O1B -128.23(5) . .
Zr3 Zr2 Zr6 O1B 175.63(5) . .
Zr1 Zr2 Zr6 O1B 121.67(5) . .
O4 Zr2 Zr6 O1D -40.66(19) . .
O1 Zr2 Zr6 O1D 68.9(2) . .
O2A Zr2 Zr6 O1D 170.59(19) 2_776 .
O1G Zr2 Zr6 O1D -6.2(3) . .
O2B Zr2 Zr6 O1D -123.36(19) 2_776 .
O1H Zr2 Zr6 O1D 100.73(19) . .
O8 Zr2 Zr6 O1D -108.22(19) . .
O6 Zr2 Zr6 O1D 29.27(19) . .
Zr4 Zr2 Zr6 O1D 46.88(18) . .
Zr3 Zr2 Zr6 O1D -9.26(18) . .
Zr1 Zr2 Zr6 O1D -63.22(18) . .
O4 Zr2 Zr6 O2C 73.69(8) . .
O1 Zr2 Zr6 O2C -176.72(12) . .
O2A Zr2 Zr6 O2C -75.07(8) 2_776 .
O1G Zr2 Zr6 O2C 108.19(19) . .
O2B Zr2 Zr6 O2C -9.01(8) 2_776 .
O1H Zr2 Zr6 O2C -144.92(8) . .
O8 Zr2 Zr6 O2C 6.13(10) . .
O6 Zr2 Zr6 O2C 143.61(8) . .
Zr4 Zr2 Zr6 O2C 161.23(6) . .
Zr3 Zr2 Zr6 O2C 105.09(6) . .
Zr1 Zr2 Zr6 O2C 51.13(6) . .
O4 Zr2 Zr6 O1I -143.92(7) . .
O1 Zr2 Zr6 O1I -34.33(12) . .
O2A Zr2 Zr6 O1I 67.32(7) 2_776 .
O1G Zr2 Zr6 O1I -109.42(19) . .
O2B Zr2 Zr6 O1I 133.38(8) 2_776 .
O1H Zr2 Zr6 O1I -2.53(8) . .
O8 Zr2 Zr6 O1I 148.52(9) . .
O6 Zr2 Zr6 O1I -74.00(7) . .
Zr4 Zr2 Zr6 O1I -56.38(5) . .
Zr3 Zr2 Zr6 O1I -112.52(5) . .
Zr1 Zr2 Zr6 O1I -166.48(5) . .
O4 Zr2 Zr6 O8 67.56(9) . .
O1 Zr2 Zr6 O8 177.15(13) . .
O2A Zr2 Zr6 O8 -81.20(9) 2_776 .
O1G Zr2 Zr6 O8 102.1(2) . .
O2B Zr2 Zr6 O8 -15.14(10) 2_776 .
O1H Zr2 Zr6 O8 -151.05(9) . .
O6 Zr2 Zr6 O8 137.48(9) . .
Zr4 Zr2 Zr6 O8 155.10(8) . .
Zr3 Zr2 Zr6 O8 98.96(8) . .
Zr1 Zr2 Zr6 O8 45.00(8) . .
O4 Zr2 Zr6 O7 -71.05(7) . .
O1 Zr2 Zr6 O7 38.55(11) . .
O2A Zr2 Zr6 O7 140.20(7) 2_776 .
O1G Zr2 Zr6 O7 -36.55(19) . .
O2B Zr2 Zr6 O7 -153.74(8) 2_776 .
O1H Zr2 Zr6 O7 70.35(7) . .
O8 Zr2 Zr6 O7 -138.60(9) . .
O6 Zr2 Zr6 O7 -1.12(7) . .
Zr4 Zr2 Zr6 O7 16.49(5) . .
Zr3 Zr2 Zr6 O7 -39.65(5) . .
Zr1 Zr2 Zr6 O7 -93.60(5) . .
O4 Zr2 Zr6 Zr4 -87.54(5) . .
O1 Zr2 Zr6 Zr4 22.05(10) . .
O2A Zr2 Zr6 Zr4 123.71(5) 2_776 .
O1G Zr2 Zr6 Zr4 -53.04(18) . .
O2B Zr2 Zr6 Zr4 -170.24(6) 2_776 .
O1H Zr2 Zr6 Zr4 53.85(5) . .
O8 Zr2 Zr6 Zr4 -155.10(8) . .
O6 Zr2 Zr6 Zr4 -17.61(5) . .
Zr3 Zr2 Zr6 Zr4 -56.138(11) . .
Zr1 Zr2 Zr6 Zr4 -110.097(12) . .
O4 Zr2 Zr6 Zr1 22.56(5) . .
O1 Zr2 Zr6 Zr1 132.15(10) . .
O2A Zr2 Zr6 Zr1 -126.20(5) 2_776 .
O1G Zr2 Zr6 Zr1 57.06(18) . .
O2B Zr2 Zr6 Zr1 -60.14(6) 2_776 .
O1H Zr2 Zr6 Zr1 163.95(5) . .
O8 Zr2 Zr6 Zr1 -45.00(8) . .
O6 Zr2 Zr6 Zr1 92.48(5) . .
Zr4 Zr2 Zr6 Zr1 110.097(12) . .
Zr3 Zr2 Zr6 Zr1 53.959(8) . .
O4 Zr2 Zr6 Zr5 -32.60(5) . .
O1 Zr2 Zr6 Zr5 76.99(10) . .
O2A Zr2 Zr6 Zr5 178.64(5) 2_776 .
O1G Zr2 Zr6 Zr5 1.90(18) . .
O2B Zr2 Zr6 Zr5 -115.30(6) 2_776 .
O1H Zr2 Zr6 Zr5 108.79(5) . .
O8 Zr2 Zr6 Zr5 -100.16(8) . .
O6 Zr2 Zr6 Zr5 37.32(5) . .
Zr4 Zr2 Zr6 Zr5 54.937(11) . .
Zr3 Zr2 Zr6 Zr5 -1.201(9) . .
Zr1 Zr2 Zr6 Zr5 -55.161(8) . .
O2 Zr4 O1 Zr2 72.31(10) . .
O7 Zr4 O1 Zr2 139.97(11) . .
O6 Zr4 O1 Zr2 5.52(9) . .
O2H Zr4 O1 Zr2 -69.88(10) . .
O2I Zr4 O1 Zr2 -144.18(11) . .
O2L Zr4 O1 Zr2 173.96(12) . .
O1L Zr4 O1 Zr2 -24.3(2) . .
Zr6 Zr4 O1 Zr2 144.45(16) . .
Zr5 Zr4 O1 Zr2 102.67(9) . .
Zr3 Zr4 O1 Zr2 42.35(8) . .
O2 Zr4 O1 Zr6 -72.14(10) . .
O7 Zr4 O1 Zr6 -4.48(9) . .
O6 Zr4 O1 Zr6 -138.94(11) . .
O2H Zr4 O1 Zr6 145.67(10) . .
O2I Zr4 O1 Zr6 71.37(10) . .
O2L Zr4 O1 Zr6 29.5(2) . .
O1L Zr4 O1 Zr6 -168.75(12) . .
Zr2 Zr4 O1 Zr6 -144.45(16) . .
Zr5 Zr4 O1 Zr6 -41.78(8) . .
Zr3 Zr4 O1 Zr6 -102.10(9) . .
O4 Zr2 O1 Zr4 -74.33(10) . .
O2A Zr2 O1 Zr4 141.94(10) 2_776 .
O1G Zr2 O1 Zr4 10.09(18) . .
O2B Zr2 O1 Zr4 -161.69(9) 2_776 .
O1H Zr2 O1 Zr4 66.81(10) . .
O8 Zr2 O1 Zr4 -140.98(11) . .
O6 Zr2 O1 Zr4 -5.30(8) . .
Zr3 Zr2 O1 Zr4 -43.00(8) . .
Zr1 Zr2 O1 Zr4 -102.98(9) . .
Zr6 Zr2 O1 Zr4 -142.88(17) . .
O4 Zr2 O1 Zr6 68.56(10) . .
O2A Zr2 O1 Zr6 -75.17(10) 2_776 .
O1G Zr2 O1 Zr6 152.97(10) . .
O2B Zr2 O1 Zr6 -18.80(18) 2_776 .
O1H Zr2 O1 Zr6 -150.31(11) . .
O8 Zr2 O1 Zr6 1.90(9) . .
O6 Zr2 O1 Zr6 137.58(12) . .
Zr4 Zr2 O1 Zr6 142.88(17) . .
Zr3 Zr2 O1 Zr6 99.89(9) . .
Zr1 Zr2 O1 Zr6 39.90(8) . .
O3 Zr6 O1 Zr4 71.73(10) . .
O1B Zr6 O1 Zr4 -142.73(10) . .
O1D Zr6 O1 Zr4 -10.51(17) . .
O2C Zr6 O1 Zr4 148.17(11) . .
O1I Zr6 O1 Zr4 -69.97(10) . .
O8 Zr6 O1 Zr4 140.92(11) . .
O7 Zr6 O1 Zr4 4.16(8) . .
Zr1 Zr6 O1 Zr4 102.22(9) . .
Zr5 Zr6 O1 Zr4 41.81(8) . .
Zr2 Zr6 O1 Zr4 142.83(16) . .
O3 Zr6 O1 Zr2 -71.10(10) . .
O1B Zr6 O1 Zr2 74.44(10) . .
O1D Zr6 O1 Zr2 -153.34(9) . .
O2C Zr6 O1 Zr2 5.34(19) . .
O1I Zr6 O1 Zr2 147.20(11) . .
O8 Zr6 O1 Zr2 -1.91(9) . .
O7 Zr6 O1 Zr2 -138.67(12) . .
Zr4 Zr6 O1 Zr2 -142.83(16) . .
Zr1 Zr6 O1 Zr2 -40.61(8) . .
Zr5 Zr6 O1 Zr2 -101.01(9) . .
O3 Zr5 O2 Zr4 -65.42(10) . .
O5 Zr5 O2 Zr4 -135.92(11) . .
O7 Zr5 O2 Zr4 5.58(8) . .
O2E Zr5 O2 Zr4 -150.34(10) . .
O2D Zr5 O2 Zr4 21.12(16) . .
O2J Zr5 O2 Zr4 145.87(9) . .
O1J Zr5 O2 Zr4 89.23(9) . .
Zr1 Zr5 O2 Zr4 -95.73(8) . .
Zr6 Zr5 O2 Zr4 -35.52(7) . .
Zr3 Zr5 O2 Zr4 -132.22(14) . .
O3 Zr5 O2 Zr3 66.80(10) . .
O5 Zr5 O2 Zr3 -3.70(8) . .
O7 Zr5 O2 Zr3 137.80(11) . .
O2E Zr5 O2 Zr3 -18.12(17) . .
O2D Zr5 O2 Zr3 153.34(9) . .
O2J Zr5 O2 Zr3 -81.91(9) . .
O1J Zr5 O2 Zr3 -138.55(9) . .
Zr1 Zr5 O2 Zr3 36.49(7) . .
Zr4 Zr5 O2 Zr3 132.22(14) . .
Zr6 Zr5 O2 Zr3 96.70(8) . .
O1 Zr4 O2 Zr5 66.88(10) . .
O7 Zr4 O2 Zr5 -5.64(8) . .
O6 Zr4 O2 Zr5 136.99(11) . .
O2H Zr4 O2 Zr5 157.23(9) . .
O2I Zr4 O2 Zr5 -21.38(17) . .
O2L Zr4 O2 Zr5 -84.85(9) . .
O1L Zr4 O2 Zr5 -140.90(9) . .
Zr2 Zr4 O2 Zr5 97.97(8) . .
Zr6 Zr4 O2 Zr5 35.81(7) . .
Zr3 Zr4 O2 Zr5 131.78(14) . .
O1 Zr4 O2 Zr3 -64.90(10) . .
O7 Zr4 O2 Zr3 -137.42(11) . .
O6 Zr4 O2 Zr3 5.21(8) . .
O2H Zr4 O2 Zr3 25.45(16) . .
O2I Zr4 O2 Zr3 -153.16(9) . .
O2L Zr4 O2 Zr3 143.37(9) . .
O1L Zr4 O2 Zr3 87.32(9) . .
Zr2 Zr4 O2 Zr3 -33.80(8) . .
Zr6 Zr4 O2 Zr3 -95.97(8) . .
Zr5 Zr4 O2 Zr3 -131.78(14) . .
O4 Zr3 O2 Zr5 -67.58(10) . .
O5 Zr3 O2 Zr5 3.74(8) . .
O2F Zr3 O2 Zr5 20.47(17) . .
O6 Zr3 O2 Zr5 -137.30(11) . .
O2G Zr3 O2 Zr5 -155.37(9) . .
O2K Zr3 O2 Zr5 143.83(10) . .
O1K Zr3 O2 Zr5 86.62(10) . .
Zr2 Zr3 O2 Zr5 -98.36(8) . .
Zr1 Zr3 O2 Zr5 -36.56(8) . .
Zr4 Zr3 O2 Zr5 -132.09(14) . .
O4 Zr3 O2 Zr4 64.52(10) . .
O5 Zr3 O2 Zr4 135.84(11) . .
O2F Zr3 O2 Zr4 152.56(10) . .
O6 Zr3 O2 Zr4 -5.20(8) . .
O2G Zr3 O2 Zr4 -23.28(16) . .
O2K Zr3 O2 Zr4 -84.08(10) . .
O1K Zr3 O2 Zr4 -141.28(10) . .
Zr2 Zr3 O2 Zr4 33.73(8) . .
Zr1 Zr3 O2 Zr4 95.53(8) . .
Zr5 Zr3 O2 Zr4 132.09(14) . .
O2 Zr5 O3 Zr6 74.23(10) . .
O5 Zr5 O3 Zr6 142.17(12) . .
O7 Zr5 O3 Zr6 6.89(9) . .
O2E Zr5 O3 Zr6 -141.80(10) . .
O2D Zr5 O3 Zr6 -67.82(10) . .
O2J Zr5 O3 Zr6 163.06(11) . .
O1J Zr5 O3 Zr6 -22.0(2) . .
Zr1 Zr5 O3 Zr6 149.32(17) . .
Zr4 Zr5 O3 Zr6 43.98(8) . .
Zr3 Zr5 O3 Zr6 105.23(9) . .
O2 Zr5 O3 Zr1 -75.09(11) . .
O5 Zr5 O3 Zr1 -7.15(9) . .
O7 Zr5 O3 Zr1 -142.43(12) . .
O2E Zr5 O3 Zr1 68.88(10) . .
O2D Zr5 O3 Zr1 142.85(11) . .
O2J Zr5 O3 Zr1 13.7(2) . .
O1J Zr5 O3 Zr1 -171.35(13) . .
Zr4 Zr5 O3 Zr1 -105.35(9) . .
Zr6 Zr5 O3 Zr1 -149.32(17) . .
Zr3 Zr5 O3 Zr1 -44.09(8) . .
O1 Zr6 O3 Zr5 -75.07(10) . .
O1B Zr6 O3 Zr5 -175.57(9) . .
O1D Zr6 O3 Zr5 65.04(10) . .
O2C Zr6 O3 Zr5 137.68(11) . .
O1I Zr6 O3 Zr5 3.62(18) . .
O8 Zr6 O3 Zr5 -142.64(12) . .
O7 Zr6 O3 Zr5 -6.48(8) . .
Zr4 Zr6 O3 Zr5 -44.32(8) . .
Zr1 Zr6 O3 Zr5 -149.46(17) . .
Zr2 Zr6 O3 Zr5 -103.94(9) . .
O1 Zr6 O3 Zr1 74.40(10) . .
O1B Zr6 O3 Zr1 -26.11(18) . .
O1D Zr6 O3 Zr1 -145.50(10) . .
O2C Zr6 O3 Zr1 -72.85(10) . .
O1I Zr6 O3 Zr1 153.09(10) . .
O8 Zr6 O3 Zr1 6.83(8) . .
O7 Zr6 O3 Zr1 142.99(11) . .
Zr4 Zr6 O3 Zr1 105.14(9) . .
Zr5 Zr6 O3 Zr1 149.46(17) . .
Zr2 Zr6 O3 Zr1 45.52(8) . .
O4 Zr1 O3 Zr5 75.18(10) . .
O1A Zr1 O3 Zr5 -178.72(10) . .
O1E Zr1 O3 Zr5 -65.84(10) . .
O1F Zr1 O3 Zr5 -1.61(18) . .
O1C Zr1 O3 Zr5 -138.26(11) . .
O8 Zr1 O3 Zr5 142.78(12) . .
O5 Zr1 O3 Zr5 6.79(9) . .
Zr3 Zr1 O3 Zr5 44.29(9) . .
Zr6 Zr1 O3 Zr5 149.64(17) . .
Zr2 Zr1 O3 Zr5 104.00(9) . .
O4 Zr1 O3 Zr6 -74.46(10) . .
O1A Zr1 O3 Zr6 31.64(19) . .
O1E Zr1 O3 Zr6 144.53(10) . .
O1F Zr1 O3 Zr6 -151.25(9) . .
O1C Zr1 O3 Zr6 72.10(10) . .
O8 Zr1 O3 Zr6 -6.86(8) . .
O5 Zr1 O3 Zr6 -142.84(12) . .
Zr3 Zr1 O3 Zr6 -105.35(9) . .
Zr5 Zr1 O3 Zr6 -149.64(17) . .
Zr2 Zr1 O3 Zr6 -45.63(8) . .
O1 Zr2 O4 Zr3 74.77(10) . .
O2A Zr2 O4 Zr3 163.20(9) 2_776 .
O1G Zr2 O4 Zr3 -67.21(9) . .
O2B Zr2 O4 Zr3 -142.62(10) 2_776 .
O1H Zr2 O4 Zr3 -8.53(16) . .
O8 Zr2 O4 Zr3 141.48(11) . .
O6 Zr2 O4 Zr3 5.88(8) . .
Zr4 Zr2 O4 Zr3 43.58(8) . .
Zr1 Zr2 O4 Zr3 143.46(16) . .
Zr6 Zr2 O4 Zr3 103.30(8) . .
O1 Zr2 O4 Zr1 -68.69(10) . .
O2A Zr2 O4 Zr1 19.74(17) 2_776 .
O1G Zr2 O4 Zr1 149.34(10) . .
O2B Zr2 O4 Zr1 73.92(10) 2_776 .
O1H Zr2 O4 Zr1 -151.99(9) . .
O8 Zr2 O4 Zr1 -1.98(8) . .
O6 Zr2 O4 Zr1 -137.58(11) . .
Zr4 Zr2 O4 Zr1 -99.88(9) . .
Zr3 Zr2 O4 Zr1 -143.46(16) . .
Zr6 Zr2 O4 Zr1 -40.15(8) . .
O2 Zr3 O4 Zr2 -72.50(10) . .
O5 Zr3 O4 Zr2 -140.31(11) . .
O2F Zr3 O4 Zr2 143.64(10) . .
O6 Zr3 O4 Zr2 -6.10(8) . .
O2G Zr3 O4 Zr2 68.90(9) . .
O2K Zr3 O4 Zr2 19.16(19) . .
O1K Zr3 O4 Zr2 -172.56(12) . .
Zr1 Zr3 O4 Zr2 -144.97(15) . .
Zr5 Zr3 O4 Zr2 -103.21(8) . .
Zr4 Zr3 O4 Zr2 -42.86(8) . .
O2 Zr3 O4 Zr1 72.47(10) . .
O5 Zr3 O4 Zr1 4.66(9) . .
O2F Zr3 O4 Zr1 -71.39(10) . .
O6 Zr3 O4 Zr1 138.87(11) . .
O2G Zr3 O4 Zr1 -146.13(10) . .
O2K Zr3 O4 Zr1 164.13(11) . .
O1K Zr3 O4 Zr1 -27.6(2) . .
Zr2 Zr3 O4 Zr1 144.97(15) . .
Zr5 Zr3 O4 Zr1 41.76(8) . .
Zr4 Zr3 O4 Zr1 102.11(8) . .
O3 Zr1 O4 Zr2 71.43(10) . .
O1A Zr1 O4 Zr2 -75.05(10) . .
O1E Zr1 O4 Zr2 153.89(9) . .
O1F Zr1 O4 Zr2 -146.39(11) . .
O1C Zr1 O4 Zr2 -2.36(18) . .
O8 Zr1 O4 Zr2 2.00(8) . .
O5 Zr1 O4 Zr2 139.10(11) . .
Zr3 Zr1 O4 Zr2 143.49(16) . .
Zr5 Zr1 O4 Zr2 101.60(9) . .
Zr6 Zr1 O4 Zr2 40.98(8) . .
O3 Zr1 O4 Zr3 -72.06(10) . .
O1A Zr1 O4 Zr3 141.46(9) . .
O1E Zr1 O4 Zr3 10.40(17) . .
O1F Zr1 O4 Zr3 70.12(9) . .
O1C Zr1 O4 Zr3 -145.85(10) . .
O8 Zr1 O4 Zr3 -141.49(11) . .
O5 Zr1 O4 Zr3 -4.39(8) . .
Zr5 Zr1 O4 Zr3 -41.89(8) . .
Zr6 Zr1 O4 Zr3 -102.51(8) . .
Zr2 Zr1 O4 Zr3 -143.49(16) . .
O4 Zr3 O5 Zr5 98.92(9) . .
O2 Zr3 O5 Zr5 -3.39(7) . .
O2F Zr3 O5 Zr5 -173.32(10) . .
O6 Zr3 O5 Zr5 42.30(11) . .
O2G Zr3 O5 Zr5 154.50(9) . .
O2K Zr3 O5 Zr5 -66.38(13) . .
O1K Zr3 O5 Zr5 -94.83(9) . .
Zr2 Zr3 O5 Zr5 78.60(7) . .
Zr1 Zr3 O5 Zr5 102.66(10) . .
Zr4 Zr3 O5 Zr5 18.89(7) . .
O4 Zr3 O5 Zr1 -3.74(7) . .
O2 Zr3 O5 Zr1 -106.05(8) . .
O2F Zr3 O5 Zr1 84.02(8) . .
O6 Zr3 O5 Zr1 -60.36(10) . .
O2G Zr3 O5 Zr1 51.85(14) . .
O2K Zr3 O5 Zr1 -169.04(8) . .
O1K Zr3 O5 Zr1 162.51(8) . .
Zr2 Zr3 O5 Zr1 -24.06(7) . .
Zr5 Zr3 O5 Zr1 -102.66(10) . .
Zr4 Zr3 O5 Zr1 -83.77(6) . .
O3 Zr5 O5 Zr3 -97.52(9) . .
O2 Zr5 O5 Zr3 3.42(7) . .
O7 Zr5 O5 Zr3 -41.98(12) . .
O2E Zr5 O5 Zr3 174.72(10) . .
O2D Zr5 O5 Zr3 -153.19(9) . .
O2J Zr5 O5 Zr3 93.38(9) . .
O1J Zr5 O5 Zr3 73.52(12) . .
Zr1 Zr5 O5 Zr3 -103.07(10) . .
Zr4 Zr5 O5 Zr3 -19.01(7) . .
Zr6 Zr5 O5 Zr3 -78.86(7) . .
O3 Zr5 O5 Zr1 5.54(7) . .
O2 Zr5 O5 Zr1 106.49(9) . .
O7 Zr5 O5 Zr1 61.09(10) . .
O2E Zr5 O5 Zr1 -82.22(8) . .
O2D Zr5 O5 Zr1 -50.12(14) . .
O2J Zr5 O5 Zr1 -163.55(9) . .
O1J Zr5 O5 Zr1 176.59(8) . .
Zr4 Zr5 O5 Zr1 84.06(6) . .
Zr6 Zr5 O5 Zr1 24.21(7) . .
Zr3 Zr5 O5 Zr1 103.07(10) . .
O3 Zr1 O5 Zr3 102.45(9) . .
O4 Zr1 O5 Zr3 3.80(7) . .
O1A Zr1 O5 Zr3 -72.08(14) . .
O1E Zr1 O5 Zr3 -166.43(9) . .
O1F Zr1 O5 Zr3 -83.03(8) . .
O1C Zr1 O5 Zr3 154.37(8) . .
O8 Zr1 O5 Zr3 52.02(10) . .
Zr5 Zr1 O5 Zr3 108.07(10) . .
Zr6 Zr1 O5 Zr3 84.01(6) . .
Zr2 Zr1 O5 Zr3 23.06(6) . .
O3 Zr1 O5 Zr5 -5.62(7) . .
O4 Zr1 O5 Zr5 -104.27(9) . .
O1A Zr1 O5 Zr5 179.85(10) . .
O1E Zr1 O5 Zr5 85.50(8) . .
O1F Zr1 O5 Zr5 168.91(9) . .
O1C Zr1 O5 Zr5 46.30(13) . .
O8 Zr1 O5 Zr5 -56.05(10) . .
Zr3 Zr1 O5 Zr5 -108.07(10) . .
Zr6 Zr1 O5 Zr5 -24.06(7) . .
Zr2 Zr1 O5 Zr5 -85.01(6) . .
O1 Zr4 O6 Zr3 98.99(9) . .
O2 Zr4 O6 Zr3 -4.73(7) . .
O7 Zr4 O6 Zr3 40.15(12) . .
O2H Zr4 O6 Zr3 -172.08(9) . .
O2I Zr4 O6 Zr3 154.33(9) . .
O2L Zr4 O6 Zr3 -73.25(12) . .
O1L Zr4 O6 Zr3 -94.63(9) . .
Zr2 Zr4 O6 Zr3 103.50(10) . .
Zr6 Zr4 O6 Zr3 77.89(7) . .
Zr5 Zr4 O6 Zr3 17.23(7) . .
O1 Zr4 O6 Zr2 -4.51(7) . .
O2 Zr4 O6 Zr2 -108.23(9) . .
O7 Zr4 O6 Zr2 -63.35(11) . .
O2H Zr4 O6 Zr2 84.42(8) . .
O2I Zr4 O6 Zr2 50.83(14) . .
O2L Zr4 O6 Zr2 -176.75(8) . .
O1L Zr4 O6 Zr2 161.87(9) . .
Zr6 Zr4 O6 Zr2 -25.61(7) . .
Zr5 Zr4 O6 Zr2 -86.27(6) . .
Zr3 Zr4 O6 Zr2 -103.50(10) . .
O4 Zr3 O6 Zr4 -98.53(9) . .
O2 Zr3 O6 Zr4 4.71(7) . .
O5 Zr3 O6 Zr4 -41.37(11) . .
O2F Zr3 O6 Zr4 -153.90(9) . .
O2G Zr3 O6 Zr4 173.14(10) . .
O2K Zr3 O6 Zr4 94.57(9) . .
O1K Zr3 O6 Zr4 73.47(12) . .
Zr2 Zr3 O6 Zr4 -103.48(10) . .
Zr1 Zr3 O6 Zr4 -77.53(7) . .
Zr5 Zr3 O6 Zr4 -17.21(7) . .
O4 Zr3 O6 Zr2 4.95(7) . .
O2 Zr3 O6 Zr2 108.19(8) . .
O5 Zr3 O6 Zr2 62.11(10) . .
O2F Zr3 O6 Zr2 -50.42(14) . .
O2G Zr3 O6 Zr2 -83.37(8) . .
O2K Zr3 O6 Zr2 -161.94(9) . .
O1K Zr3 O6 Zr2 176.95(7) . .
Zr1 Zr3 O6 Zr2 25.96(6) . .
Zr5 Zr3 O6 Zr2 86.27(6) . .
Zr4 Zr3 O6 Zr2 103.48(10) . .
O4 Zr2 O6 Zr4 103.55(9) . .
O1 Zr2 O6 Zr4 4.53(7) . .
O2A Zr2 O6 Zr4 -55.12(13) 2_776 .
O1G Zr2 O6 Zr4 -165.58(10) . .
O2B Zr2 O6 Zr4 161.31(9) 2_776 .
O1H Zr2 O6 Zr4 -85.96(8) . .
O8 Zr2 O6 Zr4 54.01(10) . .
Zr3 Zr2 O6 Zr4 108.57(10) . .
Zr1 Zr2 O6 Zr4 83.44(6) . .
Zr6 Zr2 O6 Zr4 24.57(7) . .
O4 Zr2 O6 Zr3 -5.02(7) . .
O1 Zr2 O6 Zr3 -104.04(9) . .
O2A Zr2 O6 Zr3 -163.69(8) 2_776 .
O1G Zr2 O6 Zr3 85.85(8) . .
O2B Zr2 O6 Zr3 52.75(14) 2_776 .
O1H Zr2 O6 Zr3 165.47(9) . .
O8 Zr2 O6 Zr3 -54.56(10) . .
Zr4 Zr2 O6 Zr3 -108.57(10) . .
Zr1 Zr2 O6 Zr3 -25.13(6) . .
Zr6 Zr2 O6 Zr3 -84.00(6) . .
O1 Zr4 O7 Zr5 -97.61(9) . .
O2 Zr4 O7 Zr5 5.07(7) . .
O6 Zr4 O7 Zr5 -39.69(12) . .
O2H Zr4 O7 Zr5 -156.78(9) . .
O2I Zr4 O7 Zr5 175.51(9) . .
O2L Zr4 O7 Zr5 98.34(9) . .
O1L Zr4 O7 Zr5 72.77(11) . .
Zr2 Zr4 O7 Zr5 -76.81(7) . .
Zr6 Zr4 O7 Zr5 -101.13(9) . .
Zr3 Zr4 O7 Zr5 -16.75(7) . .
O1 Zr4 O7 Zr6 3.52(7) . .
O2 Zr4 O7 Zr6 106.20(8) . .
O6 Zr4 O7 Zr6 61.44(10) . .
O2H Zr4 O7 Zr6 -55.65(14) . .
O2I Zr4 O7 Zr6 -83.37(8) . .
O2L Zr4 O7 Zr6 -160.53(9) . .
O1L Zr4 O7 Zr6 173.90(7) . .
Zr2 Zr4 O7 Zr6 24.32(7) . .
Zr5 Zr4 O7 Zr6 101.13(9) . .
Zr3 Zr4 O7 Zr6 84.38(6) . .
O3 Zr5 O7 Zr4 95.85(9) . .
O2 Zr5 O7 Zr4 -5.10(7) . .
O5 Zr5 O7 Zr4 40.56(12) . .
O2E Zr5 O7 Zr4 152.20(9) . .
O2D Zr5 O7 Zr4 -175.24(10) . .
O2J Zr5 O7 Zr4 -67.26(12) . .
O1J Zr5 O7 Zr4 -96.24(9) . .
Zr1 Zr5 O7 Zr4 77.09(7) . .
Zr6 Zr5 O7 Zr4 101.06(9) . .
Zr3 Zr5 O7 Zr4 16.84(7) . .
O3 Zr5 O7 Zr6 -5.21(7) . .
O2 Zr5 O7 Zr6 -106.16(8) . .
O5 Zr5 O7 Zr6 -60.50(10) . .
O2E Zr5 O7 Zr6 51.14(13) . .
O2D Zr5 O7 Zr6 83.69(8) . .
O2J Zr5 O7 Zr6 -168.32(8) . .
O1J Zr5 O7 Zr6 162.70(8) . .
Zr1 Zr5 O7 Zr6 -23.98(6) . .
Zr4 Zr5 O7 Zr6 -101.06(9) . .
Zr3 Zr5 O7 Zr6 -84.22(6) . .
O3 Zr6 O7 Zr4 -102.18(9) . .
O1 Zr6 O7 Zr4 -3.57(7) . .
O1B Zr6 O7 Zr4 66.99(14) . .
O1D Zr6 O7 Zr4 166.48(10) . .
O2C Zr6 O7 Zr4 -156.56(8) . .
O1I Zr6 O7 Zr4 84.44(8) . .
O8 Zr6 O7 Zr4 -52.13(10) . .
Zr1 Zr6 O7 Zr4 -83.78(6) . .
Zr5 Zr6 O7 Zr4 -107.48(9) . .
Zr2 Zr6 O7 Zr4 -23.07(6) . .
O3 Zr6 O7 Zr5 5.31(7) . .
O1 Zr6 O7 Zr5 103.92(8) . .
O1B Zr6 O7 Zr5 174.48(9) . .
O1D Zr6 O7 Zr5 -86.03(8) . .
O2C Zr6 O7 Zr5 -49.08(12) . .
O1I Zr6 O7 Zr5 -168.08(9) . .
O8 Zr6 O7 Zr5 55.35(10) . .
Zr4 Zr6 O7 Zr5 107.48(9) . .
Zr1 Zr6 O7 Zr5 23.71(6) . .
Zr2 Zr6 O7 Zr5 84.41(6) . .
O3 Zr1 O8 Zr6 5.56(7) . .
O4 Zr1 O8 Zr6 103.86(8) . .
O1A Zr1 O8 Zr6 -153.45(8) . .
O1E Zr1 O8 Zr6 -46.60(14) . .
O1F Zr1 O8 Zr6 153.40(8) . .
O1C Zr1 O8 Zr6 -78.67(8) . .
O5 Zr1 O8 Zr6 55.23(10) . .
Zr3 Zr1 O8 Zr6 84.40(6) . .
Zr5 Zr1 O8 Zr6 23.87(6) . .
Zr2 Zr1 O8 Zr6 105.46(9) . .
O3 Zr1 O8 Zr2 -99.90(8) . .
O4 Zr1 O8 Zr2 -1.60(7) . .
O1A Zr1 O8 Zr2 101.09(8) . .
O1E Zr1 O8 Zr2 -152.06(9) . .
O1F Zr1 O8 Zr2 47.94(12) . .
O1C Zr1 O8 Zr2 175.87(9) . .
O5 Zr1 O8 Zr2 -50.23(10) . .
Zr3 Zr1 O8 Zr2 -21.06(6) . .
Zr5 Zr1 O8 Zr2 -81.59(6) . .
Zr6 Zr1 O8 Zr2 -105.46(9) . .
O3 Zr6 O8 Zr1 -5.58(7) . .
O1 Zr6 O8 Zr1 -103.97(9) . .
O1B Zr6 O8 Zr1 155.94(9) . .
O1D Zr6 O8 Zr1 45.03(14) . .
O2C Zr6 O8 Zr1 80.11(8) . .
O1I Zr6 O8 Zr1 -153.98(8) . .
O7 Zr6 O8 Zr1 -54.90(10) . .
Zr4 Zr6 O8 Zr1 -84.31(6) . .
Zr5 Zr6 O8 Zr1 -23.79(6) . .
Zr2 Zr6 O8 Zr1 -105.51(9) . .
O3 Zr6 O8 Zr2 99.93(9) . .
O1 Zr6 O8 Zr2 1.54(7) . .
O1B Zr6 O8 Zr2 -98.55(8) . .
O1D Zr6 O8 Zr2 150.53(9) . .
O2C Zr6 O8 Zr2 -174.38(9) . .
O1I Zr6 O8 Zr2 -48.47(13) . .
O7 Zr6 O8 Zr2 50.61(10) . .
Zr4 Zr6 O8 Zr2 21.20(6) . .
Zr1 Zr6 O8 Zr2 105.51(9) . .
Zr5 Zr6 O8 Zr2 81.72(6) . .
O4 Zr2 O8 Zr1 1.62(7) . .
O1 Zr2 O8 Zr1 102.20(9) . .
O2A Zr2 O8 Zr1 -165.41(9) 2_776 .
O1G Zr2 O8 Zr1 -48.99(14) . .
O2B Zr2 O8 Zr1 -90.60(8) 2_776 .
O1H Zr2 O8 Zr1 150.98(9) . .
O6 Zr2 O8 Zr1 51.98(10) . .
Zr4 Zr2 O8 Zr1 82.47(6) . .
Zr3 Zr2 O8 Zr1 21.17(6) . .
Zr6 Zr2 O8 Zr1 103.74(9) . .
O4 Zr2 O8 Zr6 -102.13(9) . .
O1 Zr2 O8 Zr6 -1.55(7) . .
O2A Zr2 O8 Zr6 90.85(8) 2_776 .
O1G Zr2 O8 Zr6 -152.73(9) . .
O2B Zr2 O8 Zr6 165.66(9) 2_776 .
O1H Zr2 O8 Zr6 47.24(14) . .
O6 Zr2 O8 Zr6 -51.76(10) . .
Zr4 Zr2 O8 Zr6 -21.27(6) . .
Zr3 Zr2 O8 Zr6 -82.57(6) . .
Zr1 Zr2 O8 Zr6 -103.74(9) . .
O3 Zr1 O1A C1A 10.1(4) . .
O4 Zr1 O1A C1A 113.8(3) . .
O1E Zr1 O1A C1A -96.1(3) . .
O1F Zr1 O1A C1A -168.1(3) . .
O1C Zr1 O1A C1A -31.8(3) . .
O8 Zr1 O1A C1A 46.7(3) . .
O5 Zr1 O1A C1A -179.0(3) . .
Zr3 Zr1 O1A C1A 137.0(3) . .
Zr5 Zr1 O1A C1A -0.4(11) . .
Zr6 Zr1 O1A C1A 27.9(3) . .
Zr2 Zr1 O1A C1A 84.7(3) . .
Zr2 O2A C1A O1A -169.5(2) 2_776 .
Zr2 O2A C1A C2A 10.9(5) 2_776 .
Zr1 O1A C1A O2A -34.8(4) . .
Zr1 O1A C1A C2A 144.8(2) . .
O2A C1A C2A C3A -168.4(3) . .
O1A C1A C2A C3A 12.0(4) . .
C1A C2A C3A C4A -176.7(3) . .
C2A C3A C4A C5A 62.4(4) . .
C3A C4A C5A C6A 10(24) . .
O3 Zr6 O1B C1B -16.9(3) . .
O1 Zr6 O1B C1B -115.9(3) . .
O1D Zr6 O1B C1B 94.8(3) . .
O2C Zr6 O1B C1B 31.7(3) . .
O1I Zr6 O1B C1B 163.6(3) . .
O8 Zr6 O1B C1B -48.4(3) . .
O7 Zr6 O1B C1B -179.1(2) . .
Zr4 Zr6 O1B C1B -137.8(2) . .
Zr1 Zr6 O1B C1B -31.7(3) . .
Zr5 Zr6 O1B C1B -45.3(8) . .
Zr2 Zr6 O1B C1B -86.8(3) . .
Zr2 O2B C1B O1B 169.7(2) 2_776 .
Zr2 O2B C1B C2B -11.6(5) 2_776 .
Zr6 O1B C1B O2B 34.1(4) . .
Zr6 O1B C1B C2B -144.7(2) . .
O2B C1B C2B C3B -111.7(3) . .
O1B C1B C2B C3B 67.1(3) . .
C1B C2B C3B C4B -75.6(3) . .
C2B C3B C4B C5B -59.2(4) . .
C3B C4B C5B C6B 31(17) . .
O3 Zr1 O1C C1C -27.4(2) . .
O4 Zr1 O1C C1C 49.5(3) . .
O1A Zr1 O1C C1C 129.9(3) . .
O1E Zr1 O1C C1C -115.0(3) . .
O1F Zr1 O1C C1C -175.8(2) . .
O8 Zr1 O1C C1C 45.3(2) . .
O5 Zr1 O1C C1C -75.7(3) . .
Zr3 Zr1 O1C C1C -19.5(4) . .
Zr5 Zr1 O1C C1C -48.1(3) . .
Zr6 Zr1 O1C C1C 4.0(2) . .
Zr2 Zr1 O1C C1C 48.2(3) . .
O3 Zr6 O2C C1C 26.7(2) . .
O1 Zr6 O2C C1C -52.3(3) . .
O1B Zr6 O2C C1C -127.6(3) . .
O1D Zr6 O2C C1C 113.5(3) . .
O1I Zr6 O2C C1C 174.4(2) . .
O8 Zr6 O2C C1C -45.3(2) . .
O7 Zr6 O2C C1C 76.8(3) . .
Zr4 Zr6 O2C C1C 20.0(4) . .
Zr1 Zr6 O2C C1C -4.5(2) . .
Zr5 Zr6 O2C C1C 47.6(2) . .
Zr2 Zr6 O2C C1C -49.3(3) . .
Zr1 O1C C1C O2C -8.7(4) . .
Zr1 O1C C1C C2C 169.73(19) . .
Zr6 O2C C1C O1C 9.0(4) . .
Zr6 O2C C1C C2C -169.41(19) . .
O1C C1C C2C C3C -52.1(4) . .
O2C C1C C2C C3C 126.4(3) . .
C1C C2C C3C C4C -174.2(3) . .
C2C C3C C4C C5C 61.5(6) . .
C3C C4C C5C C6C -43(14) . .
O3 Zr6 O1D C1D -25.9(3) . .
O1 Zr6 O1D C1D 58.6(3) . .
O1B Zr6 O1D C1D -173.6(3) . .
O2C Zr6 O1D C1D -109.3(3) . .
O1I Zr6 O1D C1D 119.7(3) . .
O8 Zr6 O1D C1D -73.1(3) . .
O7 Zr6 O1D C1D 44.0(3) . .
Zr4 Zr6 O1D C1D 52.7(3) . .
Zr1 Zr6 O1D C1D -44.3(3) . .
Zr5 Zr6 O1D C1D 3.2(3) . .
Zr2 Zr6 O1D C1D 11.6(4) . .
O3 Zr5 O2D C1D 34.2(3) . .
O2 Zr5 O2D C1D -55.7(3) . .
O5 Zr5 O2D C1D 86.8(3) . .
O7 Zr5 O2D C1D -40.5(3) . .
O2E Zr5 O2D C1D 119.1(3) . .
O2J Zr5 O2D C1D -171.9(2) . .
O1J Zr5 O2D C1D -127.4(3) . .
Zr1 Zr5 O2D C1D 53.7(3) . .
Zr4 Zr5 O2D C1D -43.5(3) . .
Zr6 Zr5 O2D C1D 4.4(2) . .
Zr3 Zr5 O2D C1D 8.6(4) . .
Zr6 O1D C1D O2D -1.3(5) . .
Zr6 O1D C1D C2D 179.2(2) . .
Zr5 O2D C1D O1D -4.0(5) . .
Zr5 O2D C1D C2D 175.5(2) . .
O1D C1D C2D C3D 9.6(5) . .
O2D C1D C2D C3D -170.0(3) . .
O1D C1D C2D C7D -24.9(7) . .
O2D C1D C2D C7D 155.6(7) . .
C1D C2D C3D C4D -80.4(4) . .
C7D C2D C3D C4D 14.7(11) . .
C2D C3D C4D C5D -173.3(4) . .
C3D C4D C5D C6D 7(15) . .
C1D C2D C7D C8D 88.0(11) . .
C3D C2D C7D C8D -11.1(8) . .
C2D C7D C8D C9D 171.0(12) . .
C7D C8D C9D C10D 175(100) . .
O3 Zr1 O1E C1E 19.0(3) . .
O4 Zr1 O1E C1E -65.6(3) . .
O1A Zr1 O1E C1E 165.7(2) . .
O1F Zr1 O1E C1E -126.1(3) . .
O1C Zr1 O1E C1E 100.5(3) . .
O8 Zr1 O1E C1E 67.6(3) . .
O5 Zr1 O1E C1E -51.0(2) . .
Zr3 Zr1 O1E C1E -59.8(3) . .
Zr5 Zr1 O1E C1E -10.5(2) . .
Zr6 Zr1 O1E C1E 37.8(3) . .
Zr2 Zr1 O1E C1E -17.2(4) . .
O3 Zr5 O2E C1E -30.2(2) . .
O2 Zr5 O2E C1E 58.2(3) . .
O5 Zr5 O2E C1E 44.2(2) . .
O7 Zr5 O2E C1E -83.7(3) . .
O2D Zr5 O2E C1E -116.3(3) . .
O2J Zr5 O2E C1E 124.1(3) . .
O1J Zr5 O2E C1E 173.0(2) . .
Zr1 Zr5 O2E C1E 0.3(2) . .
Zr4 Zr5 O2E C1E -10.2(4) . .
Zr6 Zr5 O2E C1E -49.8(3) . .
Zr3 Zr5 O2E C1E 47.6(3) . .
Zr1 O1E C1E O2E 14.8(4) . .
Zr1 O1E C1E C2E -165.55(19) . .
Zr5 O2E C1E O1E -7.5(4) . .
Zr5 O2E C1E C2E 172.83(19) . .
O1E C1E C2E C3E 166.7(3) . .
O2E C1E C2E C3E -13.6(4) . .
C1E C2E C3E C4E -65.7(4) . .
C2E C3E C4E C5E 175.2(3) . .
C3E C4E C5E C6E 4(12) . .
O3 Zr1 O1F C1F 45.4(3) . .
O4 Zr1 O1F C1F -34.6(3) . .
O1A Zr1 O1F C1F -136.3(3) . .
O1E Zr1 O1F C1F 111.6(3) . .
O1C Zr1 O1F C1F 169.4(2) . .
O8 Zr1 O1F C1F -80.6(3) . .
O5 Zr1 O1F C1F 37.2(2) . .
Zr3 Zr1 O1F C1F -2.8(2) . .
Zr5 Zr1 O1F C1F 44.5(3) . .
Zr6 Zr1 O1F C1F -9.9(4) . .
Zr2 Zr1 O1F C1F -51.5(3) . .
O4 Zr3 O2F C1F 33.8(2) . .
O2 Zr3 O2F C1F -58.2(3) . .
O5 Zr3 O2F C1F -41.9(2) . .
O6 Zr3 O2F C1F 86.2(3) . .
O2G Zr3 O2F C1F 119.1(2) . .
O2K Zr3 O2F C1F -173.9(2) . .
O1K Zr3 O2F C1F -127.9(2) . .
Zr2 Zr3 O2F C1F 53.5(2) . .
Zr1 Zr3 O2F C1F 1.8(2) . .
Zr5 Zr3 O2F C1F -46.2(2) . .
Zr4 Zr3 O2F C1F 9.3(4) . .
Zr1 O1F C1F O2F 5.2(4) . .
Zr1 O1F C1F C2F -172.76(19) . .
Zr3 O2F C1F O1F -4.4(4) . .
Zr3 O2F C1F C2F 173.53(18) . .
O1F C1F C2F C3F -44.5(4) . .
O2F C1F C2F C3F 137.4(3) . .
C1F C2F C3F C4F 176.0(3) . .
C2F C3F C4F C5F -171.8(3) . .
C3F C4F C5F C6F 143(5) . .
O4 Zr2 O1G C1G 34.3(3) . .
O1 Zr2 O1G C1G -52.5(3) . .
O2A Zr2 O1G C1G -176.3(2) 2_776 .
O2B Zr2 O1G C1G 122.4(3) 2_776 .
O1H Zr2 O1G C1G -111.9(3) . .
O8 Zr2 O1G C1G 80.7(3) . .
O6 Zr2 O1G C1G -37.2(3) . .
Zr4 Zr2 O1G C1G -46.7(3) . .
Zr3 Zr2 O1G C1G 3.4(2) . .
Zr1 Zr2 O1G C1G 50.4(3) . .
Zr6 Zr2 O1G C1G 0.1(4) . .
O4 Zr3 O2G C1G -40.9(2) . .
O2 Zr3 O2G C1G 51.2(3) . .
O5 Zr3 O2G C1G -94.0(3) . .
O2F Zr3 O2G C1G -126.3(3) . .
O6 Zr3 O2G C1G 33.6(2) . .
O2K Zr3 O2G C1G 115.0(3) . .
O1K Zr3 O2G C1G 163.2(2) . .
Zr2 Zr3 O2G C1G -9.5(2) . .
Zr1 Zr3 O2G C1G -59.6(3) . .
Zr5 Zr3 O2G C1G -9.6(4) . .
Zr4 Zr3 O2G C1G 37.9(3) . .
Zr2 O1G C1G O2G -11.3(4) . .
Zr2 O1G C1G C2G 169.56(19) . .
Zr3 O2G C1G O1G 15.4(4) . .
Zr3 O2G C1G C2G -165.47(19) . .
O1G C1G C2G C3G -27.8(4) . .
O2G C1G C2G C3G 153.0(3) . .
C1G C2G C3G C4G -174.7(3) . .
C2G C3G C4G C5G -62.1(4) . .
C3G C4G C5G C6G 47(39) . .
O4 Zr2 O1H C1H 52.7(3) . .
O1 Zr2 O1H C1H -33.3(3) . .
O2A Zr2 O1H C1H -122.3(3) 2_776 .
O1G Zr2 O1H C1H 114.5(3) . .
O2B Zr2 O1H C1H 177.9(2) 2_776 .
O8 Zr2 O1H C1H -78.2(3) . .
O6 Zr2 O1H C1H 38.3(2) . .
Zr4 Zr2 O1H C1H -2.4(2) . .
Zr3 Zr2 O1H C1H 47.9(3) . .
Zr1 Zr2 O1H C1H 1.5(4) . .
Zr6 Zr2 O1H C1H -48.8(3) . .
O1 Zr4 O2H C1H 41.6(2) . .
O2 Zr4 O2H C1H -52.8(3) . .
O7 Zr4 O2H C1H 98.5(3) . .
O6 Zr4 O2H C1H -33.1(2) . .
O2I Zr4 O2H C1H 126.3(3) . .
O2L Zr4 O2H C1H -165.4(2) . .
O1L Zr4 O2H C1H -118.2(3) . .
Zr2 Zr4 O2H C1H 9.9(2) . .
Zr6 Zr4 O2H C1H 60.8(3) . .
Zr5 Zr4 O2H C1H 9.1(4) . .
Zr3 Zr4 O2H C1H -38.2(3) . .
Zr2 O1H C1H O2H 10.3(4) . .
Zr2 O1H C1H C2H -168.0(2) . .
Zr4 O2H C1H O1H -15.4(4) . .
Zr4 O2H C1H C2H 162.9(2) . .
O1H C1H C2H C3H -7.8(4) . .
O2H C1H C2H C3H 173.8(3) . .
C1H C2H C3H C4H 162.8(3) . .
C2H C3H C4H C5H 47.9(5) . .
C3H C4H C5H C6H -113(30) . .
O3 Zr6 O1I C1I -48.2(3) . .
O1 Zr6 O1I C1I 33.4(3) . .
O1B Zr6 O1I C1I 131.4(3) . .
O1D Zr6 O1I C1I -111.9(3) . .
O2C Zr6 O1I C1I -170.4(2) . .
O8 Zr6 O1I C1I 79.6(3) . .
O7 Zr6 O1I C1I -38.3(3) . .
Zr4 Zr6 O1I C1I 1.9(2) . .
Zr1 Zr6 O1I C1I 5.9(4) . .
Zr5 Zr6 O1I C1I -46.2(3) . .
Zr2 Zr6 O1I C1I 50.1(3) . .
O1 Zr4 O2I C1I -36.4(2) . .
O2 Zr4 O2I C1I 56.3(3) . .
O7 Zr4 O2I C1I 40.9(2) . .
O6 Zr4 O2I C1I -89.1(3) . .
O2H Zr4 O2I C1I -122.8(3) . .
O2L Zr4 O2I C1I 124.1(3) . .
O1L Zr4 O2I C1I 169.1(2) . .
Zr2 Zr4 O2I C1I -56.1(3) . .
Zr6 Zr4 O2I C1I -4.2(2) . .
Zr5 Zr4 O2I C1I 43.9(3) . .
Zr3 Zr4 O2I C1I -11.4(4) . .
Zr4 O2I C1I O1I 7.2(4) . .
Zr4 O2I C1I C2I -171.7(2) . .
Zr6 O1I C1I O2I -5.7(5) . .
Zr6 O1I C1I C2I 173.2(2) . .
O2I C1I C2I C3I -5.8(4) . .
O1I C1I C2I C3I 175.2(3) . .
C1I C2I C3I C4I 174.9(3) . .
C2I C3I C4I C5I 63.4(6) . .
C3I C4I C5I C6I -56(24) . .
O3 Zr5 O1J C1J 179.98(19) . .
O2 Zr5 O1J C1J 82.52(18) . .
O5 Zr5 O1J C1J 20.2(2) . .
O7 Zr5 O1J C1J 152.13(19) . .
O2E Zr5 O1J C1J -65.29(19) . .
O2D Zr5 O1J C1J -133.10(19) . .
O2J Zr5 O1J C1J -3.17(17) . .
Zr1 Zr5 O1J C1J 38.9(6) . .
Zr4 Zr5 O1J C1J 115.65(18) . .
Zr6 Zr5 O1J C1J 166.39(16) . .
Zr3 Zr5 O1J C1J 58.98(19) . .
O3 Zr5 O2J C1J -179.48(17) . .
O2 Zr5 O2J C1J -88.28(18) . .
O5 Zr5 O2J C1J -159.01(19) . .
O7 Zr5 O2J C1J -32.1(2) . .
O2E Zr5 O2J C1J 124.21(18) . .
O2D Zr5 O2J C1J 58.24(19) . .
O1J Zr5 O2J C1J 3.14(17) . .
Zr1 Zr5 O2J C1J -171.43(16) . .
Zr4 Zr5 O2J C1J -68.84(18) . .
Zr6 Zr5 O2J C1J -97.5(4) . .
Zr3 Zr5 O2J C1J -121.88(18) . .
Zr5 O1J C1J O2J 5.4(3) . .
Zr5 O1J C1J C2J -171.7(3) . .
Zr5 O2J C1J O1J -5.4(3) . .
Zr5 O2J C1J C2J 171.8(3) . .
O1J C1J C2J C3J -30.5(5) . .
O2J C1J C2J C3J 152.5(3) . .
C1J C2J C3J C7J -122.3(11) . .
C1J C2J C3J C4J 172.5(4) . .
C7J C3J C4J C5J -57.4(10) . .
C2J C3J C4J C5J 57.3(6) . .
C3J C4J C5J C6J -124(21) . .
C4J C3J C7J C8J 56.8(15) . .
C2J C3J C7J C8J -44(2) . .
C3J C7J C8J C9J -163(14) . .
O4 Zr3 O1K C1K -175.28(18) . .
O2 Zr3 O1K C1K 83.05(17) . .
O5 Zr3 O1K C1K 153.49(18) . .
O2F Zr3 O1K C1K -130.37(18) . .
O6 Zr3 O1K C1K 22.3(2) . .
O2G Zr3 O1K C1K -61.81(18) . .
O2K Zr3 O1K C1K -2.50(16) . .
Zr2 Zr3 O1K C1K 38.7(5) . .
Zr1 Zr3 O1K C1K 167.41(15) . .
Zr5 Zr3 O1K C1K 116.29(17) . .
Zr4 Zr3 O1K C1K 61.24(17) . .
O4 Zr3 O2K C1K 176.38(17) . .
O2 Zr3 O2K C1K -89.07(18) . .
O5 Zr3 O2K C1K -31.7(2) . .
O2F Zr3 O2K C1K 58.90(19) . .
O6 Zr3 O2K C1K -158.91(18) . .
O2G Zr3 O2K C1K 124.91(18) . .
O1K Zr3 O2K C1K 2.51(16) . .
Zr2 Zr3 O2K C1K -172.22(15) . .
Zr1 Zr3 O2K C1K -91.7(4) . .
Zr5 Zr3 O2K C1K -68.59(18) . .
Zr4 Zr3 O2K C1K -121.96(17) . .
Zr3 O2K C1K O1K -4.4(3) . .
Zr3 O2K C1K C2K 175.1(3) . .
Zr3 O1K C1K O2K 4.3(3) . .
Zr3 O1K C1K C2K -175.2(3) . .
O2K C1K C2K C3K 142.3(3) . .
O1K C1K C2K C3K -38.2(5) . .
C1K C2K C3K C4K -166.3(3) . .
C2K C3K C4K C5K 174.0(3) . .
C3K C4K C5K C6K -133(10) . .
O1 Zr4 O1L C1L -170.81(18) . .
O2 Zr4 O1L C1L 90.16(18) . .
O7 Zr4 O1L C1L 29.5(2) . .
O6 Zr4 O1L C1L 160.31(19) . .
O2H Zr4 O1L C1L -123.59(19) . .
O2I Zr4 O1L C1L -56.79(19) . .
O2L Zr4 O1L C1L -1.33(17) . .
Zr2 Zr4 O1L C1L 174.17(16) . .
Zr6 Zr4 O1L C1L 63.9(5) . .
Zr5 Zr4 O1L C1L 68.30(18) . .
Zr3 Zr4 O1L C1L 123.35(18) . .
O1 Zr4 O2L C1L 171.14(18) . .
O2 Zr4 O2L C1L -85.37(18) . .
O7 Zr4 O2L C1L -155.38(19) . .
O6 Zr4 O2L C1L -24.4(2) . .
O2H Zr4 O2L C1L 60.30(19) . .
O2I Zr4 O2L C1L 127.82(19) . .
O1L Zr4 O2L C1L 1.33(17) . .
Zr2 Zr4 O2L C1L -50.4(7) . .
Zr6 Zr4 O2L C1L -170.83(16) . .
Zr5 Zr4 O2L C1L -118.37(18) . .
Zr3 Zr4 O2L C1L -64.16(19) . .
Zr4 O2L C1L O1L -2.3(3) . .
Zr4 O2L C1L C2L 178.3(3) . .
Zr4 O1L C1L O2L 2.3(3) . .
Zr4 O1L C1L C2L -178.4(3) . .
O2L C1L C2L C3L -25.4(5) . .
O1L C1L C2L C3L 155.2(3) . .
C1L C2L C3L C4L -178.9(3) . .
C2L C3L C4L C5L -72.2(5) . .
C3L C4L C5L C6L -97(8) . .
O1M C1M C2M C3M -112.1(4) . .
O2M C1M C2M C3M 69.9(4) . .
C1M C2M C3M C4M 67.3(4) . .
C2M C3M C4M C5M -175.6(3) . .
C3M C4M C5M C6M -8(9) . .
O1N C1N C2N C3N 51.5(5) . .
O2N C1N C2N C3N -125.7(3) . .
C1N C2N C3N C4N 177.2(3) . .
C2N C3N C4N C5N -66.7(4) . .
C3N C4N C5N C6N -100(25) . .
O1O C1O C2O C3O 35.3(6) . .
O2O C1O C2O C3O -148.7(4) . .
C1O C2O C3O C4O -174.7(3) . .
C2O C3O C4O C5O -53.8(5) . .
C3O C4O C5O C6O -175(100) . .
